data_1560135
loop_
_publ_author_name
'Mateus, Pedro'
'Jacquet, Antoine'
'M\'endez-Ardoy, Alejandro'
'Boulloy, Alice'
'Kauffmann, Brice'
'Pecastaings, Gilles'
'Buffeteau, Thierry'
'Ferrand, Yann'
'Bassani, Dario M.'
'Huc, Ivan'

_publ_section_title
;
 Sensing a binding event through charge transport variations using an
 aromatic oligoamide capsule
;
_journal_issue 10
_journal_name_full 'Chemical Science'
_journal_page_first 3743
_journal_page_last 3750
_journal_paper_doi 10.1039/D0SC06060G
_journal_volume 12
_journal_year 2021
_chemical_formula_moiety 'C H Cl3, C4 H F4 O4, C162 H152 N34 O26'
_chemical_formula_sum 'C167 H154 Cl3 F4 N34 O30'
_chemical_formula_weight 3299.58
_chemical_name_systematic tetrasucc
_chemical_properties_physical Air-sensitive
_space_group_crystal_system monoclinic
_space_group_IT_number 14
_space_group_name_Hall '-P 2yn'
_space_group_name_H-M_alt 'P 1 21/n 1'
_atom_sites_solution_hydrogens geom
_atom_sites_solution_primary dual
_audit_creation_date 2021-01-15
_audit_creation_method
;
Olex2 1.3
(compiled 2020.11.12 svn.r5f609507 for OlexSys, GUI svn.r6226)
;
_audit_update_record
;
2021-01-15 deposited with the CCDC.	2021-01-22 downloaded from the CCDC.
;
_cell_angle_alpha 90
_cell_angle_beta 90.92(3)
_cell_angle_gamma 90
_cell_formula_units_Z 8
_cell_length_a 22.990(5)
_cell_length_b 45.820(9)
_cell_length_c 40.800(8)
_cell_measurement_reflns_used 117148
_cell_measurement_temperature 100
_cell_measurement_theta_max 20.129
_cell_measurement_theta_min 1.015
_cell_volume 42973(15)
_computing_molecular_graphics 'Olex2 1.3 (Dolomanov et al., 2009)'
_computing_publication_material 'Olex2 1.3 (Dolomanov et al., 2009)'
_computing_structure_refinement 'SHELXL 2018/3 (Sheldrick, 2015)'
_computing_structure_solution 'SHELXD  (Sheldrick, 2008)'
_diffrn_ambient_temperature 100
_diffrn_measured_fraction_theta_full 0.993
_diffrn_measured_fraction_theta_max 0.993
_diffrn_measurement_device_type synchrotron
_diffrn_radiation_type synchrotron
_diffrn_radiation_wavelength 0.7227
_diffrn_reflns_av_R_equivalents 0.0921
_diffrn_reflns_av_unetI/netI 0.0929
_diffrn_reflns_Laue_measured_fraction_full 0.993
_diffrn_reflns_Laue_measured_fraction_max 0.993
_diffrn_reflns_limit_h_max 21
_diffrn_reflns_limit_h_min -21
_diffrn_reflns_limit_k_max 43
_diffrn_reflns_limit_k_min -43
_diffrn_reflns_limit_l_max 38
_diffrn_reflns_limit_l_min -38
_diffrn_reflns_number 117148
_diffrn_reflns_point_group_measured_fraction_full 0.993
_diffrn_reflns_point_group_measured_fraction_max 0.993
_diffrn_reflns_theta_full 20.129
_diffrn_reflns_theta_max 20.129
_diffrn_reflns_theta_min 1.015
_diffrn_source synchrotron
_exptl_absorpt_coefficient_mu 0.114
_exptl_absorpt_correction_type none
_exptl_crystal_colour 'clear yellowish'
_exptl_crystal_colour_lustre clear
_exptl_crystal_colour_modifier yellowish
_exptl_crystal_density_diffrn 1.020
_exptl_crystal_description block
_exptl_crystal_F_000 13764
_exptl_crystal_size_max 0.1
_exptl_crystal_size_mid 0.1
_exptl_crystal_size_min 0.1
_refine_diff_density_max 0.710
_refine_diff_density_min -0.566
_refine_diff_density_rms 0.122
_refine_ls_extinction_coef 0.00201(16)
_refine_ls_extinction_expression Fc^*^=kFc[1+0.001xFc^2^\l^3^/sin(2\q)]^-1/4^
_refine_ls_extinction_method 'SHELXL-2018/3 (Sheldrick 2018)'
_refine_ls_goodness_of_fit_ref 1.524
_refine_ls_hydrogen_treatment constr
_refine_ls_matrix_type full
_refine_ls_number_parameters 4116
_refine_ls_number_reflns 38600
_refine_ls_number_restraints 561
_refine_ls_restrained_S_all 1.561
_refine_ls_R_factor_all 0.1869
_refine_ls_R_factor_gt 0.1398
_refine_ls_shift/su_max 3.557
_refine_ls_shift/su_mean 0.027
_refine_ls_structure_factor_coef Fsqd
_refine_ls_weighting_details 'w=1/[\s^2^(Fo^2^)+(0.2000P)^2^] where P=(Fo^2^+2Fc^2^)/3'
_refine_ls_weighting_scheme calc
_refine_ls_wR_factor_gt 0.3874
_refine_ls_wR_factor_ref 0.4165
_reflns_Friedel_coverage 0.000
_reflns_number_gt 22640
_reflns_number_total 38600
_reflns_threshold_expression 'I > 2\s(I)'
_cod_data_source_file d0sc06060g2.cif
_cod_data_source_block suc_sq
_cod_depositor_comments
;
   Adding full bibliography for 1560135.cif.

2022-04-19
Z value and formula fixed to values more according to usual
chemical conventions.                 miguel
;
_cod_original_formula_sum 'C334 H307 Cl6 F8 N68 O60'
_cod_original_formula_weight 6598.16
_cod_original_formula_moiety '2(C H Cl3), C4 H F4 O4, C4 F4 O4, 2(C162 H152 N34 O26)'
_cod_original_formula_units_Z 4
_cod_database_code 1560135
_shelx_shelxl_version_number 2018/3
_shelx_space_group_comment
;
The symmetry employed for this shelxl refinement is uniquely defined
by the following loop, which should always be used as a source of
symmetry information in preference to the above space-group names.
They are only intended as comments.
;
_olex2_refinement_description
;
1. Fixed Uiso
 At 1.2 times of:
  All C(H) groups, All C(H,H) groups, All N(H) groups
 At 1.5 times of:
  All C(H,H,H) groups, All O(H) groups
2. Restrained distances
 C1_1-C8A_1 = C2_1-C3_1 = N4_1-C4A_1 = C4A_1-C8A_1 = C4A_1-C5_1 = C6_1-C7_1 =
 C8_1-C8A_1
 1.42 with sigma of 0.02
 C3_1-N4_1 = C7_1-C8_1
 1.38 with sigma of 0.02
 C1_1-C2_1 = C5_1-C6_1
 1.37 with sigma of 0.02
 O356-C54
 1.54 with sigma of 0.02
 C54-C53
 1.54 with sigma of 0.02
 C466-C319
 2.8 with sigma of 0.02
 C455-C435 = C466-C435 = C435-C319 = O120-C319
 1.54 with sigma of 0.02
 C55-C22 = C39-C22 = C39-C24 = O240-C22
 1.54 with sigma of 0.02
 C466-C455
 2.8 with sigma of 0.02
 C14-C11
 2.8 with sigma of 0.02
 C54-C53 = C53-C11 = C53-C14 = O356-C54
 1.54 with sigma of 0.02
 C55-C39
 1.54 with sigma of 0.02
 C55-C22
 2.8 with sigma of 0.02
 C7-C66
 2.8 with sigma of 0.02
 C79-C66 = C79-C7
 1.54 with sigma of 0.02
 C53-C14 = C53-C11 = C54-C53
 1.54 with sigma of 0.02
 C34-C19
 1.54 with sigma of 0.02
 O369-C366
 1.45 with sigma of 0.02
 C427-C366 = C427-C25 = N233-C25 = N233-C371 = C77-C371 = C77-C366
 1.39 with sigma of 0.02
 O074-C420
 1.45 with sigma of 0.02
 C61-C2 = C61-C4
 1.54 with sigma of 0.02
 C445-C420
 1.45 with sigma of 0.02
 C4-C2
 2.8 with sigma of 0.02
 C469-C445
 1.54 with sigma of 0.02
 C61-C449
 1.54 with sigma of 0.02
 O162-C347 = O024-C180
 1.25 with sigma of 0.02
 O162-C347
 1.25 with sigma of 0.02
 O029-C347
 1.35 with sigma of 0.02
 O012-C198
 1.35 with sigma of 0.02
 O041-C225
 1.35 with sigma of 0.02
 O018-C180
 1.35 with sigma of 0.02
 C1_1-C3_1 = C2_1-N4_1 = C5_1-C7_1 = C6_1-C8_1
 2.42 with sigma of 0.04
 C1_1-C4A_1 = N4_1-C8A_1 = C4A_1-C8_1
 2.45 with sigma of 0.04
 C1_1-C8_1 = N4_1-C5_1
 2.48 with sigma of 0.04
 C3_1-C4A_1 = C4A_1-C6_1 = C7_1-C8A_1
 2.43 with sigma of 0.04
 C5_1-C7_1 \\sim C4A_1-C6_1 \\sim C6_1-C8_1 \\sim N4_1-C5_1 \\sim C7_1-C8A_1
\\sim C3_1-C4A_1 ~
 C2_1-N4_1 \\sim C1_1-C8_1 \\sim C1_1-C3_1 \\sim C2_1-C8A_1
 with sigma of 0.04
 C1_1-C2_1 \\sim C2_1-C3_1 \\sim C3_1-N4_1 \\sim N4_1-C4A_1 \\sim C1_1-C8A_1
\\sim C4A_1-C5_1 ~
 C5_1-C6_1 \\sim C6_1-C7_1 \\sim C8_1-C8A_1 \\sim C7_1-C8_1 \\sim C4A_1-C8A_1
 with sigma of 0.02
 C1_1-C4A_1 \\sim N4_1-C8A_1 \\sim C5_1-C8A_1 \\sim C4A_1-C8_1
 with sigma of 0.04
3. Restrained planarity
 C1_1, C2_1, C3_1, N4_1, C4A_1, C5_1, C6_1, C7_1, C8_1, C8A_1
 with sigma of 0.1
4. Uiso/Uaniso restraints and constraints
All non-hydrogen atoms have similar U: within 1A with sigma of 0.04 and sigma
for terminal atoms of 0.08 within 1A
Uanis(C7) = Uanis(C79) = Uanis(C66) = Uanis(C44) = Uanis(O369) = Uanis(C366)
Uanis(C14) = Uanis(C53) = Uanis(C11) = Uanis(C54) = Uanis(O356) = Uanis(C388)
Uanis(C24) = Uanis(C55) = Uanis(C39) = Uanis(C22) = Uanis(O240) = Uanis(C376)
Uanis(C61) = Uanis(C449) = Uanis(O443) = Uanis(C1_1)
Uanis(O137) = Uanis(C374) = Uanis(C8) = Uanis(C430) = Uanis(C440)
Uanis(C34) = Uanis(C3) = Uanis(C19) = Uanis(C432) = Uanis(O276)
Uanis(C370) = Uanis(O305) = Uanis(C363) = Uanis(C17) = Uanis(C433) = Uanis(C15)
Uanis(C10) = Uanis(C429) = Uanis(C461) = Uanis(C396) = Uanis(O112)
5. Rigid body (RIGU) restrains
 C1_1, C2_1, C3_1, N4_1, C4A_1, C5_1, C6_1, C7_1, C8_1, C8A_1
 with sigma for 1-2 distances of 0.004 and sigma for 1-3 distances of 0.004
 C463, C93, C434, C453, O391, C423
 with sigma for 1-2 distances of 0.004 and sigma for 1-3 distances of 0.004
 C54, C53, O356, C388, C360
 with sigma for 1-2 distances of 0.004 and sigma for 1-3 distances of 0.004
 C3, C34, C19, C432, O276, C379
 with sigma for 1-2 distances of 0.004 and sigma for 1-3 distances of 0.004
 C34, C19, C3, C432, O276, C379
 with sigma for 1-2 distances of 0.0004 and sigma for 1-3 distances of 0.0004
 C14, C11, C53, C54, O356, C388
 with sigma for 1-2 distances of 0.0004 and sigma for 1-3 distances of 0.0004
 C455, C466, C435, C319, O120, C301
 with sigma for 1-2 distances of 0.0004 and sigma for 1-3 distances of 0.0004
 C99, C85, C62, C407, O187, C288
 with sigma for 1-2 distances of 0.0004 and sigma for 1-3 distances of 0.0004
 C468, C421, C457, C352, O178
 with sigma for 1-2 distances of 0.0004 and sigma for 1-3 distances of 0.0004
 C4, C2, C61, C449, O443
 with sigma for 1-2 distances of 0.0004 and sigma for 1-3 distances of 0.0004
 C38, C456, C444, C448
 with sigma for 1-2 distances of 0.0004 and sigma for 1-3 distances of 0.0004
 C320, O312
 with sigma for 1-2 distances of 0.004 and sigma for 1-3 distances of 0.004
 C228, C326, C306
 with sigma for 1-2 distances of 0.004 and sigma for 1-3 distances of 0.004
 C388, C196, C265, N154, C346, C360
 with sigma for 1-2 distances of 0.004 and sigma for 1-3 distances of 0.004
 C410, C392, C425, C261, C263, N149
 with sigma for 1-2 distances of 0.004 and sigma for 1-3 distances of 0.004
6.a Ternary CH refined with riding coordinates:
 C415(H415), C373(H373), C17(H17), C19(H19), C344(H344), C382(H382),
 C421(H421), C434(H434), C456(H456), C39(H39), C62(H62), C166(H166), C246(H246),
  C400(H400), C435(H435), C445(H445), C461(H461), C465(H465), C430(H430),
 C53(H53), C79(H79), C61(H61)
6.b Secondary CH2 refined with riding coordinates:
 C283(H28A,H28B), C352(H35A,H35B), C406(H40A,H40B), C432(H43A,H43B), C448(H44D,
 H44E), C453(H45A,H45B), C22(H22A,H22B), C173(H17A,H17B), C250(H25A,H25B),
 C299(H29A,H29B), C319(H31A,H31B), C396(H39A,H39B), C407(H40F,H40G), C417(H41G,
 H41H), C54(H54A,H54B), C44(H44F,H44G), C374(H37A,H37B), C449(H44K,H44L)
6.c Aromatic/amide H refined with riding coordinates:
 N037(H037), N064(H064), N072(H072), N084(H084), N091(H091), N103(H103),
 N129(H129), N159(H159), N163(H163), N219(H219), N303(H303), C127(H127),
 C135(H135), C165(H165), C171(H171), C190(H190), C191(H191), C192(H192),
 C234(H234), C242(H242), C247(H247), C249(H249), C258(H258), C275(H275),
 C298(H298), C311(H311), C317(H317), C323(H323), C326(H326), C327(H327),
 C333(H333), C339(H339), C342(H342), C353(H353), C355(H355), C363(H363),
 C368(H368), C372(H372), C383(H383), C399(H399), C403(H403), C404(H404),
 C408(H408), C410(H410), C411(H411), C413(H413), C425(H425), C431(H431),
 C439(H439), C447(H447), N016(H016), N026(H026), N038(H038), N046(H046),
 N050(H050), N055(H055), N077(H077), N081(H081), N082(H082), N098(H098),
 N104(H104), N133(H133), N221(H221), C079(H079), C080(H080), C100(H100),
 C114(H114), C122(H122), C128(H128), C140(H140), C144(H144), C170(H170),
 C174(H174), C184(H184), C188(H188), C199(H199), C206(H206), C215(H215),
 C217(H217), C218(H218), C224(H224), C226(H226), C232(H232), C254(H254),
 C266(H266), C271(H271), C278(H278), C280(H280), C281(H281), C285(H285),
 C289(H289), C294(H294), C295(H295), C296(H296), C300(H300), C304(H304),
 C307(H307), C310(H310), C315(H315), C322(H322), C330(H330), C334(H334),
 C336(H336), C341(H341), C350(H350), C357(H357), C359(H359), C360(H360),
 C362(H362), C364(H364), C381(H381), C405(H405), C419(H419), C420(H420),
 N152(H152), N257(H257), C41(H41), C77(H77), C183(H183), C238(H238), C272(H272),
  C324(H324), C375(H375), C446(H446), C2(H2), C6(H6), C7(H7), C8(H8)
6.d Tetrahedral OH refined with riding coordinates:
 O012(H012)
6.e Idealised Me refined as rotating group:
 C3(H3A,H3B,H3C), C15(H15A,H15B,H15C), C34(H34A,H34B,H34C), C38(H38A,H38B,
 H38C), C93(H93A,H93B,H93C), C409(H40C,H40D,H40E), C414(H41A,H41B,H41C),
 C418(H41D,H41E,H41F), C433(H43C,H43D,H43E), C444(H44A,H44B,H44C), C454(H45C,
 H45D,H45E), C457(H45F,H45G,H45H), C463(H46A,H46B,H46C), C468(H46D,H46E,H46F),
 C6(H6A,H6B,H6C), C20(H20A,H20B,H20C), C24(H24A,H24B,H24C), C43(H43F,H43G,H43H),
  C55(H55A,H55B,H55C), C85(H85A,H85B,H85C), C99(H99A,H99B,H99C), C273(H27A,H27B,
 H27C), C349(H34D,H34E,H34F), C367(H36A,H36B,H36C), C429(H42A,H42B,H42C),
 C438(H43I,H43J,H43K), C442(H44M,H44N,H44O), C455(H45I,H45J,H45K), C464(H46G,
 H46H,H46I), C466(H46J,H46K,H46L), C469(H46M,H46N,H46O), C440(H44H,H44I,H44J),
 C66(H66A,H66B,H66C), C7(H7A,H7B,H7C), C8(H8A,H8B,H8C), C10(H10A,H10B,H10C),
 C11(H11A,H11B,H11C), C14(H14A,H14B,H14C), C2(H2A,H2B,H2C), C4(H4A,H4B,H4C)
;
_olex2_submission_original_sample_id succ
_olex2_submission_special_instructions 'No special instructions were received'

loop_
_space_group_symop_operation_xyz
'x, y, z'
'-x+1/2, y+1/2, -z+1/2'
'-x, -y, -z'
'x-1/2, -y-1/2, z-1/2'

loop_
_atom_site_label
_atom_site_type_symbol
_atom_site_fract_x
_atom_site_fract_y
_atom_site_fract_z
_atom_site_U_iso_or_equiv
_atom_site_adp_type
_atom_site_occupancy
_atom_site_site_symmetry_order
_atom_site_calc_flag
_atom_site_refinement_flags_posn
_atom_site_refinement_flags_adp
_atom_site_refinement_flags_occupancy
_atom_site_disorder_assembly
_atom_site_disorder_group
Cl2 Cl 0.8205(4) 0.51458(16) 0.41518(19) 0.241(3) Uani 1 1 d . . . . .
Cl3 Cl 0.8782(3) 0.50323(11) 0.35609(17) 0.193(2) Uani 1 1 d . . . . .
Cl4 Cl 0.7959(2) 0.46260(11) 0.38098(17) 0.182(2) Uani 1 1 d . . . . .
C415 C 0.8181(8) 0.4989(4) 0.3797(5) 0.152(7) Uani 1 1 d . . . . .
H415 H 0.786877 0.509001 0.367656 0.183 Uiso 1 1 calc R U . . .
Cl5 Cl 0.55366(19) 0.60073(9) 0.47585(11) 0.1267(14) Uani 1 1 d . . . . .
Cl6 Cl 0.5463(3) 0.65946(10) 0.45129(14) 0.195(3) Uani 1 1 d . . . . .
Cl7 Cl 0.4444(3) 0.62450(10) 0.45296(12) 0.1546(18) Uani 1 1 d . . . . .
C373 C 0.5188(7) 0.6245(3) 0.4468(4) 0.125(6) Uani 1 1 d . . . . .
H373 H 0.526502 0.617488 0.424572 0.150 Uiso 1 1 calc R U . . .
F004 F 0.4684(2) 0.51292(10) 0.27310(15) 0.0613(15) Uani 1 1 d . . . . .
F006 F 0.4846(2) 0.47940(11) 0.23645(14) 0.0662(16) Uani 1 1 d . . . . .
F007 F 0.5787(2) 0.51361(12) 0.21510(16) 0.0693(16) Uani 1 1 d . . . . .
F008 F 0.5644(2) 0.54181(11) 0.25710(14) 0.0648(16) Uani 1 1 d . . . . .
O012 O 0.6104(3) 0.47124(14) 0.25393(17) 0.0648(19) Uani 1 1 d D . . . .
H012 H 0.608498 0.456785 0.265704 0.097 Uiso 1 1 calc R U . . .
O018 O 0.4409(3) 0.55137(16) 0.22520(19) 0.071(2) Uani 1 1 d D . . . .
O022 O 0.5901(3) 0.49736(13) 0.2983(2) 0.062(2) Uani 1 1 d . . . . .
O024 O 0.4538(3) 0.51410(17) 0.1887(2) 0.079(2) Uani 1 1 d D . . . .
C039 C 0.4914(5) 0.50868(19) 0.2432(3) 0.057(3) Uani 1 1 d . . . . .
C043 C 0.5590(5) 0.5145(2) 0.2457(3) 0.056(3) Uani 1 1 d . . . . .
C180 C 0.4583(5) 0.5263(3) 0.2162(3) 0.072(4) Uani 1 1 d D . . . .
C198 C 0.5890(4) 0.49354(19) 0.2691(3) 0.047(3) Uani 1 1 d D . . . .
F009 F 0.5805(3) 0.79860(13) 0.78977(19) 0.0789(18) Uani 1 1 d . . . . .
F010 F 0.5640(2) 0.82964(12) 0.74895(16) 0.0765(18) Uani 1 1 d . . . . .
F013 F 0.4680(3) 0.80088(13) 0.73211(18) 0.0770(18) Uani 1 1 d . . . . .
F014 F 0.4857(3) 0.76626(13) 0.76570(17) 0.086(2) Uani 1 1 d . . . . .
O029 O 0.4434(3) 0.8369(2) 0.7824(2) 0.091(3) Uani 1 1 d D . . . .
O041 O 0.6110(3) 0.75901(17) 0.7471(2) 0.096(3) Uani 1 1 d D . . . .
O117 O 0.5858(4) 0.78707(19) 0.7049(3) 0.096(3) Uani 1 1 d . . . . .
O162 O 0.4616(4) 0.7964(2) 0.8160(3) 0.107(3) Uani 1 1 d D . . . .
C175 C 0.4905(4) 0.7947(2) 0.7621(4) 0.066(3) Uani 1 1 d . . . . .
C201 C 0.5597(5) 0.8009(2) 0.7594(3) 0.069(3) Uani 1 1 d . . . . .
C225 C 0.5873(5) 0.7819(2) 0.7342(5) 0.076(4) Uani 1 1 d D . . . .
C347 C 0.4617(5) 0.8104(3) 0.7893(4) 0.094(4) Uani 1 1 d D . . . .
O017 O 0.3140(3) 0.84416(15) 0.75279(19) 0.068(2) Uani 1 1 d . . . . .
O066 O 0.2379(3) 0.80797(19) 0.6440(2) 0.097(3) Uani 1 1 d . . . . .
O069 O 0.3888(3) 0.67312(16) 0.7013(2) 0.097(3) Uani 1 1 d . . . . .
O078 O 0.3154(4) 0.77134(18) 0.8497(3) 0.093(3) Uani 1 1 d . . . . .
O085 O 0.5692(3) 0.65687(17) 0.7678(2) 0.094(3) Uani 1 1 d . . . . .
O094 O 0.4744(4) 0.7483(2) 0.6074(3) 0.104(3) Uani 1 1 d . . . . .
O107 O 0.5236(4) 0.9426(2) 0.7582(3) 0.107(3) Uani 1 1 d . . . . .
O178 O 0.7518(4) 0.63259(19) 0.7047(3) 0.134(3) Uani 1 1 d . . . . .
O216 O 0.3393(4) 0.9458(2) 0.7750(3) 0.110(3) Uani 1 1 d . . . . .
O236 O 0.2311(5) 0.7667(2) 0.6711(3) 0.111(3) Uani 1 1 d . . . . .
O259 O 0.7025(4) 0.6642(2) 0.8220(3) 0.141(4) Uani 1 1 d . . . . .
O260 O 0.3298(5) 0.8975(3) 0.9315(3) 0.152(4) Uani 1 1 d . . . . .
O276 O 0.3802(8) 0.8440(4) 0.5693(3) 0.230(5) Uani 1 1 d . . . . .
O305 O 0.5597(5) 0.6626(2) 0.8940(3) 0.156(3) Uani 1 1 d . . . . .
O312 O 0.3746(5) 0.6838(2) 0.5777(3) 0.141(4) Uani 1 1 d . . . . .
O358 O 0.5442(5) 0.8447(3) 0.9196(3) 0.139(4) Uani 1 1 d . . . . .
O389 O 0.4298(6) 0.7942(3) 0.9379(4) 0.151(5) Uani 1 1 d . . . . .
O391 O 0.6478(7) 0.7518(3) 0.9608(3) 0.187(6) Uani 1 1 d . . . . .
O398 O 0.6443(6) 0.7366(3) 0.5999(3) 0.172(5) Uani 1 1 d . . . . .
N035 N 0.3991(4) 0.79656(17) 0.6562(3) 0.065(3) Uani 1 1 d . . . . .
N036 N 0.3426(3) 0.7688(2) 0.7491(3) 0.070(3) Uani 1 1 d . . . . .
N037 N 0.3441(4) 0.81527(19) 0.7114(3) 0.074(3) Uani 1 1 d . . . . .
H037 H 0.358639 0.798330 0.707656 0.088 Uiso 1 1 calc R U . . .
N052 N 0.3861(4) 0.8703(3) 0.8245(3) 0.088(3) Uani 1 1 d . . . . .
N063 N 0.4107(4) 0.9050(2) 0.7165(4) 0.086(3) Uani 1 1 d . . . . .
N064 N 0.3589(4) 0.7187(2) 0.7179(4) 0.080(3) Uani 1 1 d . . . . .
H064 H 0.350230 0.735587 0.710150 0.096 Uiso 1 1 calc R U . . .
N072 N 0.3777(4) 0.9001(2) 0.7785(4) 0.082(3) Uani 1 1 d . . . . .
H072 H 0.392893 0.885898 0.767833 0.099 Uiso 1 1 calc R U . . .
N084 N 0.5562(4) 0.8404(2) 0.8654(3) 0.084(3) Uani 1 1 d . . . . .
H084 H 0.567254 0.828166 0.850815 0.101 Uiso 1 1 calc R U . . .
N086 N 0.5499(4) 0.8705(2) 0.8194(3) 0.073(3) Uani 1 1 d . . . . .
N091 N 0.5493(4) 0.8962(2) 0.7731(3) 0.079(3) Uani 1 1 d . . . . .
H091 H 0.562628 0.880259 0.764900 0.095 Uiso 1 1 calc R U . . .
N103 N 0.4683(4) 0.7508(2) 0.6630(3) 0.074(3) Uani 1 1 d . . . . .
H103 H 0.456411 0.761726 0.678742 0.089 Uiso 1 1 calc R U . . .
N111 N 0.6557(4) 0.7255(2) 0.6982(4) 0.093(3) Uani 1 1 d . . . . .
N129 N 0.3243(5) 0.7316(3) 0.6581(4) 0.101(4) Uani 1 1 d . . . . .
H129 H 0.313121 0.741607 0.674697 0.122 Uiso 1 1 calc R U . . .
N141 N 0.4985(4) 0.72377(19) 0.7034(4) 0.089(4) Uani 1 1 d . . . . .
N143 N 0.6743(4) 0.7032(2) 0.7515(4) 0.093(4) Uani 1 1 d . . . . .
N145 N 0.5103(4) 0.7145(2) 0.8146(3) 0.091(3) Uani 1 1 d . . . . .
N149 N 0.4819(4) 0.7503(2) 0.8514(3) 0.091(3) Uani 1 1 d . . . . .
N156 N 0.5973(5) 0.7875(3) 0.8714(3) 0.087(3) Uani 1 1 d . . . . .
N157 N 0.5801(4) 0.8004(3) 0.6265(3) 0.086(3) Uani 1 1 d . . . . .
N159 N 0.5226(4) 0.7000(2) 0.7522(4) 0.081(3) Uani 1 1 d . . . . .
H159 H 0.506803 0.715293 0.760404 0.097 Uiso 1 1 calc R U . . .
N163 N 0.6678(4) 0.7110(2) 0.8120(4) 0.091(3) Uani 1 1 d . . . . .
H163 H 0.657904 0.722896 0.796567 0.109 Uiso 1 1 calc R U . . .
N176 N 0.4064(4) 0.8380(3) 0.8677(4) 0.097(3) Uani 1 1 d . . . . .
N177 N 0.6330(4) 0.7477(2) 0.8449(4) 0.086(3) Uani 1 1 d . . . . .
N182 N 0.2462(5) 0.7813(3) 0.6485(4) 0.096(4) Uani 1 1 d . . . . .
N186 N 0.5034(6) 0.8687(3) 0.6210(3) 0.106(4) Uani 1 1 d . . . . .
N219 N 0.4471(5) 0.7865(3) 0.8827(3) 0.100(3) Uani 1 1 d . . . . .
H219 H 0.442568 0.795519 0.864386 0.120 Uiso 1 1 calc R U . . .
N243 N 0.4726(5) 0.8873(3) 0.6368(4) 0.100(4) Uani 1 1 d . . . . .
N303 N 0.6353(5) 0.7498(2) 0.6516(4) 0.089(4) Uani 1 1 d . . . . .
H303 H 0.624574 0.763656 0.664344 0.107 Uiso 1 1 calc R U . . .
C3 C 0.4235(12) 0.8432(5) 0.4833(5) 0.230(5) Uani 1 1 d . . . . .
H3A H 0.464050 0.841682 0.489034 0.346 Uiso 1 1 calc R U . . .
H3B H 0.418689 0.856577 0.465310 0.346 Uiso 1 1 calc R U . . .
H3C H 0.408908 0.824376 0.476980 0.346 Uiso 1 1 calc R U . . .
C15 C 0.6497(8) 0.6444(3) 0.9453(5) 0.156(3) Uani 1 1 d . . . . .
H15A H 0.630653 0.662959 0.946620 0.234 Uiso 1 1 calc R U . . .
H15B H 0.687567 0.646856 0.936133 0.234 Uiso 1 1 calc R U . . .
H15C H 0.653565 0.636130 0.966876 0.234 Uiso 1 1 calc R U . . .
C17 C 0.6106(8) 0.6222(4) 0.9217(5) 0.156(3) Uani 1 1 d . . . . .
H17 H 0.574363 0.617562 0.932903 0.187 Uiso 1 1 calc R U . . .
C19 C 0.3908(11) 0.8541(5) 0.5120(5) 0.230(5) Uani 1 1 d D . . . .
H19 H 0.403113 0.874151 0.516867 0.277 Uiso 1 1 calc R U . . .
C34 C 0.3229(10) 0.8532(5) 0.5090(5) 0.230(5) Uani 1 1 d D . . . .
H34A H 0.309858 0.833341 0.509948 0.346 Uiso 1 1 calc R U . . .
H34B H 0.310762 0.861688 0.488447 0.346 Uiso 1 1 calc R U . . .
H34C H 0.306375 0.864088 0.526656 0.346 Uiso 1 1 calc R U . . .
C38 C 0.3081(11) 0.9109(6) 1.0168(4) 0.262(12) Uani 1 1 d . . . . .
H38A H 0.285575 0.924453 1.029252 0.393 Uiso 1 1 calc R U . . .
H38B H 0.348396 0.912549 1.023122 0.393 Uiso 1 1 calc R U . . .
H38C H 0.294912 0.891365 1.021100 0.393 Uiso 1 1 calc R U . . .
C083 C 0.3439(5) 0.7451(3) 0.8037(4) 0.072(4) Uani 1 1 d . . . . .
C93 C 0.6619(14) 0.7726(7) 1.0514(6) 0.287(15) Uani 1 1 d . . . . .
H93A H 0.667383 0.761156 1.070895 0.431 Uiso 1 1 calc R U . . .
H93B H 0.623408 0.780699 1.050981 0.431 Uiso 1 1 calc R U . . .
H93C H 0.689965 0.788153 1.051219 0.431 Uiso 1 1 calc R U . . .
C097 C 0.3504(4) 0.7448(2) 0.7702(5) 0.082(4) Uani 1 1 d . . . . .
C106 C 0.5340(4) 0.8940(3) 0.8069(4) 0.071(4) Uani 1 1 d . . . . .
C115 C 0.3300(5) 0.7936(2) 0.7632(4) 0.067(3) Uani 1 1 d . . . . .
C118 C 0.3411(5) 0.8346(3) 0.6821(4) 0.080(4) Uani 1 1 d . . . . .
C123 C 0.3250(5) 0.7712(3) 0.8167(4) 0.074(4) Uani 1 1 d . . . . .
C127 C 0.3184(5) 0.7957(3) 0.7969(4) 0.077(3) Uani 1 1 d . . . . .
H127 H 0.306458 0.813296 0.805882 0.093 Uiso 1 1 calc R U . . .
C135 C 0.3115(5) 0.8607(2) 0.6823(3) 0.072(3) Uani 1 1 d . . . . .
H135 H 0.293866 0.867735 0.701127 0.087 Uiso 1 1 calc R U . . .
C139 C 0.3668(5) 0.8228(3) 0.6542(3) 0.072(4) Uani 1 1 d . . . . .
C146 C 0.3807(5) 0.9274(2) 0.7276(5) 0.076(4) Uani 1 1 d . . . . .
C164 C 0.4279(6) 0.9067(2) 0.6835(5) 0.088(4) Uani 1 1 d . . . . .
C165 C 0.5070(5) 0.9190(3) 0.8226(4) 0.079(4) Uani 1 1 d . . . . .
H165 H 0.498001 0.936317 0.811867 0.095 Uiso 1 1 calc R U . . .
C171 C 0.4814(5) 0.8600(3) 0.6850(3) 0.074(4) Uani 1 1 d . . . . .
H171 H 0.472905 0.857558 0.707002 0.089 Uiso 1 1 calc R U . . .
C190 C 0.3529(5) 0.7192(3) 0.8210(4) 0.085(4) Uani 1 1 d . . . . .
H190 H 0.347755 0.718898 0.843549 0.102 Uiso 1 1 calc R U . . .
C191 C 0.4959(5) 0.9139(3) 0.8558(4) 0.086(4) Uani 1 1 d . . . . .
H191 H 0.477610 0.928730 0.867419 0.104 Uiso 1 1 calc R U . . .
C192 C 0.5149(5) 0.8390(3) 0.6694(4) 0.084(4) Uani 1 1 d . . . . .
H192 H 0.529611 0.822667 0.680121 0.100 Uiso 1 1 calc R U . . .
C193 C 0.4612(5) 0.8836(2) 0.6693(5) 0.078(4) Uani 1 1 d . . . . .
C200 C 0.3288(5) 0.8193(3) 0.7418(4) 0.071(4) Uani 1 1 d . . . . .
C204 C 0.5249(6) 0.8447(4) 0.6351(4) 0.088(4) Uani 1 1 d . . . . .
C211 C 0.4227(5) 0.7886(3) 0.6286(4) 0.074(3) Uani 1 1 d . . . . .
C213 C 0.6563(6) 0.7249(3) 0.6663(5) 0.090(4) Uani 1 1 d . . . . .
C214 C 0.5377(5) 0.8681(2) 0.8522(5) 0.090(5) Uani 1 1 d . . . . .
C228 C 0.7020(5) 0.6767(3) 0.7016(5) 0.099(4) Uani 1 1 d . . . . .
C230 C 0.2761(6) 0.7674(3) 0.6192(5) 0.090(4) Uani 1 1 d . . . . .
C234 C 0.4221(6) 0.8015(3) 0.5984(4) 0.099(4) Uani 1 1 d . . . . .
H234 H 0.441099 0.794070 0.580237 0.119 Uiso 1 1 calc R U . . .
C235 C 0.3839(5) 0.8633(3) 0.8579(5) 0.081(4) Uani 1 1 d . . . . .
C242 C 0.4106(7) 0.9303(3) 0.6640(5) 0.125(6) Uani 1 1 d . . . . .
H242 H 0.420879 0.931363 0.642050 0.150 Uiso 1 1 calc R U . . .
C244 C 0.5439(5) 0.6801(3) 0.7746(5) 0.079(4) Uani 1 1 d . . . . .
C247 C 0.3691(6) 0.6944(3) 0.8056(5) 0.098(5) Uani 1 1 d . . . . .
H247 H 0.376576 0.677679 0.817869 0.117 Uiso 1 1 calc R U . . .
C248 C 0.3622(5) 0.8400(3) 0.6254(3) 0.072(3) Uani 1 1 d . . . . .
C249 C 0.3746(5) 0.6934(2) 0.7717(5) 0.092(5) Uani 1 1 d . . . . .
H249 H 0.386709 0.676076 0.762219 0.110 Uiso 1 1 calc R U . . .
C253 C 0.3628(5) 0.7175(3) 0.7511(5) 0.092(4) Uani 1 1 d . . . . .
C255 C 0.6813(6) 0.7010(3) 0.7163(6) 0.108(5) Uani 1 1 d . . . . .
C258 C 0.5098(5) 0.8893(3) 0.8723(4) 0.086(4) Uani 1 1 d . . . . .
H258 H 0.501998 0.886362 0.894384 0.103 Uiso 1 1 calc R U . . .
C261 C 0.5178(6) 0.7036(3) 0.8733(4) 0.108(4) Uani 1 1 d . . . . .
C262 C 0.6892(6) 0.6853(3) 0.8013(7) 0.109(6) Uani 1 1 d . . . . .
C263 C 0.5038(5) 0.7228(3) 0.8458(4) 0.085(4) Uani 1 1 d . . . . .
C270 C 0.6584(5) 0.7225(4) 0.8451(6) 0.101(5) Uani 1 1 d . . . . .
C275 C 0.3312(5) 0.8676(2) 0.6257(4) 0.083(4) Uani 1 1 d . . . . .
H275 H 0.327444 0.878706 0.606713 0.099 Uiso 1 1 calc R U . . .
C282 C 0.5585(6) 0.8244(4) 0.6149(4) 0.086(4) Uani 1 1 d . . . . .
C283 C 0.2796(6) 0.7918(3) 0.8641(4) 0.101(5) Uani 1 1 d . . . . .
H28A H 0.242510 0.792151 0.852431 0.121 Uiso 1 1 calc R U . . .
H28B H 0.297130 0.810997 0.861910 0.121 Uiso 1 1 calc R U . . .
C284 C 0.3132(6) 0.7405(3) 0.6243(6) 0.106(5) Uani 1 1 d . . . . .
C286 C 0.3675(6) 0.8966(3) 0.8119(6) 0.097(5) Uani 1 1 d . . . . .
C291 C 0.4584(6) 0.7594(3) 0.6341(5) 0.087(5) Uani 1 1 d . . . . .
C293 C 0.3642(5) 0.9258(3) 0.7621(5) 0.089(5) Uani 1 1 d . . . . .
C297 C 0.3663(5) 0.6981(3) 0.6951(5) 0.092(4) Uani 1 1 d . . . . .
C298 C 0.3095(5) 0.8762(3) 0.6524(4) 0.085(4) Uani 1 1 d . . . . .
H298 H 0.290639 0.894163 0.652253 0.102 Uiso 1 1 calc R U . . .
C306 C 0.7251(6) 0.6549(3) 0.7206(6) 0.105(5) Uani 1 1 d . . . . .
C311 C 0.3389(6) 0.9160(3) 0.8348(5) 0.091(4) Uani 1 1 d . . . . .
H311 H 0.324152 0.933512 0.826520 0.109 Uiso 1 1 calc R U . . .
C316 C 0.5231(5) 0.6988(3) 0.7186(5) 0.084(4) Uani 1 1 d . . . . .
C317 C 0.5432(5) 0.6766(2) 0.6988(5) 0.077(4) Uani 1 1 d . . . . .
H317 H 0.557739 0.659572 0.708275 0.092 Uiso 1 1 calc R U . . .
C320 C 0.3596(7) 0.6979(3) 0.6062(5) 0.108(5) Uani 1 1 d . . . . .
C323 C 0.7207(6) 0.6560(3) 0.7558(6) 0.123(6) Uani 1 1 d . . . . .
H323 H 0.733289 0.641094 0.769579 0.147 Uiso 1 1 calc R U . . .
C326 C 0.7050(6) 0.6774(3) 0.6651(5) 0.102(4) Uani 1 1 d . . . . .
H326 H 0.721372 0.661969 0.653645 0.123 Uiso 1 1 calc R U . . .
C327 C 0.3782(7) 0.9519(3) 0.6779(6) 0.119(6) Uani 1 1 d . . . . .
H327 H 0.367382 0.968148 0.665588 0.143 Uiso 1 1 calc R U . . .
C333 C 0.5183(5) 0.7053(3) 0.6516(4) 0.086(4) Uani 1 1 d . . . . .
H333 H 0.518636 0.707623 0.629008 0.103 Uiso 1 1 calc R U . . .
C337 C 0.3342(7) 0.7259(3) 0.6011(5) 0.105(5) Uani 1 1 d . . . . .
C338 C 0.4964(6) 0.7255(3) 0.6713(4) 0.072(4) Uani 1 1 d . . . . .
C339 C 0.5499(5) 0.6700(3) 0.8351(4) 0.101(5) Uani 1 1 d . . . . .
H339 H 0.567458 0.652249 0.830218 0.121 Uiso 1 1 calc R U . . .
C342 C 0.6832(5) 0.7010(3) 0.6490(4) 0.109(5) Uani 1 1 d . . . . .
H342 H 0.685650 0.701876 0.626321 0.131 Uiso 1 1 calc R U . . .
C343 C 0.6236(6) 0.7613(4) 0.8735(4) 0.077(4) Uani 1 1 d . . . . .
C344 C 0.2695(7) 0.7859(3) 0.8992(4) 0.117(5) Uani 1 1 d . . . . .
H344 H 0.306688 0.786011 0.911240 0.140 Uiso 1 1 calc R U . . .
C348 C 0.5465(6) 0.9185(3) 0.7519(4) 0.087(4) Uani 1 1 d . . . . .
C352 C 0.7777(7) 0.6093(3) 0.7217(5) 0.137(4) Uani 1 1 d . . . . .
H35A H 0.748293 0.599059 0.734048 0.165 Uiso 1 1 calc R U . . .
H35B H 0.806506 0.616817 0.737132 0.165 Uiso 1 1 calc R U . . .
C353 C 0.3681(7) 0.6899(3) 0.6364(5) 0.107(5) Uani 1 1 d . . . . .
H353 H 0.385253 0.671930 0.640721 0.129 Uiso 1 1 calc R U . . .
C354 C 0.3555(7) 0.8851(5) 0.8765(5) 0.120(7) Uani 1 1 d . . . . .
C355 C 0.3609(6) 0.9498(3) 0.7108(5) 0.098(5) Uani 1 1 d . . . . .
H355 H 0.336657 0.963584 0.720197 0.117 Uiso 1 1 calc R U . . .
C363 C 0.5953(8) 0.6363(4) 0.8881(5) 0.156(3) Uani 1 1 d . . . . .
H363 H 0.606641 0.629395 0.867734 0.187 Uiso 1 1 calc R U . . .
C365 C 0.3532(5) 0.7065(3) 0.6611(4) 0.078(4) Uani 1 1 d . . . . .
C368 C 0.5418(6) 0.6794(3) 0.6675(5) 0.098(5) Uani 1 1 d . . . . .
H368 H 0.556277 0.664367 0.654621 0.117 Uiso 1 1 calc R U . . .
C370 C 0.5405(9) 0.6770(5) 0.8686(6) 0.156(3) Uani 1 1 d . . . . .
C372 C 0.3327(6) 0.9111(3) 0.8647(5) 0.088(4) Uani 1 1 d . . . . .
H372 H 0.313685 0.924169 0.878308 0.105 Uiso 1 1 calc R U . . .
C377 C 0.6963(6) 0.6810(3) 0.7666(6) 0.101(5) Uani 1 1 d . . . . .
C379 C 0.3875(6) 0.8287(3) 0.5980(4) 0.103(4) Uani 1 1 d . . . . .
C380 C 0.6375(7) 0.7489(4) 0.9021(5) 0.106(5) Uani 1 1 d . . . . .
C382 C 0.4135(9) 0.6416(3) 0.5507(5) 0.145(7) Uani 1 1 d . . . . .
H382 H 0.437865 0.654592 0.537710 0.174 Uiso 1 1 calc R U . . .
C383 C 0.3785(7) 0.8501(4) 0.9240(4) 0.112(5) Uani 1 1 d . . . . .
H383 H 0.378385 0.845394 0.946131 0.134 Uiso 1 1 calc R U . . .
C384 C 0.4302(6) 0.8023(4) 0.9095(6) 0.101(5) Uani 1 1 d . . . . .
C385 C 0.5854(6) 0.8019(4) 0.8990(4) 0.095(4) Uani 1 1 d . . . . .
C386 C 0.5343(5) 0.6879(3) 0.8100(5) 0.085(4) Uani 1 1 d . . . . .
C390 C 0.5595(7) 0.8304(4) 0.8952(4) 0.096(5) Uani 1 1 d . . . . .
C392 C 0.4683(6) 0.7611(3) 0.8801(4) 0.096(4) Uani 1 1 d . . . . .
C393 C 0.6083(9) 0.7843(3) 0.6067(5) 0.122(6) Uani 1 1 d . . . . .
C394 C 0.4015(6) 0.8323(4) 0.8988(5) 0.106(5) Uani 1 1 d . . . . .
C399 C 0.5678(9) 0.8332(4) 0.5831(6) 0.141(7) Uani 1 1 d . . . . .
H399 H 0.552421 0.850255 0.574180 0.169 Uiso 1 1 calc R U . . .
C403 C 0.2957(7) 0.7647(4) 0.5638(4) 0.104(4) Uani 1 1 d . . . . .
H403 H 0.293304 0.772874 0.543021 0.125 Uiso 1 1 calc R U . . .
C404 C 0.6791(7) 0.7078(3) 0.8733(5) 0.107(5) Uani 1 1 d . . . . .
H404 H 0.699335 0.690227 0.872392 0.129 Uiso 1 1 calc R U . . .
C406 C 0.4026(11) 0.6553(4) 0.5821(5) 0.209(12) Uani 1 1 d . . . . .
H40A H 0.439175 0.657845 0.594041 0.250 Uiso 1 1 calc R U . . .
H40B H 0.377867 0.642817 0.595050 0.250 Uiso 1 1 calc R U . . .
C408 C 0.6677(7) 0.7207(4) 0.9004(5) 0.120(5) Uani 1 1 d . . . . .
H408 H 0.679184 0.711780 0.919975 0.144 Uiso 1 1 calc R U . . .
C409 C 0.2301(9) 0.8102(3) 0.9124(4) 0.157(8) Uani 1 1 d . . . . .
H40C H 0.195908 0.811884 0.898728 0.236 Uiso 1 1 calc R U . . .
H40D H 0.250826 0.828438 0.912394 0.236 Uiso 1 1 calc R U . . .
H40E H 0.219023 0.805584 0.934388 0.236 Uiso 1 1 calc R U . . .
C410 C 0.4837(6) 0.7409(3) 0.9099(4) 0.119(5) Uani 1 1 d . . . . .
H410 H 0.477612 0.747566 0.931148 0.143 Uiso 1 1 calc R U . . .
C411 C 0.2715(7) 0.7786(3) 0.5896(4) 0.100(5) Uani 1 1 d . . . . .
H411 H 0.251830 0.796135 0.586382 0.120 Uiso 1 1 calc R U . . .
C413 C 0.6248(9) 0.7900(4) 0.5753(5) 0.129(6) Uani 1 1 d . . . . .
H413 H 0.648822 0.777800 0.563423 0.155 Uiso 1 1 calc R U . . .
C414 C 0.2410(11) 0.7551(3) 0.9015(6) 0.228(13) Uani 1 1 d . . . . .
H41A H 0.270004 0.740374 0.898240 0.342 Uiso 1 1 calc R U . . .
H41B H 0.210964 0.753252 0.885026 0.342 Uiso 1 1 calc R U . . .
H41C H 0.224370 0.752672 0.922816 0.342 Uiso 1 1 calc R U . . .
C418 C 0.4472(10) 0.6139(3) 0.5578(5) 0.170(8) Uani 1 1 d . . . . .
H41D H 0.424343 0.601252 0.571191 0.256 Uiso 1 1 calc R U . . .
H41E H 0.482868 0.618656 0.569059 0.256 Uiso 1 1 calc R U . . .
H41F H 0.455651 0.604262 0.537508 0.256 Uiso 1 1 calc R U . . .
C421 C 0.8056(7) 0.5888(3) 0.6991(5) 0.144(5) Uani 1 1 d . . . . .
H421 H 0.777073 0.584452 0.681740 0.173 Uiso 1 1 calc R U . . .
C422 C 0.3557(6) 0.8764(4) 0.9101(7) 0.138(7) Uani 1 1 d . . . . .
C423 C 0.6250(8) 0.7649(5) 0.9320(4) 0.132(6) Uani 1 1 d . . . . .
C425 C 0.5055(7) 0.7144(4) 0.9053(5) 0.126(5) Uani 1 1 d . . . . .
H425 H 0.513011 0.702517 0.923351 0.151 Uiso 1 1 calc R U . . .
C431 C 0.3229(7) 0.7391(4) 0.5683(6) 0.136(7) Uani 1 1 d . . . . .
H431 H 0.335404 0.729093 0.549910 0.164 Uiso 1 1 calc R U . . .
C432 C 0.4132(12) 0.8341(5) 0.5388(5) 0.230(5) Uani 1 1 d . . . . .
H43A H 0.454802 0.836408 0.542079 0.277 Uiso 1 1 calc R U . . .
H43B H 0.404730 0.813900 0.533689 0.277 Uiso 1 1 calc R U . . .
C433 C 0.6433(8) 0.5911(3) 0.9117(4) 0.156(3) Uani 1 1 d . . . . .
H43C H 0.645209 0.578488 0.930532 0.234 Uiso 1 1 calc R U . . .
H43D H 0.682026 0.595144 0.904481 0.234 Uiso 1 1 calc R U . . .
H43E H 0.621663 0.581654 0.894433 0.234 Uiso 1 1 calc R U . . .
C434 C 0.6703(10) 0.7526(7) 1.0202(5) 0.210(10) Uani 1 1 d . . . . .
H434 H 0.711293 0.748083 1.016379 0.253 Uiso 1 1 calc R U . . .
C439 C 0.6006(8) 0.7917(4) 0.9314(5) 0.137(7) Uani 1 1 d . . . . .
H439 H 0.594222 0.802599 0.950206 0.165 Uiso 1 1 calc R U . . .
C444 C 0.2398(10) 0.9191(6) 0.9743(4) 0.247(10) Uani 1 1 d . . . . .
H44A H 0.218988 0.930386 0.990149 0.370 Uiso 1 1 calc R U . . .
H44B H 0.223061 0.899971 0.972741 0.370 Uiso 1 1 calc R U . . .
H44C H 0.237251 0.928568 0.953352 0.370 Uiso 1 1 calc R U . . .
C447 C 0.6050(8) 0.8127(6) 0.5645(5) 0.150(7) Uani 1 1 d . . . . .
H447 H 0.613786 0.817632 0.543049 0.180 Uiso 1 1 calc R U . . .
C448 C 0.3301(10) 0.8906(6) 0.9686(5) 0.224(10) Uani 1 1 d . . . . .
H44D H 0.308129 0.872935 0.972814 0.268 Uiso 1 1 calc R U . . .
H44E H 0.369550 0.887962 0.976783 0.268 Uiso 1 1 calc R U . . .
C453 C 0.6422(15) 0.7708(6) 0.9917(5) 0.266(16) Uani 1 1 d . . . . .
H45A H 0.601677 0.774844 0.996065 0.319 Uiso 1 1 calc R U . . .
H45B H 0.662588 0.789145 0.989008 0.319 Uiso 1 1 calc R U . . .
C454 C 0.3541(7) 0.6367(4) 0.5318(5) 0.149(7) Uani 1 1 d . . . . .
H45C H 0.330397 0.653831 0.533863 0.224 Uiso 1 1 calc R U . . .
H45D H 0.334319 0.620271 0.541041 0.224 Uiso 1 1 calc R U . . .
H45E H 0.361448 0.633079 0.509103 0.224 Uiso 1 1 calc R U . . .
C456 C 0.3018(11) 0.9167(6) 0.9848(5) 0.235(8) Uani 1 1 d . . . . .
H456 H 0.322733 0.934646 0.979256 0.282 Uiso 1 1 calc R U . . .
C457 C 0.8563(7) 0.5997(3) 0.6835(5) 0.172(7) Uani 1 1 d . . . . .
H45F H 0.878413 0.583611 0.675072 0.257 Uiso 1 1 calc R U . . .
H45G H 0.879736 0.610335 0.699065 0.257 Uiso 1 1 calc R U . . .
H45H H 0.844993 0.612337 0.665763 0.257 Uiso 1 1 calc R U . . .
C460 C 0.6304(7) 0.7541(5) 0.6226(7) 0.142(9) Uani 1 1 d . . . . .
C463 C 0.629(3) 0.7218(10) 1.0259(10) 0.54(5) Uani 1 1 d . . . . .
H46A H 0.653255 0.706535 1.034872 0.809 Uiso 1 1 calc R U . . .
H46B H 0.612769 0.715562 1.005293 0.809 Uiso 1 1 calc R U . . .
H46C H 0.598354 0.725998 1.040841 0.809 Uiso 1 1 calc R U . . .
C468 C 0.8181(7) 0.5599(3) 0.7173(5) 0.162(6) Uani 1 1 d . . . . .
H46D H 0.828624 0.563985 0.739688 0.243 Uiso 1 1 calc R U . . .
H46E H 0.849493 0.549922 0.706883 0.243 Uiso 1 1 calc R U . . .
H46F H 0.783910 0.547901 0.716578 0.243 Uiso 1 1 calc R U . . .
O020 O 0.3187(3) 0.55748(16) 0.26125(18) 0.070(2) Uani 1 1 d . . . . .
O027 O 0.4108(3) 0.54467(14) 0.4424(2) 0.074(2) Uani 1 1 d . . . . .
O028 O 0.4901(3) 0.45021(14) 0.39391(19) 0.0632(19) Uani 1 1 d . . . . .
O032 O 0.3818(4) 0.38211(16) 0.3056(2) 0.094(3) Uani 1 1 d . . . . .
O033 O 0.7371(3) 0.60812(18) 0.2790(2) 0.085(3) Uani 1 1 d . . . . .
O034 O 0.5617(3) 0.36911(15) 0.22403(18) 0.070(2) Uani 1 1 d . . . . .
O040 O 0.2493(3) 0.5162(2) 0.3741(2) 0.094(3) Uani 1 1 d . . . . .
O045 O 0.6578(4) 0.43879(18) 0.3992(2) 0.095(3) Uani 1 1 d . . . . .
O049 O 0.7447(3) 0.64063(17) 0.3168(3) 0.081(2) Uani 1 1 d . . . . .
O071 O 0.7456(3) 0.33907(16) 0.2864(2) 0.084(2) Uani 1 1 d . . . . .
O073 O 0.5585(4) 0.6738(2) 0.3645(2) 0.102(3) Uani 1 1 d . . . . .
O074 O 0.3135(4) 0.48693(17) 0.1618(2) 0.091(3) Uani 1 1 d D . . . .
O109 O 0.4987(3) 0.65398(18) 0.2481(2) 0.087(3) Uani 1 1 d . . . . .
O112 O 0.6043(5) 0.6861(2) 0.1694(3) 0.145(3) Uani 1 1 d . . . . .
O113 O 0.3400(3) 0.65974(18) 0.2442(3) 0.101(3) Uani 1 1 d . . . . .
O120 O 0.5611(4) 0.38617(16) 0.1008(2) 0.101(3) Uani 1 1 d D . . . .
O148 O 0.6780(4) 0.5808(2) 0.1477(3) 0.111(3) Uani 1 1 d . . . . .
O187 O 0.7889(4) 0.45599(18) 0.2589(4) 0.139(4) Uani 1 1 d . . . . .
O195 O 0.6996(4) 0.37944(18) 0.1705(2) 0.101(3) Uani 1 1 d . . . . .
O210 O 0.3841(4) 0.38610(19) 0.4312(3) 0.113(3) Uani 1 1 d . . . . .
O227 O 0.2419(5) 0.4784(3) 0.3441(3) 0.119(4) Uani 1 1 d . . . . .
O240 O 0.6703(8) 0.4810(3) 0.0411(3) 0.201(4) Uani 1 1 d D . . . .
O245 O 0.7187(4) 0.5292(2) 0.3434(3) 0.111(4) Uani 1 1 d . . . . .
O279 O 0.4226(5) 0.5210(3) 0.0678(3) 0.128(4) Uani 1 1 d . . . . .
O321 O 0.5403(5) 0.5640(2) 0.0835(3) 0.131(4) Uani 1 1 d . . . . .
O356 O 0.3112(10) 0.6209(4) 0.0837(4) 0.284(7) Uani 1 1 d D . . . .
N5 N 0.2589(5) 0.4897(2) 0.3682(4) 0.084(4) Uani 1 1 d . . . . .
N016 N 0.3453(4) 0.52484(17) 0.3019(2) 0.057(2) Uani 1 1 d . . . . .
H016 H 0.354309 0.506825 0.304980 0.068 Uiso 1 1 calc R U . . .
N019 N 0.4083(3) 0.50369(16) 0.3512(2) 0.045(2) Uani 1 1 d . . . . .
N026 N 0.6376(4) 0.45406(16) 0.3470(3) 0.064(2) Uani 1 1 d . . . . .
H026 H 0.622627 0.468385 0.336144 0.077 Uiso 1 1 calc R U . . .
N030 N 0.6535(4) 0.43187(17) 0.2969(3) 0.062(2) Uani 1 1 d . . . . .
N031 N 0.5006(4) 0.43261(17) 0.2927(3) 0.059(2) Uani 1 1 d . . . . .
N038 N 0.5191(4) 0.41231(17) 0.2441(3) 0.065(2) Uani 1 1 d . . . . .
H038 H 0.504270 0.428397 0.237072 0.078 Uiso 1 1 calc R U . . .
N046 N 0.3791(4) 0.5868(2) 0.1865(4) 0.088(4) Uani 1 1 d . . . . .
H046 H 0.394500 0.573406 0.198486 0.105 Uiso 1 1 calc R U . . .
N047 N 0.5925(4) 0.5058(2) 0.3761(2) 0.064(3) Uani 1 1 d . . . . .
N048 N 0.3441(3) 0.4804(2) 0.2619(2) 0.057(2) Uani 1 1 d . . . . .
N050 N 0.3555(3) 0.4288(2) 0.2916(3) 0.065(2) Uani 1 1 d . . . . .
H050 H 0.345488 0.445255 0.300045 0.079 Uiso 1 1 calc R U . . .
N053 N 0.4876(5) 0.5943(2) 0.3741(4) 0.084(3) Uani 1 1 d . . . . .
N055 N 0.4751(3) 0.45681(17) 0.3392(2) 0.059(2) Uani 1 1 d . . . . .
H055 H 0.461235 0.469518 0.325709 0.070 Uiso 1 1 calc R U . . .
N056 N 0.5408(4) 0.5856(2) 0.1858(3) 0.068(3) Uani 1 1 d . . . . .
N057 N 0.3306(4) 0.4408(2) 0.3527(3) 0.073(3) Uani 1 1 d . . . . .
N059 N 0.5910(4) 0.60719(18) 0.2952(3) 0.065(3) Uani 1 1 d . . . . .
N062 N 0.4143(4) 0.61430(19) 0.2989(4) 0.078(3) Uani 1 1 d . . . . .
N067 N 0.5088(4) 0.4331(2) 0.1825(2) 0.064(2) Uani 1 1 d . . . . .
N075 N 0.6702(4) 0.41371(18) 0.2451(3) 0.065(2) Uani 1 1 d . . . . .
N077 N 0.3725(4) 0.6136(2) 0.2335(4) 0.086(3) Uani 1 1 d . . . . .
H077 H 0.388631 0.598862 0.242937 0.103 Uiso 1 1 calc R U . . .
N081 N 0.6695(3) 0.42603(19) 0.1826(3) 0.070(3) Uani 1 1 d . . . . .
H081 H 0.661625 0.437055 0.198991 0.084 Uiso 1 1 calc R U . . .
N082 N 0.5373(4) 0.61014(19) 0.2322(3) 0.073(3) Uani 1 1 d . . . . .
H082 H 0.554639 0.594869 0.239754 0.088 Uiso 1 1 calc R U . . .
N088 N 0.6843(4) 0.6182(2) 0.2224(4) 0.078(3) Uani 1 1 d . . . . .
N096 N 0.7274(4) 0.6331(2) 0.2893(3) 0.075(3) Uani 1 1 d . . . . .
N098 N 0.6675(4) 0.56305(19) 0.3111(3) 0.073(3) Uani 1 1 d . . . . .
H098 H 0.654632 0.566104 0.291433 0.088 Uiso 1 1 calc R U . . .
N104 N 0.4437(4) 0.5109(2) 0.1235(2) 0.077(3) Uani 1 1 d . . . . .
H104 H 0.445576 0.519255 0.142323 0.092 Uiso 1 1 calc R U . . .
N121 N 0.6322(4) 0.4640(3) 0.1550(2) 0.070(3) Uani 1 1 d . . . . .
N125 N 0.5238(5) 0.5752(2) 0.3872(2) 0.086(3) Uani 1 1 d . . . . .
N133 N 0.5512(4) 0.5575(2) 0.1395(3) 0.077(3) Uani 1 1 d . . . . .
H133 H 0.560052 0.544278 0.153660 0.092 Uiso 1 1 calc R U . . .
N150 N 0.4767(4) 0.4706(2) 0.1488(3) 0.072(3) Uani 1 1 d . . . . .
N154 N 0.3979(4) 0.5574(2) 0.1415(3) 0.085(3) Uani 1 1 d . . . . .
N160 N 0.5976(5) 0.5055(3) 0.1297(3) 0.091(3) Uani 1 1 d . . . . .
N168 N 0.7046(4) 0.5361(2) 0.2564(5) 0.104(4) Uani 1 1 d . . . . .
N221 N 0.6948(4) 0.5664(2) 0.2020(3) 0.082(3) Uani 1 1 d . . . . .
H221 H 0.690931 0.571999 0.221945 0.098 Uiso 1 1 calc R U . . .
C6 C 0.3543(12) 0.3420(5) 0.4733(5) 0.216(13) Uani 1 1 d . . . . .
H6A H 0.346481 0.361919 0.479060 0.324 Uiso 1 1 calc R U . . .
H6B H 0.360271 0.330714 0.492894 0.324 Uiso 1 1 calc R U . . .
H6C H 0.321869 0.334225 0.461038 0.324 Uiso 1 1 calc R U . . .
C20 C 0.2173(12) 0.4774(5) 0.1170(6) 0.220(11) Uani 1 1 d . . . . .
H20A H 0.243958 0.461506 0.114600 0.330 Uiso 1 1 calc R U . . .
H20B H 0.191434 0.478139 0.098258 0.330 Uiso 1 1 calc R U . . .
H20C H 0.195069 0.474710 0.136466 0.330 Uiso 1 1 calc R U . . .
C22 C 0.6743(10) 0.4997(4) 0.0116(4) 0.201(4) Uani 1 1 d D . . . .
H22A H 0.669732 0.519910 0.018283 0.241 Uiso 1 1 calc R U . . .
H22B H 0.642134 0.495000 -0.003090 0.241 Uiso 1 1 calc R U . . .
C24 C 0.7203(11) 0.5188(4) -0.0345(4) 0.201(4) Uani 1 1 d D . . . .
H24A H 0.689934 0.532059 -0.028430 0.302 Uiso 1 1 calc R U . . .
H24B H 0.709000 0.508693 -0.054186 0.302 Uiso 1 1 calc R U . . .
H24C H 0.755406 0.529604 -0.038231 0.302 Uiso 1 1 calc R U . . .
C39 C 0.7307(10) 0.4969(4) -0.0071(4) 0.201(4) Uani 1 1 d D . . . .
H39 H 0.766164 0.500243 0.006032 0.241 Uiso 1 1 calc R U . . .
C43 C 0.5762(11) 0.7339(5) 0.3894(8) 0.274(17) Uani 1 1 d . . . . .
H43F H 0.570794 0.754538 0.392010 0.411 Uiso 1 1 calc R U . . .
H43G H 0.600057 0.730327 0.370707 0.411 Uiso 1 1 calc R U . . .
H43H H 0.594959 0.726094 0.408680 0.411 Uiso 1 1 calc R U . . .
C051 C 0.4384(5) 0.4929(2) 0.3762(3) 0.055(3) Uani 1 1 d . . . . .
C054 C 0.3310(4) 0.5053(2) 0.2485(3) 0.057(3) Uani 1 1 d . . . . .
C55 C 0.7177(11) 0.4651(4) -0.0148(4) 0.201(4) Uani 1 1 d D . . . .
H55A H 0.737442 0.452825 0.000853 0.302 Uiso 1 1 calc R U . . .
H55B H 0.730786 0.460553 -0.036450 0.302 Uiso 1 1 calc R U . . .
H55C H 0.676498 0.461760 -0.013726 0.302 Uiso 1 1 calc R U . . .
C058 C 0.3795(5) 0.5439(2) 0.3881(3) 0.063(3) Uani 1 1 d . . . . .
C060 C 0.4721(5) 0.5904(3) 0.3433(4) 0.082(4) Uani 1 1 d . . . . .
C62 C 0.8360(8) 0.4129(4) 0.2779(6) 0.188(6) Uani 1 1 d . . . . .
H62 H 0.807322 0.400960 0.265967 0.225 Uiso 1 1 calc R U . . .
C065 C 0.3481(5) 0.5416(2) 0.3303(3) 0.062(3) Uani 1 1 d . . . . .
C070 C 0.3786(5) 0.5287(3) 0.3570(3) 0.061(3) Uani 1 1 d . . . . .
C076 C 0.6973(5) 0.3844(2) 0.2923(4) 0.063(3) Uani 1 1 d . . . . .
C079 C 0.3494(5) 0.5713(2) 0.3911(3) 0.058(3) Uani 1 1 d . . . . .
H079 H 0.351171 0.581964 0.410520 0.070 Uiso 1 1 calc R U . . .
C080 C 0.3181(5) 0.5689(2) 0.3347(3) 0.065(3) Uani 1 1 d . . . . .
H080 H 0.299092 0.577923 0.317139 0.078 Uiso 1 1 calc R U . . .
C85 C 0.8918(10) 0.4214(4) 0.2552(7) 0.247(10) Uani 1 1 d . . . . .
H85A H 0.909588 0.438891 0.263518 0.371 Uiso 1 1 calc R U . . .
H85B H 0.878786 0.424470 0.233024 0.371 Uiso 1 1 calc R U . . .
H85C H 0.919544 0.405745 0.255908 0.371 Uiso 1 1 calc R U . . .
C087 C 0.6553(5) 0.4292(2) 0.3287(3) 0.064(3) Uani 1 1 d . . . . .
C089 C 0.6737(5) 0.6451(3) 0.2374(4) 0.083(4) Uani 1 1 d . . . . .
C090 C 0.4989(4) 0.4318(2) 0.3245(3) 0.055(3) Uani 1 1 d . . . . .
C093 C 0.3316(5) 0.5311(2) 0.2712(3) 0.060(3) Uani 1 1 d . . . . .
C095 C 0.5215(5) 0.6101(3) 0.1988(3) 0.062(3) Uani 1 1 d . . . . .
C99 C 0.8582(8) 0.3980(3) 0.3097(6) 0.180(6) Uani 1 1 d . . . . .
H99A H 0.832157 0.382522 0.315448 0.270 Uiso 1 1 calc R U . . .
H99B H 0.859784 0.412105 0.327114 0.270 Uiso 1 1 calc R U . . .
H99C H 0.896345 0.390191 0.306319 0.270 Uiso 1 1 calc R U . . .
C100 C 0.4852(5) 0.5664(2) 0.3241(3) 0.061(3) Uani 1 1 d . . . . .
H100 H 0.469497 0.563913 0.303158 0.074 Uiso 1 1 calc R U . . .
C108 C 0.7202(5) 0.3632(3) 0.2726(4) 0.073(3) Uani 1 1 d . . . . .
C110 C 0.6757(5) 0.4082(2) 0.2784(3) 0.056(3) Uani 1 1 d . . . . .
C114 C 0.4107(5) 0.6358(2) 0.3537(3) 0.078(4) Uani 1 1 d . . . . .
H114 H 0.422389 0.635145 0.375644 0.093 Uiso 1 1 calc R U . . .
C116 C 0.3205(5) 0.4486(3) 0.3856(4) 0.081(4) Uani 1 1 d . . . . .
C119 C 0.5300(5) 0.4064(3) 0.1859(3) 0.064(3) Uani 1 1 d . . . . .
C122 C 0.4423(5) 0.5050(3) 0.4089(3) 0.072(3) Uani 1 1 d . . . . .
H122 H 0.463594 0.496022 0.425674 0.087 Uiso 1 1 calc R U . . .
C124 C 0.5823(5) 0.5314(3) 0.3887(3) 0.060(3) Uani 1 1 d . . . . .
C128 C 0.7169(5) 0.3666(2) 0.2389(4) 0.071(4) Uani 1 1 d . . . . .
H128 H 0.731328 0.352407 0.224918 0.085 Uiso 1 1 calc R U . . .
C131 C 0.5550(5) 0.6286(3) 0.2883(4) 0.076(4) Uani 1 1 d . . . . .
C134 C 0.3609(5) 0.6105(3) 0.2009(4) 0.072(4) Uani 1 1 d . . . . .
C136 C 0.5152(5) 0.4262(3) 0.1234(3) 0.077(4) Uani 1 1 d . . . . .
C138 C 0.6281(5) 0.4873(2) 0.3925(3) 0.063(3) Uani 1 1 d . . . . .
C140 C 0.5194(4) 0.4081(3) 0.3440(3) 0.068(3) Uani 1 1 d . . . . .
H140 H 0.519993 0.408532 0.366780 0.081 Uiso 1 1 calc R U . . .
C142 C 0.5202(5) 0.4095(2) 0.2772(3) 0.060(3) Uani 1 1 d . . . . .
C144 C 0.6771(4) 0.6781(3) 0.2838(3) 0.071(3) Uani 1 1 d . . . . .
H144 H 0.689077 0.681874 0.305281 0.085 Uiso 1 1 calc R U . . .
C147 C 0.3588(4) 0.4286(2) 0.2566(4) 0.069(3) Uani 1 1 d . . . . .
C151 C 0.6686(6) 0.6162(3) 0.1906(4) 0.077(4) Uani 1 1 d . . . . .
C153 C 0.6437(5) 0.6686(2) 0.2152(5) 0.096(5) Uani 1 1 d . . . . .
C155 C 0.3222(5) 0.4849(3) 0.1946(3) 0.070(3) Uani 1 1 d . . . . .
C161 C 0.3656(5) 0.4077(3) 0.3129(4) 0.069(3) Uani 1 1 d . . . . .
C166 C 0.4281(7) 0.5496(3) 0.4989(3) 0.097(4) Uani 1 1 d . . . . .
H166 H 0.438621 0.570102 0.495346 0.116 Uiso 1 1 calc R U . . .
C167 C 0.4125(5) 0.5309(2) 0.4138(3) 0.059(3) Uani 1 1 d . . . . .
C170 C 0.3182(5) 0.5810(2) 0.3648(3) 0.068(3) Uani 1 1 d . . . . .
H170 H 0.295005 0.597419 0.367748 0.082 Uiso 1 1 calc R U . . .
C172 C 0.6901(5) 0.6526(3) 0.2705(4) 0.076(4) Uani 1 1 d . . . . .
C173 C 0.4440(6) 0.5329(2) 0.4694(3) 0.073(3) Uani 1 1 d . . . . .
H17A H 0.485324 0.534897 0.465326 0.088 Uiso 1 1 calc R U . . .
H17B H 0.435188 0.512418 0.472267 0.088 Uiso 1 1 calc R U . . .
C174 C 0.5424(5) 0.3837(2) 0.2937(3) 0.068(3) Uani 1 1 d . . . . .
H174 H 0.558246 0.367927 0.282500 0.081 Uiso 1 1 calc R U . . .
C179 C 0.3451(4) 0.4573(3) 0.2424(4) 0.074(4) Uani 1 1 d . . . . .
C181 C 0.6155(6) 0.6071(2) 0.3264(4) 0.079(4) Uani 1 1 d . . . . .
C184 C 0.4937(4) 0.6327(2) 0.1838(4) 0.070(4) Uani 1 1 d . . . . .
H184 H 0.480762 0.649210 0.194715 0.084 Uiso 1 1 calc R U . . .
C185 C 0.3388(5) 0.4579(3) 0.2063(4) 0.069(3) Uani 1 1 d . . . . .
C188 C 0.6445(6) 0.5222(3) 0.4352(3) 0.083(4) Uani 1 1 d . . . . .
H188 H 0.662869 0.528499 0.454373 0.100 Uiso 1 1 calc R U . . .
C189 C 0.6883(5) 0.3987(3) 0.1903(3) 0.071(3) Uani 1 1 d . . . . .
C194 C 0.3561(4) 0.4141(2) 0.3471(4) 0.058(3) Uani 1 1 d . . . . .
C196 C 0.3461(5) 0.6040(3) 0.1323(5) 0.105(4) Uani 1 1 d . . . . .
C197 C 0.2904(5) 0.4742(3) 0.3932(5) 0.088(5) Uani 1 1 d . . . . .
C199 C 0.5225(5) 0.5469(2) 0.3379(3) 0.054(3) Uani 1 1 d . . . . .
H199 H 0.536440 0.531091 0.326074 0.065 Uiso 1 1 calc R U . . .
C202 C 0.7200(5) 0.5239(3) 0.2247(6) 0.084(4) Uani 1 1 d . . . . .
C203 C 0.6069(6) 0.6296(3) 0.3493(4) 0.071(3) Uani 1 1 d . . . . .
C205 C 0.6424(6) 0.4571(3) 0.3803(4) 0.075(3) Uani 1 1 d . . . . .
C206 C 0.5381(5) 0.3845(2) 0.3264(3) 0.063(3) Uani 1 1 d . . . . .
H206 H 0.548651 0.367804 0.338030 0.076 Uiso 1 1 calc R U . . .
C207 C 0.3613(5) 0.6386(3) 0.2545(5) 0.098(6) Uani 1 1 d . . . . .
C208 C 0.6916(5) 0.3919(2) 0.2265(3) 0.070(3) Uani 1 1 d . . . . .
C209 C 0.6283(6) 0.4783(3) 0.1288(4) 0.085(4) Uani 1 1 d . . . . .
C212 C 0.5275(5) 0.6325(3) 0.2536(3) 0.070(3) Uani 1 1 d . . . . .
C215 C 0.3190(4) 0.5101(3) 0.2136(3) 0.067(3) Uani 1 1 d . . . . .
H215 H 0.310071 0.528305 0.204813 0.080 Uiso 1 1 calc R U . . .
C217 C 0.5422(6) 0.6521(3) 0.3091(5) 0.095(4) Uani 1 1 d . . . . .
H217 H 0.517465 0.666991 0.302176 0.114 Uiso 1 1 calc R U . . .
C218 C 0.3675(5) 0.4060(3) 0.2391(4) 0.077(4) Uani 1 1 d . . . . .
H218 H 0.377140 0.388291 0.248878 0.092 Uiso 1 1 calc R U . . .
C222 C 0.5387(5) 0.3930(3) 0.2187(3) 0.067(3) Uani 1 1 d . . . . .
C223 C 0.4704(5) 0.4642(3) 0.3718(3) 0.062(3) Uani 1 1 d . . . . .
C224 C 0.5496(5) 0.3892(2) 0.1603(4) 0.081(4) Uani 1 1 d . . . . .
H224 H 0.566003 0.371085 0.165123 0.097 Uiso 1 1 calc R U . . .
C226 C 0.6451(5) 0.6367(4) 0.1710(4) 0.083(4) Uani 1 1 d . . . . .
H226 H 0.638381 0.632661 0.148886 0.100 Uiso 1 1 calc R U . . .
C229 C 0.5884(6) 0.5223(3) 0.1032(4) 0.087(4) Uani 1 1 d . . . . .
C232 C 0.6049(6) 0.5402(2) 0.4179(4) 0.083(4) Uani 1 1 d . . . . .
H232 H 0.594145 0.558121 0.426626 0.099 Uiso 1 1 calc R U . . .
C237 C 0.4296(5) 0.6148(2) 0.3310(5) 0.073(4) Uani 1 1 d . . . . .
C241 C 0.6543(5) 0.5833(3) 0.3342(4) 0.079(4) Uani 1 1 d . . . . .
C246 C 0.7987(8) 0.2956(3) 0.2859(5) 0.122(6) Uani 1 1 d . . . . .
H246 H 0.767518 0.288548 0.300037 0.147 Uiso 1 1 calc R U . . .
C250 C 0.7755(5) 0.3171(2) 0.2676(3) 0.083(4) Uani 1 1 d . . . . .
H25A H 0.748321 0.308681 0.251854 0.099 Uiso 1 1 calc R U . . .
H25B H 0.806274 0.326437 0.255472 0.099 Uiso 1 1 calc R U . . .
C251 C 0.5316(5) 0.5827(2) 0.1528(4) 0.079(4) Uani 1 1 d . . . . .
C252 C 0.5683(6) 0.6526(3) 0.3413(5) 0.092(4) Uani 1 1 d . . . . .
C254 C 0.3474(6) 0.4324(3) 0.1894(4) 0.093(4) Uani 1 1 d . . . . .
H254 H 0.342499 0.432439 0.166740 0.111 Uiso 1 1 calc R U . . .
C256 C 0.6610(6) 0.4386(3) 0.1519(3) 0.078(4) Uani 1 1 d . . . . .
C265 C 0.3747(5) 0.5818(3) 0.1516(4) 0.084(3) Uani 1 1 d . . . . .
C266 C 0.6780(5) 0.4037(3) 0.3453(3) 0.076(3) Uani 1 1 d . . . . .
H266 H 0.679123 0.402435 0.368030 0.091 Uiso 1 1 calc R U . . .
C267 C 0.7148(5) 0.5226(3) 0.2862(5) 0.084(4) Uani 1 1 d . . . . .
C268 C 0.7146(5) 0.5375(3) 0.1978(6) 0.093(5) Uani 1 1 d . . . . .
C271 C 0.6864(5) 0.4272(3) 0.1245(4) 0.075(3) Uani 1 1 d . . . . .
H271 H 0.706392 0.409526 0.125274 0.090 Uiso 1 1 calc R U . . .
C273 C 0.4681(6) 0.5373(3) 0.5290(3) 0.101(5) Uani 1 1 d . . . . .
H27A H 0.456618 0.517670 0.533999 0.152 Uiso 1 1 calc R U . . .
H27B H 0.463026 0.549410 0.547940 0.152 Uiso 1 1 calc R U . . .
H27C H 0.508195 0.537519 0.522848 0.152 Uiso 1 1 calc R U . . .
C274 C 0.7485(6) 0.4933(3) 0.2273(6) 0.104(5) Uani 1 1 d . . . . .
C277 C 0.7008(6) 0.5371(3) 0.3166(5) 0.089(4) Uani 1 1 d . . . . .
C278 C 0.5036(5) 0.6045(3) 0.1335(3) 0.082(4) Uani 1 1 d . . . . .
H278 H 0.497690 0.602227 0.111057 0.098 Uiso 1 1 calc R U . . .
C280 C 0.3621(5) 0.4084(3) 0.2041(5) 0.094(5) Uani 1 1 d . . . . .
H280 H 0.369576 0.391997 0.191386 0.113 Uiso 1 1 calc R U . . .
C281 C 0.6808(7) 0.4430(4) 0.0958(5) 0.113(5) Uani 1 1 d . . . . .
H281 H 0.697607 0.436312 0.076622 0.135 Uiso 1 1 calc R U . . .
C285 C 0.4864(5) 0.6283(3) 0.1489(5) 0.100(5) Uani 1 1 d . . . . .
H285 H 0.468551 0.642957 0.136662 0.120 Uiso 1 1 calc R U . . .
C287 C 0.3437(6) 0.4304(3) 0.4110(4) 0.082(4) Uani 1 1 d . . . . .
C288 C 0.7590(6) 0.4821(3) 0.2585(7) 0.118(5) Uani 1 1 d . . . . .
C289 C 0.6146(7) 0.5143(4) 0.0721(4) 0.121(6) Uani 1 1 d . . . . .
H289 H 0.612906 0.527093 0.054401 0.145 Uiso 1 1 calc R U . . .
C292 C 0.6477(6) 0.4708(3) 0.0961(4) 0.099(4) Uani 1 1 d . . . . .
C294 C 0.7436(5) 0.4948(2) 0.2883(4) 0.088(4) Uani 1 1 d . . . . .
H294 H 0.751490 0.485746 0.308244 0.106 Uiso 1 1 calc R U . . .
C295 C 0.2893(7) 0.4837(3) 0.4259(4) 0.101(5) Uani 1 1 d . . . . .
H295 H 0.270599 0.500887 0.431538 0.121 Uiso 1 1 calc R U . . .
C296 C 0.3752(7) 0.6566(3) 0.3424(5) 0.102(5) Uani 1 1 d . . . . .
H296 H 0.360584 0.670262 0.356935 0.122 Uiso 1 1 calc R U . . .
C299 C 0.5187(7) 0.6989(2) 0.3542(5) 0.147(7) Uani 1 1 d . . . . .
H29A H 0.535992 0.710062 0.336705 0.176 Uiso 1 1 calc R U . . .
H29B H 0.481381 0.691457 0.346564 0.176 Uiso 1 1 calc R U . . .
C300 C 0.6470(5) 0.6987(2) 0.2670(5) 0.099(5) Uani 1 1 d . . . . .
H300 H 0.635934 0.715525 0.278064 0.119 Uiso 1 1 calc R U . . .
C301 C 0.5455(6) 0.3980(3) 0.1273(4) 0.085(3) Uani 1 1 d . . . . .
C304 C 0.6973(5) 0.3820(3) 0.3264(4) 0.077(3) Uani 1 1 d . . . . .
H304 H 0.711012 0.364926 0.336249 0.092 Uiso 1 1 calc R U . . .
C307 C 0.3342(5) 0.6329(3) 0.1831(5) 0.090(4) Uani 1 1 d . . . . .
H307 H 0.322194 0.649658 0.193835 0.108 Uiso 1 1 calc R U . . .
C308 C 0.6311(6) 0.6634(4) 0.1832(4) 0.088(5) Uani 1 1 d . . . . .
C309 C 0.3808(6) 0.6359(3) 0.2905(4) 0.085(4) Uani 1 1 d . . . . .
C310 C 0.4791(7) 0.4692(3) 0.0915(4) 0.105(5) Uani 1 1 d . . . . .
H310 H 0.471612 0.477957 0.071301 0.126 Uiso 1 1 calc R U . . .
C313 C 0.4993(5) 0.4429(3) 0.1519(3) 0.072(3) Uani 1 1 d . . . . .
C315 C 0.3740(6) 0.3957(3) 0.3718(4) 0.093(4) Uani 1 1 d . . . . .
H315 H 0.390541 0.377826 0.366683 0.112 Uiso 1 1 calc R U . . .
C319 C 0.5940(7) 0.3577(3) 0.1059(3) 0.121(4) Uani 1 1 d D . . . .
H31A H 0.568829 0.342751 0.114740 0.145 Uiso 1 1 calc R U . . .
H31B H 0.627071 0.360395 0.120653 0.145 Uiso 1 1 calc R U . . .
C322 C 0.6320(6) 0.6960(3) 0.2347(4) 0.091(4) Uani 1 1 d . . . . .
H322 H 0.613912 0.711634 0.224166 0.109 Uiso 1 1 calc R U . . .
C325 C 0.5389(5) 0.5513(2) 0.3701(4) 0.073(4) Uani 1 1 d . . . . .
C328 C 0.6814(6) 0.5863(4) 0.1791(5) 0.109(5) Uani 1 1 d . . . . .
C330 C 0.5042(7) 0.4432(4) 0.0933(3) 0.108(5) Uani 1 1 d . . . . .
H330 H 0.515910 0.434863 0.073712 0.130 Uiso 1 1 calc R U . . .
C331 C 0.4640(5) 0.4833(3) 0.1206(3) 0.073(3) Uani 1 1 d . . . . .
C332 C 0.3679(5) 0.4032(3) 0.4036(4) 0.074(3) Uani 1 1 d . . . . .
C334 C 0.6810(5) 0.5839(3) 0.3668(4) 0.083(4) Uani 1 1 d . . . . .
H334 H 0.706194 0.568866 0.372841 0.100 Uiso 1 1 calc R U . . .
C335 C 0.5592(7) 0.5496(3) 0.1088(5) 0.095(4) Uani 1 1 d . . . . .
C336 C 0.6547(6) 0.4955(3) 0.4225(4) 0.083(4) Uani 1 1 d . . . . .
H336 H 0.679230 0.482497 0.433543 0.100 Uiso 1 1 calc R U . . .
C341 C 0.6327(6) 0.6297(3) 0.3801(4) 0.094(4) Uani 1 1 d . . . . .
H341 H 0.626219 0.644729 0.394945 0.113 Uiso 1 1 calc R U . . .
C346 C 0.3953(6) 0.5548(3) 0.1092(4) 0.101(4) Uani 1 1 d . . . . .
C349 C 0.3624(6) 0.5483(3) 0.5060(3) 0.093(4) Uani 1 1 d . . . . .
H34D H 0.340942 0.556165 0.487634 0.139 Uiso 1 1 calc R U . . .
H34E H 0.354433 0.559629 0.525219 0.139 Uiso 1 1 calc R U . . .
H34F H 0.351100 0.528441 0.509503 0.139 Uiso 1 1 calc R U . . .
C350 C 0.7282(5) 0.5253(3) 0.1664(5) 0.102(5) Uani 1 1 d . . . . .
H350 H 0.722085 0.534672 0.146372 0.122 Uiso 1 1 calc R U . . .
C357 C 0.7642(6) 0.4821(4) 0.1999(6) 0.101(5) Uani 1 1 d . . . . .
H357 H 0.783672 0.464306 0.200821 0.121 Uiso 1 1 calc R U . . .
C359 C 0.3172(6) 0.4665(3) 0.4498(4) 0.093(4) Uani 1 1 d . . . . .
H359 H 0.318540 0.473789 0.471046 0.111 Uiso 1 1 calc R U . . .
C360 C 0.3682(6) 0.5760(4) 0.0881(4) 0.129(5) Uani 1 1 d . . . . .
H360 H 0.365608 0.572443 0.065689 0.155 Uiso 1 1 calc R U . . .
C362 C 0.6706(6) 0.6052(3) 0.3884(4) 0.092(4) Uani 1 1 d . . . . .
H362 H 0.687992 0.604364 0.409100 0.110 Uiso 1 1 calc R U . . .
C364 C 0.3252(6) 0.6304(4) 0.1495(6) 0.117(6) Uani 1 1 d . . . . .
H364 H 0.306301 0.645223 0.137875 0.140 Uiso 1 1 calc R U . . .
C367 C 0.8247(6) 0.2694(3) 0.2710(4) 0.112(5) Uani 1 1 d . . . . .
H36A H 0.800029 0.262554 0.253420 0.169 Uiso 1 1 calc R U . . .
H36B H 0.828826 0.254334 0.287266 0.169 Uiso 1 1 calc R U . . .
H36C H 0.862312 0.274188 0.262606 0.169 Uiso 1 1 calc R U . . .
C376 C 0.6410(14) 0.4883(6) 0.0690(6) 0.201(4) Uani 1 1 d . . . . .
C381 C 0.7550(7) 0.4936(4) 0.1707(6) 0.121(7) Uani 1 1 d . . . . .
H381 H 0.764559 0.482960 0.152131 0.146 Uiso 1 1 calc R U . . .
C388 C 0.3461(17) 0.6015(7) 0.1003(7) 0.284(7) Uani 1 1 d . . . . .
C396 C 0.5960(8) 0.6851(3) 0.1346(5) 0.145(3) Uani 1 1 d . . . . .
H39A H 0.575320 0.667475 0.128165 0.174 Uiso 1 1 calc R U . . .
H39B H 0.633071 0.685543 0.123606 0.174 Uiso 1 1 calc R U . . .
C397 C 0.4199(6) 0.5261(3) 0.0972(6) 0.105(5) Uani 1 1 d . . . . .
C400 C 0.5110(8) 0.7176(4) 0.3837(5) 0.152(8) Uani 1 1 d . . . . .
H400 H 0.499986 0.706104 0.402899 0.183 Uiso 1 1 calc R U . . .
C405 C 0.3596(7) 0.6585(3) 0.3099(6) 0.117(6) Uani 1 1 d . . . . .
H405 H 0.336729 0.673584 0.301508 0.140 Uiso 1 1 calc R U . . .
C407 C 0.8105(7) 0.4429(3) 0.2888(6) 0.164(5) Uani 1 1 d . . . . .
H40F H 0.779303 0.440135 0.304254 0.196 Uiso 1 1 calc R U . . .
H40G H 0.840417 0.454959 0.298972 0.196 Uiso 1 1 calc R U . . .
C417 C 0.3970(8) 0.3541(3) 0.4240(5) 0.138(7) Uani 1 1 d . . . . .
H41G H 0.364050 0.345113 0.412765 0.166 Uiso 1 1 calc R U . . .
H41H H 0.430766 0.352404 0.410248 0.166 Uiso 1 1 calc R U . . .
C419 C 0.3415(6) 0.4411(3) 0.4447(4) 0.106(5) Uani 1 1 d . . . . .
H419 H 0.356772 0.430170 0.462054 0.127 Uiso 1 1 calc R U . . .
C420 C 0.2770(9) 0.5116(3) 0.1494(3) 0.133(7) Uani 1 1 d D . . . .
H420 H 0.271764 0.528780 0.161182 0.159 Uiso 1 1 calc R U . . .
C429 C 0.6040(7) 0.7402(3) 0.1285(4) 0.145(3) Uani 1 1 d . . . . .
H42A H 0.613456 0.743902 0.151093 0.217 Uiso 1 1 calc R U . . .
H42B H 0.587459 0.757441 0.118752 0.217 Uiso 1 1 calc R U . . .
H42C H 0.638711 0.734950 0.117076 0.217 Uiso 1 1 calc R U . . .
C435 C 0.6143(9) 0.3494(3) 0.0707(4) 0.172(6) Uani 1 1 d D . . . .
H435 H 0.580132 0.346634 0.056335 0.206 Uiso 1 1 calc R U . . .
C438 C 0.8469(11) 0.3081(4) 0.3094(6) 0.200(10) Uani 1 1 d . . . . .
H43I H 0.871935 0.320759 0.297245 0.300 Uiso 1 1 calc R U . . .
H43J H 0.869284 0.292327 0.318543 0.300 Uiso 1 1 calc R U . . .
H43K H 0.829086 0.318910 0.326675 0.300 Uiso 1 1 calc R U . . .
C442 C 0.4661(11) 0.7394(5) 0.3750(5) 0.196(9) Uani 1 1 d . . . . .
H44M H 0.473130 0.757068 0.387065 0.294 Uiso 1 1 calc R U . . .
H44N H 0.428386 0.731893 0.380216 0.294 Uiso 1 1 calc R U . . .
H44O H 0.467505 0.743460 0.351903 0.294 Uiso 1 1 calc R U . . .
C445 C 0.2523(8) 0.5071(4) 0.1196(6) 0.180(10) Uani 1 1 d D . . . .
H445 H 0.285743 0.503756 0.105440 0.216 Uiso 1 1 calc R U . . .
C455 C 0.6409(9) 0.3182(3) 0.0803(4) 0.175(7) Uani 1 1 d D . . . .
H45I H 0.682060 0.319993 0.084166 0.262 Uiso 1 1 calc R U . . .
H45J H 0.633872 0.304644 0.062701 0.262 Uiso 1 1 calc R U . . .
H45K H 0.622769 0.311141 0.099802 0.262 Uiso 1 1 calc R U . . .
C461 C 0.5579(8) 0.7139(3) 0.1259(5) 0.145(3) Uani 1 1 d . . . . .
H461 H 0.528024 0.716525 0.142541 0.174 Uiso 1 1 calc R U . . .
C464 C 0.4383(10) 0.3132(4) 0.4493(5) 0.189(9) Uani 1 1 d . . . . .
H46G H 0.423022 0.298967 0.464093 0.284 Uiso 1 1 calc R U . . .
H46H H 0.478872 0.316226 0.454086 0.284 Uiso 1 1 calc R U . . .
H46I H 0.433524 0.306440 0.427163 0.284 Uiso 1 1 calc R U . . .
C465 C 0.4070(9) 0.3407(3) 0.4532(5) 0.137(6) Uani 1 1 d . . . . .
H465 H 0.434905 0.353481 0.464606 0.164 Uiso 1 1 calc R U . . .
C466 C 0.6581(10) 0.3725(3) 0.0539(5) 0.211(8) Uani 1 1 d D . . . .
H46J H 0.642935 0.391907 0.056366 0.317 Uiso 1 1 calc R U . . .
H46K H 0.661577 0.368068 0.031054 0.317 Uiso 1 1 calc R U . . .
H46L H 0.695641 0.371278 0.064455 0.317 Uiso 1 1 calc R U . . .
C469 C 0.2226(9) 0.5341(3) 0.1043(5) 0.187(9) Uani 1 1 d D . . . .
H46M H 0.187891 0.528271 0.092653 0.280 Uiso 1 1 calc R U . . .
H46N H 0.248705 0.543370 0.089349 0.280 Uiso 1 1 calc R U . . .
H46O H 0.212707 0.547636 0.121303 0.280 Uiso 1 1 calc R U . . .
C54 C 0.2959(11) 0.6138(5) 0.0471(5) 0.284(7) Uani 1 1 d D . . . .
H54A H 0.299088 0.592855 0.044087 0.341 Uiso 1 1 calc R U . . .
H54B H 0.324898 0.622907 0.033483 0.341 Uiso 1 1 calc R U . . .
O042 O 0.7411(3) 0.89411(18) 0.7404(2) 0.086(3) Uani 1 1 d . . . . .
O102 O 0.7357(4) 0.9257(2) 0.6995(2) 0.095(3) Uani 1 1 d . . . . .
O137 O 0.6206(5) 0.9726(2) 0.8513(3) 0.156(3) Uani 1 1 d . . . . .
O169 O 0.6833(5) 0.8659(2) 0.8724(3) 0.120(4) Uani 1 1 d . . . . .
O369 O 0.7989(5) 0.7374(2) 0.7736(7) 0.331(9) Uani 1 1 d D . . . .
O441 O 0.7245(6) 0.8050(3) 0.6806(4) 0.196(7) Uani 1 1 d . . . . .
N061 N 0.6887(4) 0.9038(2) 0.7959(3) 0.066(3) Uani 1 1 d . . . . .
N130 N 0.7274(4) 0.9180(2) 0.7272(4) 0.077(3) Uani 1 1 d . . . . .
N152 N 0.6980(4) 0.8502(2) 0.8191(4) 0.106(4) Uani 1 1 d . . . . .
H152 H 0.692826 0.855589 0.799110 0.127 Uiso 1 1 calc R U . . .
N233 N 0.7116(5) 0.8171(3) 0.7654(5) 0.118(5) Uani 1 1 d D . . . .
N257 N 0.6761(5) 0.8423(4) 0.7059(4) 0.129(5) Uani 1 1 d . . . . .
H257 H 0.665982 0.848760 0.724690 0.155 Uiso 1 1 calc R U . . .
C1 C 0.7061(10) 0.8161(6) 0.7064(9) 0.175(13) Uani 1 1 d . . . . .
C25 C 0.7258(6) 0.8052(4) 0.7958(7) 0.121(7) Uani 1 1 d D . . . .
C41 C 0.7625(7) 0.7801(4) 0.8536(7) 0.148(10) Uani 1 1 d . . . . .
H41 H 0.774148 0.771217 0.873122 0.177 Uiso 1 1 calc R U . . .
C44 C 0.8237(8) 0.7248(4) 0.7433(10) 0.331(9) Uani 1 1 d . . . . .
H44F H 0.852356 0.737637 0.733731 0.397 Uiso 1 1 calc R U . . .
H44G H 0.793703 0.720344 0.727070 0.397 Uiso 1 1 calc R U . . .
C044 C 0.6818(5) 0.9306(3) 0.7847(4) 0.069(3) Uani 1 1 d . . . . .
C77 C 0.7519(7) 0.7751(4) 0.7403(6) 0.239(17) Uani 1 1 d D . . . .
H77 H 0.756679 0.763514 0.721785 0.287 Uiso 1 1 calc R U . . .
C092 C 0.6935(5) 0.9367(2) 0.7518(4) 0.072(4) Uani 1 1 d . . . . .
C099 C 0.6553(5) 0.9551(3) 0.8010(4) 0.081(4) Uani 1 1 d . . . . .
C158 C 0.6764(5) 0.9010(2) 0.8263(4) 0.072(4) Uani 1 1 d . . . . .
C183 C 0.6460(5) 0.9832(2) 0.7853(6) 0.108(6) Uani 1 1 d . . . . .
H183 H 0.630984 0.998636 0.797284 0.130 Uiso 1 1 calc R U . . .
C238 C 0.6534(5) 0.9227(3) 0.8499(3) 0.087(4) Uani 1 1 d . . . . .
H238 H 0.646725 0.918717 0.871845 0.104 Uiso 1 1 calc R U . . .
C269 C 0.6437(5) 0.9483(3) 0.8359(5) 0.099(5) Uani 1 1 d . . . . .
C272 C 0.6830(5) 0.9644(3) 0.7363(4) 0.088(4) Uani 1 1 d . . . . .
H272 H 0.692648 0.967200 0.714469 0.105 Uiso 1 1 calc R U . . .
C302 C 0.7186(6) 0.8212(3) 0.8243(8) 0.121(7) Uani 1 1 d . . . . .
C324 C 0.6586(6) 0.9870(3) 0.7540(5) 0.100(5) Uani 1 1 d . . . . .
H324 H 0.651101 1.004845 0.743902 0.120 Uiso 1 1 calc R U . . .
C345 C 0.6851(6) 0.8709(3) 0.8435(6) 0.102(5) Uani 1 1 d . . . . .
C366 C 0.7714(12) 0.7653(4) 0.7698(7) 0.331(9) Uani 1 1 d D . . . .
C371 C 0.7247(8) 0.8025(4) 0.7370(8) 0.161(12) Uani 1 1 d D . . . .
C374 C 0.6119(8) 0.9690(4) 0.8865(5) 0.156(3) Uani 1 1 d . . . . .
H37A H 0.648760 0.965272 0.897663 0.188 Uiso 1 1 calc R U . . .
H37B H 0.586074 0.952669 0.890576 0.188 Uiso 1 1 calc R U . . .
C375 C 0.7302(7) 0.8113(4) 0.8548(7) 0.146(8) Uani 1 1 d . . . . .
H375 H 0.720848 0.821071 0.873962 0.176 Uiso 1 1 calc R U . . .
C427 C 0.7563(7) 0.7790(4) 0.7982(8) 0.164(13) Uani 1 1 d D . . . .
C430 C 0.5845(8) 0.9980(4) 0.8993(5) 0.156(3) Uani 1 1 d . . . . .
H430 H 0.579832 0.995542 0.922991 0.188 Uiso 1 1 calc R U . . .
C440 C 0.6202(7) 1.0247(3) 0.8949(5) 0.156(3) Uani 1 1 d . . . . .
H44H H 0.615191 1.031751 0.872889 0.234 Uiso 1 1 calc R U . . .
H44I H 0.660479 1.020071 0.898861 0.234 Uiso 1 1 calc R U . . .
H44J H 0.608142 1.039383 0.910069 0.234 Uiso 1 1 calc R U . . .
C446 C 0.7729(13) 0.7668(6) 0.8257(10) 0.185(15) Uani 1 1 d . . . . .
H446 H 0.791902 0.748891 0.825592 0.222 Uiso 1 1 calc R U . . .
O443 O 0.5753(7) 0.9485(4) 0.6387(4) 0.212(4) Uani 1 1 d . . . . .
C449 C 0.5401(10) 0.9765(5) 0.6447(5) 0.212(4) Uani 1 1 d D . . . .
H44K H 0.562000 0.988567 0.660086 0.255 Uiso 1 1 calc R U . . .
H44L H 0.504193 0.971070 0.655239 0.255 Uiso 1 1 calc R U . . .
C53 C 0.2344(10) 0.6236(5) 0.0346(5) 0.284(7) Uani 1 1 d D . . . .
H53 H 0.220795 0.640204 0.047545 0.341 Uiso 1 1 calc R U . . .
C66 C 0.8974(8) 0.7024(4) 0.7871(6) 0.331(9) Uani 1 1 d D . . . .
H66A H 0.893463 0.722693 0.792671 0.497 Uiso 1 1 calc R U . . .
H66B H 0.936585 0.698718 0.780371 0.497 Uiso 1 1 calc R U . . .
H66C H 0.888815 0.690643 0.805816 0.497 Uiso 1 1 calc R U . . .
C7 C 0.8764(8) 0.6787(4) 0.7259(6) 0.331(9) Uani 1 1 d D . . . .
H7A H 0.877184 0.692337 0.708074 0.497 Uiso 1 1 calc R U . . .
H7B H 0.850537 0.662894 0.720386 0.497 Uiso 1 1 calc R U . . .
H7C H 0.914833 0.671125 0.729839 0.497 Uiso 1 1 calc R U . . .
C79 C 0.8541(8) 0.6948(4) 0.7582(7) 0.331(9) Uani 1 1 d D . . . .
H79 H 0.822953 0.682765 0.767353 0.397 Uiso 1 1 calc R U . . .
C8 C 0.5269(7) 0.9996(4) 0.8854(5) 0.156(3) Uani 1 1 d . . . . .
H8A H 0.502418 1.010702 0.899612 0.234 Uiso 1 1 calc R U . . .
H8B H 0.511339 0.980280 0.882847 0.234 Uiso 1 1 calc R U . . .
H8C H 0.528263 1.008960 0.864344 0.234 Uiso 1 1 calc R U . . .
C61 C 0.5242(10) 0.9957(5) 0.6141(5) 0.212(4) Uani 1 1 d D . . . .
H61 H 0.562651 0.999756 0.605073 0.255 Uiso 1 1 calc R U . . .
C10 C 0.5276(7) 0.7040(3) 0.0922(4) 0.145(3) Uani 1 1 d . . . . .
H10A H 0.550686 0.710483 0.074226 0.217 Uiso 1 1 calc R U . . .
H10B H 0.489510 0.712477 0.090503 0.217 Uiso 1 1 calc R U . . .
H10C H 0.524496 0.683119 0.091714 0.217 Uiso 1 1 calc R U . . .
C11 C 0.2600(12) 0.6345(5) 0.0025(5) 0.284(7) Uani 1 1 d D . . . .
H11A H 0.289652 0.648701 0.007178 0.426 Uiso 1 1 calc R U . . .
H11B H 0.229820 0.643189 -0.010736 0.426 Uiso 1 1 calc R U . . .
H11C H 0.276640 0.618337 -0.009060 0.426 Uiso 1 1 calc R U . . .
C14 C 0.1929(11) 0.5965(5) 0.0394(5) 0.284(7) Uani 1 1 d D . . . .
H14A H 0.160835 0.597689 0.024104 0.426 Uiso 1 1 calc R U . . .
H14B H 0.178520 0.596518 0.061350 0.426 Uiso 1 1 calc R U . . .
H14C H 0.214217 0.578816 0.035662 0.426 Uiso 1 1 calc R U . . .
C2 C 0.5001(17) 0.9728(6) 0.5899(7) 0.365(17) Uani 1 1 d D . . . .
H2A H 0.508550 0.953614 0.598053 0.548 Uiso 1 1 calc R U . . .
H2B H 0.517911 0.975381 0.568967 0.548 Uiso 1 1 calc R U . . .
H2C H 0.458751 0.975206 0.587543 0.548 Uiso 1 1 calc R U . . .
C4 C 0.5033(17) 1.0265(6) 0.6233(7) 0.340(15) Uani 1 1 d D . . . .
H4A H 0.462648 1.025791 0.628368 0.510 Uiso 1 1 calc R U . . .
H4B H 0.509156 1.039491 0.605274 0.510 Uiso 1 1 calc R U . . .
H4C H 0.524935 1.033267 0.642139 0.510 Uiso 1 1 calc R U . . .
C1_1 C 0.5820(7) 0.9302(4) 0.6639(4) 0.212(4) Uani 1 1 d D . . . .
C2_1 C 0.5606(5) 0.9342(3) 0.6949(4) 0.137(5) Uani 1 1 d D . . . .
H2_1 H 0.538106 0.950641 0.698951 0.165 Uiso 1 1 calc R U . . .
C3_1 C 0.5711(5) 0.9147(2) 0.7203(3) 0.099(4) Uani 1 1 d D . . . .
N4_1 N 0.6042(4) 0.8906(2) 0.7151(2) 0.092(3) Uani 1 1 d D . . . .
C4A_1 C 0.6261(6) 0.8856(3) 0.6840(3) 0.124(5) Uani 1 1 d D . . . .
C5_1 C 0.6589(7) 0.8608(4) 0.6773(4) 0.152(6) Uani 1 1 d D . . . .
C6_1 C 0.6827(7) 0.8555(4) 0.6472(4) 0.198(8) Uani 1 1 d D . . . .
H6_1 H 0.704575 0.838808 0.643637 0.238 Uiso 1 1 calc R U . . .
C7_1 C 0.6733(12) 0.8759(5) 0.6216(5) 0.263(11) Uani 1 1 d D . . . .
H7_1 H 0.690393 0.873226 0.601261 0.315 Uiso 1 1 calc R U . . .
C8_1 C 0.6381(9) 0.9001(5) 0.6273(4) 0.231(9) Uani 1 1 d D . . . .
H8_1 H 0.629443 0.912905 0.610260 0.277 Uiso 1 1 calc R U . . .
C8A_1 C 0.6155(6) 0.9053(3) 0.6586(3) 0.167(5) Uani 1 1 d D . . . .

loop_
_atom_site_aniso_label
_atom_site_aniso_U_11
_atom_site_aniso_U_22
_atom_site_aniso_U_33
_atom_site_aniso_U_23
_atom_site_aniso_U_13
_atom_site_aniso_U_12
Cl2 0.332(10) 0.197(6) 0.195(7) -0.012(5) -0.005(7) -0.006(6)
Cl3 0.194(6) 0.123(4) 0.262(7) 0.011(4) 0.009(5) 0.007(4)
Cl4 0.157(4) 0.123(4) 0.266(7) 0.040(4) -0.020(4) 0.017(3)
C415 0.147(16) 0.183(19) 0.127(15) 0.040(14) -0.018(12) -0.062(14)
Cl5 0.148(4) 0.100(3) 0.132(3) -0.035(3) 0.005(3) 0.016(3)
Cl6 0.324(8) 0.104(3) 0.159(4) -0.022(3) 0.052(5) -0.059(4)
Cl7 0.203(5) 0.108(3) 0.154(4) 0.013(3) 0.025(4) 0.054(3)
C373 0.146(14) 0.078(10) 0.152(14) -0.025(10) 0.041(12) 0.016(9)
F004 0.061(4) 0.042(3) 0.081(4) 0.002(3) 0.006(3) 0.001(3)
F006 0.062(4) 0.045(4) 0.091(4) 0.005(3) -0.006(3) -0.003(3)
F007 0.070(4) 0.059(4) 0.079(5) 0.003(3) 0.016(4) -0.008(3)
F008 0.057(4) 0.034(4) 0.104(5) 0.008(3) -0.003(3) -0.006(3)
O012 0.063(5) 0.039(4) 0.093(6) -0.003(4) 0.009(4) -0.001(4)
O018 0.054(5) 0.042(4) 0.119(7) 0.005(4) -0.007(4) 0.007(4)
O022 0.077(5) 0.033(4) 0.075(6) -0.006(4) -0.012(5) 0.005(3)
O024 0.083(6) 0.070(5) 0.084(6) 0.000(5) -0.016(5) 0.001(4)
C039 0.074(8) 0.020(6) 0.077(9) -0.006(6) 0.013(7) -0.016(5)
C043 0.062(8) 0.018(6) 0.088(9) -0.004(6) -0.001(7) -0.009(5)
C180 0.054(8) 0.057(9) 0.104(11) 0.039(9) -0.019(8) -0.001(7)
C198 0.045(6) 0.012(6) 0.083(9) -0.003(7) -0.017(7) 0.009(5)
F009 0.058(4) 0.074(4) 0.104(6) 0.004(4) -0.016(4) 0.001(3)
F010 0.069(4) 0.049(4) 0.111(5) -0.007(3) -0.012(4) 0.003(3)
F013 0.066(4) 0.061(4) 0.104(5) -0.007(4) -0.016(4) -0.004(3)
F014 0.074(4) 0.044(4) 0.139(6) 0.016(4) -0.008(4) -0.008(3)
O029 0.061(5) 0.077(6) 0.134(8) -0.034(6) -0.005(5) 0.016(5)
O041 0.062(5) 0.053(5) 0.173(9) -0.013(5) -0.011(5) 0.007(4)
O117 0.101(7) 0.056(6) 0.131(8) -0.001(6) 0.016(7) 0.011(5)
O162 0.133(8) 0.091(7) 0.098(7) 0.003(6) 0.004(6) 0.001(6)
C175 0.038(7) 0.024(7) 0.135(12) -0.010(7) -0.017(8) -0.001(5)
C201 0.087(10) 0.032(7) 0.087(10) -0.014(7) -0.019(8) -0.012(6)
C225 0.042(7) 0.024(7) 0.161(15) 0.012(10) -0.007(10) -0.005(6)
C347 0.044(8) 0.118(14) 0.120(14) -0.015(13) -0.012(9) -0.015(9)
O017 0.057(5) 0.039(5) 0.108(6) 0.006(4) -0.006(4) -0.002(3)
O066 0.065(5) 0.059(6) 0.165(9) 0.012(6) -0.013(5) 0.012(4)
O069 0.082(6) 0.031(5) 0.178(9) -0.023(5) -0.026(6) 0.005(4)
O078 0.092(6) 0.057(6) 0.130(8) 0.034(6) 0.001(6) 0.005(5)
O085 0.077(6) 0.035(5) 0.171(9) 0.000(5) -0.021(5) 0.001(4)
O094 0.079(6) 0.083(6) 0.150(9) -0.011(7) -0.008(6) 0.001(5)
O107 0.081(6) 0.058(6) 0.182(10) 0.031(6) -0.010(6) 0.012(5)
O178 0.100(7) 0.057(5) 0.246(10) -0.023(6) 0.000(7) 0.031(4)
O216 0.071(6) 0.068(6) 0.192(10) -0.008(6) 0.023(6) 0.005(5)
O236 0.139(9) 0.066(7) 0.130(9) 0.004(6) 0.014(7) 0.039(6)
O259 0.103(8) 0.067(7) 0.253(14) -0.005(8) -0.016(8) -0.014(6)
O260 0.118(8) 0.165(10) 0.173(11) -0.062(9) 0.015(8) 0.027(8)
O276 0.313(13) 0.245(9) 0.135(6) 0.047(6) 0.062(7) 0.157(9)
O305 0.159(6) 0.116(6) 0.193(7) 0.080(5) 0.002(5) 0.008(4)
O312 0.137(9) 0.122(9) 0.162(10) -0.061(7) -0.026(7) 0.048(7)
O358 0.122(8) 0.184(11) 0.111(8) 0.020(8) 0.018(7) 0.000(8)
O389 0.150(11) 0.164(12) 0.139(10) 0.019(9) 0.022(9) 0.034(8)
O391 0.277(16) 0.174(12) 0.109(8) 0.050(8) 0.027(10) 0.053(11)
O398 0.175(12) 0.173(12) 0.167(11) -0.013(10) -0.006(9) 0.049(9)
N035 0.048(5) 0.028(5) 0.118(9) -0.020(5) -0.006(6) -0.008(4)
N036 0.041(5) 0.015(6) 0.154(9) 0.000(6) -0.009(5) -0.007(4)
N037 0.041(6) 0.043(6) 0.137(10) -0.013(8) -0.002(6) 0.001(4)
N052 0.068(7) 0.100(10) 0.097(10) -0.027(8) 0.015(7) -0.016(7)
N063 0.056(6) 0.056(7) 0.146(11) -0.013(8) -0.034(7) -0.009(6)
N064 0.076(7) 0.029(6) 0.133(10) -0.016(8) -0.030(7) 0.012(5)
N072 0.062(7) 0.056(8) 0.129(11) -0.022(7) -0.023(7) 0.016(5)
N084 0.078(7) 0.096(9) 0.079(9) -0.028(7) 0.008(6) -0.030(6)
N086 0.052(6) 0.042(7) 0.124(10) -0.012(7) -0.017(7) -0.011(5)
N091 0.059(6) 0.054(7) 0.124(10) -0.038(8) 0.006(7) -0.010(5)
N103 0.088(8) 0.052(7) 0.080(8) -0.012(6) -0.019(7) 0.015(6)
N111 0.069(7) 0.047(7) 0.162(12) -0.013(8) 0.001(8) -0.005(5)
N129 0.081(8) 0.078(9) 0.145(13) -0.046(8) -0.024(8) -0.005(7)
N141 0.046(6) 0.034(7) 0.188(14) -0.014(8) -0.016(8) -0.004(5)
N143 0.046(6) 0.039(7) 0.195(14) -0.017(8) 0.006(8) -0.005(5)
N145 0.080(7) 0.033(6) 0.158(12) 0.018(7) -0.011(8) 0.003(5)
N149 0.072(7) 0.067(6) 0.135(8) -0.007(6) 0.012(7) -0.020(5)
N156 0.106(9) 0.059(7) 0.095(10) 0.015(7) -0.011(7) -0.005(6)
N157 0.068(7) 0.073(8) 0.116(10) -0.025(9) 0.010(7) 0.005(6)
N159 0.060(6) 0.030(6) 0.152(12) -0.008(8) -0.010(7) 0.003(5)
N163 0.061(7) 0.046(8) 0.165(13) 0.000(7) -0.025(7) -0.015(5)
N176 0.062(7) 0.103(11) 0.127(12) -0.021(9) 0.015(8) 0.000(7)
N177 0.059(7) 0.056(7) 0.142(12) 0.010(8) -0.006(7) 0.001(6)
N182 0.077(8) 0.041(8) 0.169(14) -0.012(9) -0.021(9) 0.015(6)
N186 0.119(10) 0.087(9) 0.111(10) 0.007(8) 0.005(8) 0.043(8)
N219 0.114(9) 0.079(9) 0.109(9) -0.005(8) 0.030(8) -0.015(7)
N243 0.096(9) 0.103(10) 0.101(10) 0.005(8) 0.004(8) -0.001(8)
N303 0.101(8) 0.066(9) 0.098(9) -0.058(9) -0.013(8) 0.008(6)
C3 0.313(13) 0.245(9) 0.135(6) 0.047(6) 0.062(7) 0.157(9)
C15 0.159(6) 0.116(6) 0.193(7) 0.080(5) 0.002(5) 0.008(4)
C17 0.159(6) 0.116(6) 0.193(7) 0.080(5) 0.002(5) 0.008(4)
C19 0.313(13) 0.245(9) 0.135(6) 0.047(6) 0.062(7) 0.157(9)
C34 0.313(13) 0.245(9) 0.135(6) 0.047(6) 0.062(7) 0.157(9)
C38 0.263(16) 0.42(3) 0.103(8) -0.067(12) -0.040(10) 0.23(2)
C083 0.074(9) 0.052(12) 0.090(11) 0.004(8) -0.007(8) -0.010(7)
C93 0.33(4) 0.38(4) 0.151(16) 0.02(2) 0.00(2) 0.12(3)
C097 0.037(7) 0.024(9) 0.183(17) -0.017(10) -0.024(8) 0.006(5)
C106 0.034(6) 0.026(7) 0.153(14) -0.038(9) -0.010(8) 0.005(5)
C115 0.063(8) 0.018(8) 0.118(12) 0.018(8) -0.009(7) 0.006(5)
C118 0.056(8) 0.045(8) 0.139(14) 0.006(10) -0.021(8) -0.025(7)
C123 0.058(8) 0.032(8) 0.133(13) 0.018(10) -0.001(8) -0.002(6)
C127 0.062(8) 0.070(10) 0.100(11) 0.007(9) 0.003(8) -0.011(6)
C135 0.072(8) 0.034(7) 0.111(11) -0.008(7) -0.007(7) -0.003(6)
C139 0.064(8) 0.070(10) 0.081(10) -0.034(9) -0.003(7) -0.020(7)
C146 0.049(7) 0.024(7) 0.155(14) -0.018(9) 0.009(9) 0.022(6)
C164 0.095(10) 0.027(8) 0.139(14) 0.024(9) -0.050(10) 0.003(7)
C165 0.053(8) 0.064(9) 0.119(12) -0.025(8) -0.013(8) 0.000(6)
C171 0.044(7) 0.062(9) 0.118(11) -0.032(9) 0.013(7) -0.013(7)
C190 0.067(8) 0.026(7) 0.162(13) 0.020(9) -0.008(8) -0.002(6)
C191 0.043(7) 0.075(11) 0.141(15) -0.035(10) 0.000(8) 0.001(7)
C192 0.049(8) 0.081(10) 0.120(13) -0.014(9) -0.022(8) -0.026(7)
C193 0.050(7) 0.025(8) 0.158(16) -0.009(9) -0.015(9) 0.010(6)
C200 0.060(8) 0.042(9) 0.112(12) -0.025(9) 0.013(8) 0.003(6)
C204 0.065(9) 0.100(12) 0.098(13) -0.007(11) -0.011(9) -0.027(9)
C211 0.079(9) 0.073(9) 0.070(10) -0.027(8) -0.010(8) 0.012(7)
C213 0.111(11) 0.049(10) 0.109(13) -0.010(10) -0.021(10) -0.002(8)
C214 0.058(8) 0.022(8) 0.188(18) -0.006(10) -0.033(10) -0.008(6)
C228 0.050(8) 0.043(7) 0.203(12) -0.044(10) -0.020(9) 0.030(6)
C230 0.074(9) 0.053(9) 0.143(15) -0.009(10) -0.020(10) 0.008(7)
C234 0.098(11) 0.090(10) 0.108(13) -0.023(9) -0.037(9) 0.010(8)
C235 0.048(8) 0.067(10) 0.129(15) -0.028(11) 0.017(9) -0.014(7)
C242 0.108(12) 0.071(10) 0.195(18) 0.002(12) -0.021(12) 0.022(9)
C244 0.056(8) 0.034(9) 0.148(15) 0.010(10) -0.006(9) -0.016(7)
C247 0.124(12) 0.026(9) 0.142(14) 0.042(9) -0.045(11) -0.004(7)
C248 0.064(8) 0.076(9) 0.076(9) 0.012(8) -0.017(7) -0.003(7)
C249 0.077(9) 0.021(8) 0.176(17) 0.027(10) -0.023(10) -0.003(6)
C253 0.066(9) 0.047(10) 0.163(16) -0.026(11) -0.026(10) -0.020(7)
C255 0.060(9) 0.071(12) 0.191(19) -0.002(13) -0.016(11) -0.004(8)
C258 0.068(8) 0.061(9) 0.129(12) -0.023(9) 0.019(8) 0.008(7)
C261 0.080(9) 0.090(10) 0.153(11) 0.025(8) 0.016(9) 0.003(8)
C262 0.060(9) 0.022(10) 0.24(2) -0.017(13) -0.019(12) -0.003(7)
C263 0.041(7) 0.076(8) 0.138(11) 0.010(8) 0.005(8) 0.005(6)
C270 0.048(8) 0.074(12) 0.181(19) 0.034(14) 0.024(10) 0.000(8)
C275 0.089(9) 0.032(7) 0.127(12) 0.005(7) 0.025(9) 0.025(6)
C282 0.081(10) 0.089(12) 0.089(13) -0.026(11) 0.002(9) -0.011(9)
C283 0.110(11) 0.043(7) 0.150(15) -0.010(9) -0.001(10) 0.004(8)
C284 0.094(11) 0.063(10) 0.161(17) -0.050(12) 0.001(13) -0.012(9)
C286 0.066(9) 0.045(9) 0.178(18) -0.026(12) -0.025(11) 0.007(7)
C291 0.078(10) 0.065(10) 0.119(13) -0.073(11) 0.016(10) -0.008(7)
C293 0.041(7) 0.035(9) 0.191(18) -0.053(11) 0.010(9) 0.004(6)
C297 0.065(9) 0.046(10) 0.164(16) -0.032(11) -0.029(9) 0.000(7)
C298 0.073(9) 0.065(9) 0.117(12) 0.008(10) 0.003(9) 0.027(7)
C306 0.050(8) 0.033(8) 0.229(16) -0.027(10) -0.022(11) 0.004(6)
C311 0.076(9) 0.065(9) 0.132(14) -0.040(11) 0.005(10) -0.002(7)
C316 0.072(9) 0.026(9) 0.152(15) -0.007(10) -0.037(10) -0.005(7)
C317 0.068(8) 0.027(8) 0.134(13) -0.016(9) -0.020(9) 0.007(6)
C320 0.107(11) 0.064(11) 0.153(15) -0.054(10) -0.001(11) 0.026(8)
C323 0.069(10) 0.062(11) 0.24(2) -0.037(13) 0.014(13) -0.036(8)
C326 0.069(9) 0.041(8) 0.197(12) -0.042(10) -0.003(10) 0.011(7)
C327 0.081(11) 0.066(11) 0.21(2) 0.013(13) -0.043(13) 0.004(9)
C333 0.082(9) 0.040(8) 0.135(12) -0.003(9) -0.015(9) -0.009(7)
C337 0.136(13) 0.089(12) 0.090(12) -0.033(11) -0.001(10) 0.042(10)
C338 0.079(9) 0.048(10) 0.088(11) -0.022(9) -0.015(8) 0.004(7)
C339 0.064(8) 0.056(8) 0.182(15) 0.061(11) -0.031(9) -0.040(6)
C342 0.061(8) 0.075(10) 0.192(16) -0.066(11) 0.015(9) -0.006(8)
C343 0.072(9) 0.086(12) 0.073(11) 0.018(11) -0.020(8) -0.036(9)
C344 0.143(14) 0.127(14) 0.081(11) 0.013(10) 0.005(10) -0.036(11)
C348 0.114(12) 0.040(8) 0.106(11) 0.022(9) -0.019(9) -0.025(8)
C352 0.104(9) 0.056(5) 0.251(11) -0.022(6) -0.002(7) 0.032(5)
C353 0.115(12) 0.068(11) 0.137(15) -0.011(12) -0.045(12) 0.013(9)
C354 0.081(12) 0.17(2) 0.104(14) -0.037(16) 0.034(11) -0.043(14)
C355 0.080(10) 0.062(10) 0.151(15) -0.010(10) -0.018(11) 0.037(8)
C363 0.159(6) 0.116(6) 0.193(7) 0.080(5) 0.002(5) 0.008(4)
C365 0.082(9) 0.037(8) 0.116(13) -0.032(9) -0.013(9) 0.028(7)
C368 0.071(9) 0.069(12) 0.154(16) -0.035(11) -0.003(11) -0.025(8)
C370 0.159(6) 0.116(6) 0.193(7) 0.080(5) 0.002(5) 0.008(4)
C372 0.074(10) 0.070(11) 0.120(15) -0.025(11) 0.004(10) 0.012(8)
C377 0.069(9) 0.034(10) 0.20(2) -0.017(12) -0.005(11) 0.020(7)
C379 0.083(9) 0.111(10) 0.115(7) -0.007(6) -0.006(7) -0.009(7)
C380 0.093(11) 0.097(13) 0.128(16) 0.030(13) 0.009(11) -0.017(9)
C382 0.20(2) 0.073(11) 0.161(17) -0.003(11) -0.029(15) 0.027(12)
C383 0.102(11) 0.097(12) 0.138(14) -0.030(12) -0.010(11) -0.012(10)
C384 0.046(8) 0.102(13) 0.155(17) -0.013(14) 0.014(11) 0.003(8)
C385 0.078(9) 0.126(14) 0.081(12) 0.004(12) -0.009(8) 0.011(9)
C386 0.059(8) 0.050(10) 0.145(15) 0.020(10) -0.019(9) -0.034(7)
C390 0.124(12) 0.111(13) 0.053(10) -0.028(10) 0.023(9) 0.024(10)
C392 0.078(9) 0.066(9) 0.144(11) -0.023(7) 0.013(9) -0.029(7)
C393 0.198(18) 0.070(11) 0.097(14) -0.053(11) -0.011(12) 0.035(12)
C394 0.089(11) 0.115(14) 0.115(14) -0.042(13) 0.022(11) -0.018(10)
C399 0.159(17) 0.131(15) 0.131(17) -0.059(14) -0.037(14) 0.049(13)
C403 0.121(12) 0.094(12) 0.097(12) -0.017(10) -0.011(9) 0.018(10)
C404 0.098(12) 0.074(11) 0.149(16) 0.030(13) -0.012(12) -0.010(9)
C406 0.32(3) 0.110(14) 0.19(2) -0.077(14) -0.081(19) 0.138(18)
C408 0.123(14) 0.107(15) 0.130(16) 0.015(12) 0.010(12) 0.001(11)
C409 0.22(2) 0.106(12) 0.151(15) 0.023(11) 0.060(14) 0.074(13)
C410 0.095(11) 0.101(10) 0.162(11) 0.005(9) 0.046(10) -0.020(8)
C411 0.160(15) 0.049(8) 0.091(11) -0.017(9) -0.034(11) 0.017(8)
C413 0.194(19) 0.087(13) 0.106(16) -0.041(11) -0.012(14) 0.035(12)
C414 0.29(3) 0.090(13) 0.31(3) 0.123(16) 0.14(2) 0.061(15)
C418 0.25(2) 0.085(12) 0.173(17) -0.047(12) 0.009(16) 0.039(13)
C421 0.104(8) 0.061(5) 0.266(11) -0.024(6) 0.009(8) 0.033(5)
C422 0.062(10) 0.121(16) 0.23(3) -0.054(18) 0.007(13) 0.029(9)
C423 0.140(14) 0.158(18) 0.098(11) 0.031(11) 0.037(10) 0.010(13)
C425 0.107(12) 0.118(10) 0.154(11) 0.022(10) 0.036(11) -0.015(9)
C431 0.119(13) 0.108(14) 0.18(2) -0.084(15) -0.027(13) 0.002(11)
C432 0.313(13) 0.245(9) 0.135(6) 0.047(6) 0.062(7) 0.157(9)
C433 0.159(6) 0.116(6) 0.193(7) 0.080(5) 0.002(5) 0.008(4)
C434 0.165(18) 0.32(3) 0.141(13) 0.047(16) -0.020(15) 0.080(18)
C439 0.188(18) 0.094(12) 0.131(16) 0.023(11) 0.046(13) 0.068(12)
C444 0.241(13) 0.41(3) 0.092(10) -0.090(14) -0.035(10) 0.204(15)
C447 0.135(16) 0.17(2) 0.140(17) 0.010(17) -0.004(13) 0.024(15)
C448 0.226(17) 0.33(2) 0.111(10) -0.052(13) -0.009(13) 0.169(17)
C453 0.44(4) 0.27(3) 0.096(11) 0.051(12) 0.014(18) 0.12(3)
C454 0.117(13) 0.145(15) 0.186(18) -0.070(13) -0.002(13) -0.017(11)
C456 0.243(13) 0.358(18) 0.103(8) -0.071(12) -0.041(10) 0.192(13)
C457 0.121(9) 0.078(8) 0.317(18) -0.003(9) 0.038(11) 0.041(7)
C460 0.111(13) 0.148(19) 0.17(2) -0.14(2) 0.030(14) 0.013(11)
C463 0.92(12) 0.42(4) 0.27(4) 0.17(3) -0.17(6) -0.25(6)
C468 0.112(10) 0.060(5) 0.313(17) -0.010(8) 0.021(10) 0.038(6)
O020 0.062(5) 0.060(5) 0.087(5) 0.016(4) -0.004(4) 0.011(4)
O027 0.102(6) 0.035(4) 0.086(6) 0.005(5) 0.008(5) 0.023(4)
O028 0.080(5) 0.045(4) 0.064(5) 0.013(4) -0.017(4) 0.009(4)
O032 0.109(7) 0.032(5) 0.140(8) 0.007(5) -0.025(6) 0.009(4)
O033 0.057(5) 0.045(5) 0.154(8) 0.002(5) -0.006(5) -0.009(4)
O034 0.094(6) 0.021(4) 0.095(6) -0.013(4) 0.013(5) 0.005(4)
O040 0.067(5) 0.067(6) 0.151(8) 0.021(6) 0.021(5) 0.010(4)
O045 0.144(8) 0.059(5) 0.082(6) 0.013(5) -0.004(5) 0.042(5)
O049 0.069(6) 0.063(5) 0.111(7) 0.002(5) -0.010(5) -0.020(4)
O071 0.073(5) 0.043(5) 0.137(7) 0.012(5) -0.012(5) 0.016(4)
O073 0.095(7) 0.083(7) 0.129(8) -0.021(6) 0.010(6) 0.003(5)
O074 0.105(7) 0.070(6) 0.100(8) -0.014(6) -0.003(5) -0.038(5)
O109 0.066(5) 0.050(5) 0.145(8) -0.006(5) 0.010(5) 0.010(4)
O112 0.141(6) 0.103(5) 0.189(7) 0.039(6) -0.053(6) -0.024(4)
O113 0.064(5) 0.036(5) 0.202(10) 0.014(6) -0.014(6) 0.012(4)
O120 0.140(7) 0.067(4) 0.096(5) -0.026(4) 0.009(5) -0.005(4)
O148 0.067(6) 0.122(8) 0.142(9) 0.012(7) 0.011(6) -0.012(5)
O187 0.066(6) 0.051(5) 0.302(11) -0.002(6) 0.036(6) -0.005(4)
O195 0.121(7) 0.059(5) 0.124(8) -0.014(6) 0.019(6) -0.001(5)
O210 0.107(7) 0.084(7) 0.149(9) 0.027(6) 0.000(6) 0.005(5)
O227 0.110(8) 0.107(9) 0.139(10) -0.015(7) -0.005(7) 0.049(6)
O240 0.321(12) 0.168(7) 0.116(6) 0.034(5) 0.038(6) 0.013(8)
O245 0.100(7) 0.077(6) 0.155(10) 0.036(7) -0.031(7) 0.003(5)
O279 0.157(10) 0.136(9) 0.090(7) 0.034(7) -0.044(8) 0.000(7)
O321 0.160(10) 0.097(7) 0.135(9) 0.004(7) -0.031(8) 0.012(7)
O356 0.437(17) 0.222(10) 0.193(8) 0.106(8) 0.007(10) 0.174(11)
N5 0.078(8) 0.032(7) 0.142(12) 0.016(8) 0.019(8) 0.003(6)
N016 0.077(6) 0.043(5) 0.050(6) 0.016(6) -0.007(5) 0.020(4)
N019 0.051(5) 0.016(4) 0.066(6) -0.005(4) -0.002(5) 0.004(4)
N026 0.080(6) 0.028(5) 0.084(8) 0.013(5) -0.007(6) 0.005(4)
N030 0.073(6) 0.042(6) 0.070(7) 0.012(5) -0.005(5) 0.014(5)
N031 0.075(6) 0.030(6) 0.071(7) -0.002(5) -0.003(5) -0.007(5)
N038 0.084(7) 0.038(5) 0.074(7) 0.008(6) 0.007(6) 0.004(4)
N046 0.052(6) 0.031(6) 0.180(13) 0.012(7) -0.020(7) 0.003(5)
N047 0.083(7) 0.026(6) 0.083(7) 0.003(6) 0.027(6) 0.004(5)
N048 0.055(6) 0.020(5) 0.094(7) 0.000(6) -0.008(5) 0.011(4)
N050 0.049(6) 0.053(7) 0.094(8) 0.003(7) -0.009(5) -0.003(4)
N053 0.091(8) 0.033(6) 0.126(11) 0.004(7) -0.011(7) 0.014(5)
N055 0.048(5) 0.044(6) 0.084(8) 0.018(5) -0.005(5) 0.012(4)
N056 0.058(6) 0.072(8) 0.074(8) 0.008(6) -0.021(5) -0.002(5)
N057 0.055(6) 0.072(8) 0.092(9) 0.023(6) -0.017(6) -0.023(5)
N059 0.069(7) 0.019(5) 0.107(9) 0.002(5) 0.002(6) -0.002(5)
N062 0.064(7) 0.025(6) 0.145(11) 0.014(7) -0.009(7) 0.013(5)
N067 0.078(7) 0.046(6) 0.069(8) -0.008(5) -0.002(5) -0.005(5)
N075 0.066(6) 0.043(6) 0.087(8) -0.019(6) -0.002(6) -0.012(5)
N077 0.076(7) 0.037(7) 0.144(12) 0.031(7) 0.011(8) 0.020(5)
N081 0.059(6) 0.032(6) 0.120(10) -0.014(6) 0.002(6) 0.001(4)
N082 0.067(6) 0.035(6) 0.118(10) 0.000(6) 0.007(6) 0.004(4)
N088 0.053(6) 0.047(7) 0.134(11) -0.002(7) 0.022(7) -0.007(5)
N096 0.049(6) 0.047(7) 0.128(10) 0.003(8) -0.015(7) 0.010(5)
N098 0.077(7) 0.026(5) 0.117(9) 0.003(6) 0.002(6) -0.003(5)
N104 0.102(8) 0.044(7) 0.083(8) 0.027(6) -0.034(6) -0.013(6)
N121 0.083(7) 0.061(7) 0.066(7) 0.025(6) 0.015(6) -0.014(6)
N125 0.117(9) 0.047(6) 0.096(8) -0.002(6) 0.030(7) 0.008(6)
N133 0.103(8) 0.053(8) 0.074(8) 0.022(6) -0.016(6) -0.016(6)
N150 0.091(7) 0.042(6) 0.083(8) 0.015(6) 0.000(6) -0.002(5)
N154 0.087(7) 0.062(6) 0.103(7) 0.016(6) -0.040(6) -0.004(5)
N160 0.097(8) 0.093(9) 0.084(8) -0.019(8) 0.010(6) -0.044(7)
N168 0.064(7) 0.051(7) 0.197(14) 0.000(10) 0.017(9) -0.014(5)
N221 0.071(7) 0.061(8) 0.113(9) 0.007(7) 0.000(6) 0.009(5)
C6 0.29(3) 0.17(2) 0.18(2) 0.119(17) -0.07(2) -0.12(2)
C20 0.28(3) 0.17(2) 0.20(2) 0.022(18) -0.05(2) 0.05(2)
C22 0.321(12) 0.168(7) 0.116(6) 0.034(5) 0.038(6) 0.013(8)
C24 0.321(12) 0.168(7) 0.116(6) 0.034(5) 0.038(6) 0.013(8)
C39 0.321(12) 0.168(7) 0.116(6) 0.034(5) 0.038(6) 0.013(8)
C43 0.19(2) 0.19(2) 0.44(4) -0.17(3) -0.11(3) 0.039(19)
C051 0.064(7) 0.024(6) 0.077(9) -0.007(7) 0.013(7) 0.003(5)
C054 0.060(7) 0.028(7) 0.082(9) -0.012(7) 0.010(6) -0.015(5)
C55 0.321(12) 0.168(7) 0.116(6) 0.034(5) 0.038(6) 0.013(8)
C058 0.066(8) 0.036(7) 0.087(10) 0.016(7) 0.003(7) 0.007(6)
C060 0.065(9) 0.080(12) 0.100(11) 0.005(9) 0.022(9) -0.028(8)
C62 0.129(10) 0.086(7) 0.349(15) 0.026(7) 0.046(9) 0.034(6)
C065 0.066(8) 0.072(9) 0.047(8) 0.000(7) -0.015(6) 0.001(6)
C070 0.070(8) 0.067(9) 0.046(8) -0.001(7) 0.000(7) -0.008(7)
C076 0.061(7) 0.027(8) 0.102(12) -0.001(8) 0.010(7) 0.009(6)
C079 0.065(7) 0.054(8) 0.054(7) 0.006(6) 0.005(6) 0.018(6)
C080 0.072(8) 0.033(7) 0.090(10) -0.006(7) -0.009(7) 0.007(6)
C85 0.185(13) 0.131(13) 0.43(2) 0.078(15) 0.123(14) 0.087(12)
C087 0.090(9) 0.024(7) 0.079(10) -0.003(7) 0.005(7) 0.017(6)
C089 0.052(8) 0.058(10) 0.139(14) 0.005(9) -0.017(8) -0.005(6)
C090 0.067(7) 0.018(6) 0.078(9) 0.004(7) -0.026(7) 0.010(5)
C093 0.066(7) 0.016(7) 0.099(11) 0.004(7) 0.012(7) -0.006(5)
C095 0.068(8) 0.054(9) 0.064(9) -0.011(8) -0.010(7) -0.019(7)
C99 0.133(11) 0.061(9) 0.346(16) 0.012(9) 0.029(10) 0.013(7)
C100 0.071(8) 0.016(5) 0.098(9) -0.011(7) 0.020(7) 0.002(6)
C108 0.078(9) 0.040(9) 0.101(11) -0.004(9) -0.015(8) 0.006(7)
C110 0.065(7) 0.021(7) 0.081(10) -0.007(7) 0.005(7) -0.008(6)
C114 0.063(8) 0.020(6) 0.149(12) -0.021(8) -0.013(8) 0.000(6)
C116 0.066(8) 0.067(10) 0.109(12) 0.034(10) 0.006(8) 0.005(7)
C119 0.076(8) 0.060(9) 0.057(9) -0.034(8) 0.010(6) -0.005(6)
C122 0.076(8) 0.077(9) 0.064(9) -0.003(7) 0.003(6) 0.010(7)
C124 0.062(8) 0.040(8) 0.078(10) 0.006(7) 0.023(7) -0.003(6)
C128 0.060(7) 0.016(6) 0.137(14) -0.008(7) 0.012(8) -0.002(5)
C131 0.053(8) 0.042(8) 0.134(13) -0.026(9) 0.044(9) -0.026(7)
C134 0.043(7) 0.067(11) 0.107(12) 0.038(10) -0.003(8) 0.009(7)
C136 0.076(8) 0.110(11) 0.044(8) -0.006(8) -0.007(6) -0.036(8)
C138 0.080(8) 0.030(7) 0.079(9) 0.014(7) 0.022(7) 0.012(6)
C140 0.054(7) 0.068(8) 0.081(8) -0.007(8) -0.002(6) 0.000(6)
C142 0.067(8) 0.037(8) 0.075(10) 0.013(7) 0.012(7) 0.006(6)
C144 0.042(7) 0.030(7) 0.142(11) 0.006(8) -0.015(7) 0.011(6)
C147 0.059(7) 0.029(8) 0.117(12) -0.020(9) -0.011(7) -0.015(5)
C151 0.099(10) 0.030(8) 0.103(12) -0.007(9) -0.005(9) -0.016(7)
C153 0.058(8) 0.023(7) 0.208(19) 0.018(10) 0.010(10) -0.002(6)
C155 0.099(10) 0.058(9) 0.052(9) -0.008(8) -0.007(7) -0.026(7)
C161 0.065(8) 0.027(8) 0.114(12) 0.021(9) -0.002(8) 0.004(6)
C166 0.144(14) 0.058(8) 0.087(10) 0.006(8) -0.011(10) 0.033(8)
C167 0.080(8) 0.040(7) 0.058(8) -0.025(7) 0.000(7) 0.014(6)
C170 0.084(9) 0.040(7) 0.080(9) -0.016(8) 0.017(8) 0.009(6)
C172 0.045(7) 0.055(9) 0.127(13) 0.016(9) 0.006(8) 0.000(7)
C173 0.120(10) 0.026(6) 0.074(8) -0.001(6) 0.013(8) 0.022(6)
C174 0.086(9) 0.033(7) 0.083(10) -0.013(7) -0.003(7) 0.024(6)
C179 0.039(7) 0.040(9) 0.143(15) 0.019(9) -0.004(7) 0.003(5)
C181 0.078(9) 0.027(8) 0.131(13) 0.004(9) 0.002(9) -0.019(7)
C184 0.044(7) 0.040(7) 0.126(13) 0.034(8) -0.009(8) 0.005(6)
C185 0.064(8) 0.048(10) 0.095(11) -0.004(8) -0.006(7) -0.008(6)
C188 0.128(11) 0.044(8) 0.076(9) -0.009(7) -0.017(8) -0.003(8)
C189 0.061(8) 0.068(10) 0.083(11) -0.037(9) 0.005(7) -0.004(7)
C194 0.054(7) 0.012(6) 0.107(11) 0.013(7) 0.001(7) 0.003(5)
C196 0.057(8) 0.046(7) 0.210(10) 0.052(8) -0.006(9) 0.005(6)
C197 0.055(8) 0.029(8) 0.178(17) 0.044(10) -0.007(10) -0.004(6)
C199 0.060(7) 0.036(7) 0.067(9) 0.002(6) 0.014(6) -0.003(6)
C202 0.038(7) 0.044(10) 0.172(17) -0.025(11) 0.022(9) -0.006(6)
C203 0.075(9) 0.051(9) 0.088(10) 0.008(8) -0.012(8) -0.008(7)
C205 0.092(9) 0.068(10) 0.067(10) 0.010(8) 0.012(8) 0.000(7)
C206 0.078(8) 0.028(6) 0.084(10) 0.002(7) 0.000(7) 0.017(5)
C207 0.057(8) 0.016(8) 0.22(2) 0.035(11) 0.019(10) -0.006(6)
C208 0.064(8) 0.045(8) 0.100(11) -0.020(8) 0.008(7) 0.002(6)
C209 0.100(10) 0.044(9) 0.112(13) -0.027(9) 0.038(9) -0.015(7)
C212 0.055(8) 0.061(9) 0.092(11) -0.001(9) -0.006(8) -0.009(7)
C215 0.053(7) 0.082(9) 0.066(9) 0.010(8) 0.005(6) -0.008(6)
C217 0.071(10) 0.067(10) 0.149(15) 0.021(11) 0.021(11) -0.016(7)
C218 0.070(8) 0.048(9) 0.111(12) -0.002(9) -0.035(8) -0.008(6)
C222 0.056(7) 0.081(10) 0.065(9) -0.013(9) 0.020(7) -0.016(7)
C223 0.074(8) 0.067(9) 0.046(8) 0.003(7) 0.000(7) -0.007(7)
C224 0.071(8) 0.052(7) 0.120(12) 0.010(8) 0.008(8) -0.023(6)
C226 0.077(9) 0.071(10) 0.102(11) -0.008(11) 0.020(8) -0.024(8)
C229 0.135(12) 0.047(9) 0.079(11) 0.030(8) -0.013(9) -0.017(8)
C232 0.116(11) 0.032(7) 0.099(11) -0.007(8) -0.004(9) 0.007(7)
C237 0.043(7) 0.021(7) 0.154(14) 0.014(9) 0.009(9) 0.010(5)
C241 0.076(9) 0.039(9) 0.121(13) -0.001(8) -0.013(9) -0.022(7)
C246 0.144(14) 0.053(10) 0.170(16) -0.032(10) 0.007(12) 0.039(10)
C250 0.080(8) 0.014(6) 0.154(12) -0.013(7) 0.018(8) 0.029(6)
C251 0.081(9) 0.021(8) 0.137(15) 0.014(9) 0.017(9) -0.012(7)
C252 0.059(9) 0.052(9) 0.167(17) -0.015(11) 0.020(10) -0.013(8)
C254 0.099(10) 0.057(9) 0.122(12) -0.030(10) -0.005(9) -0.021(8)
C256 0.096(10) 0.077(11) 0.060(10) 0.012(9) 0.003(8) -0.025(8)
C265 0.056(8) 0.065(7) 0.129(10) 0.026(7) -0.035(8) -0.002(6)
C266 0.091(9) 0.056(8) 0.081(9) -0.001(8) 0.008(7) 0.025(7)
C267 0.047(8) 0.051(9) 0.153(15) 0.016(10) -0.004(9) -0.022(7)
C268 0.048(8) 0.053(11) 0.177(18) 0.021(12) -0.007(10) -0.014(7)
C271 0.083(9) 0.061(8) 0.081(10) -0.007(9) 0.004(8) -0.010(6)
C273 0.160(13) 0.067(8) 0.077(9) -0.013(7) 0.006(9) 0.049(8)
C274 0.066(10) 0.069(12) 0.176(18) -0.033(12) 0.025(11) -0.039(8)
C277 0.067(10) 0.064(11) 0.137(15) -0.033(11) 0.019(10) -0.017(8)
C278 0.081(9) 0.043(8) 0.121(11) -0.008(8) -0.034(8) 0.014(7)
C280 0.073(9) 0.055(10) 0.153(17) -0.050(10) -0.024(9) 0.018(7)
C281 0.117(12) 0.095(12) 0.127(15) -0.039(11) 0.027(11) -0.019(10)
C285 0.049(8) 0.062(11) 0.188(18) 0.086(12) -0.012(10) 0.002(7)
C287 0.093(10) 0.069(10) 0.084(11) -0.003(9) 0.014(8) 0.001(8)
C288 0.050(7) 0.038(5) 0.267(16) -0.013(7) 0.031(10) -0.021(4)
C289 0.143(14) 0.150(15) 0.070(11) 0.047(11) -0.009(10) -0.058(11)
C292 0.092(10) 0.097(12) 0.108(12) -0.014(10) 0.014(9) -0.034(9)
C294 0.050(7) 0.039(7) 0.176(14) 0.005(8) 0.003(8) 0.016(6)
C295 0.132(13) 0.080(10) 0.092(11) 0.007(10) 0.031(10) 0.013(9)
C296 0.103(12) 0.034(9) 0.169(17) -0.014(10) 0.037(12) 0.000(8)
C299 0.114(12) 0.025(7) 0.30(2) -0.035(11) 0.008(14) 0.016(8)
C300 0.064(9) 0.028(7) 0.207(19) -0.001(10) 0.019(11) 0.008(7)
C301 0.109(9) 0.050(6) 0.096(6) -0.025(5) 0.010(6) -0.028(5)
C304 0.079(9) 0.051(8) 0.100(12) 0.019(8) -0.002(8) 0.005(6)
C307 0.046(8) 0.064(9) 0.161(15) 0.018(11) 0.009(9) 0.018(6)
C308 0.067(9) 0.126(17) 0.071(10) 0.014(10) -0.005(8) -0.036(10)
C309 0.084(10) 0.048(10) 0.122(13) 0.030(9) 0.000(9) -0.013(8)
C310 0.150(14) 0.056(9) 0.108(14) 0.012(10) -0.034(10) 0.001(9)
C313 0.076(8) 0.089(11) 0.052(9) -0.011(8) -0.001(7) -0.035(7)
C315 0.101(10) 0.046(8) 0.132(14) 0.018(10) 0.006(10) -0.014(7)
C319 0.166(10) 0.072(5) 0.125(7) -0.026(5) 0.018(7) 0.008(6)
C322 0.110(11) 0.060(10) 0.102(11) 0.017(9) -0.031(9) -0.009(7)
C325 0.075(9) 0.027(7) 0.120(12) -0.010(8) 0.042(9) 0.006(6)
C328 0.081(11) 0.142(18) 0.106(14) -0.005(14) 0.015(10) -0.030(10)
C330 0.116(12) 0.150(16) 0.058(10) -0.016(10) -0.018(8) -0.055(11)
C331 0.091(9) 0.070(10) 0.058(9) 0.010(9) -0.013(7) -0.027(8)
C332 0.088(9) 0.061(10) 0.074(10) 0.016(8) 0.008(8) 0.009(7)
C334 0.057(8) 0.078(10) 0.116(12) 0.018(9) 0.010(9) 0.013(7)
C335 0.119(12) 0.061(11) 0.106(14) 0.019(11) -0.016(11) -0.026(9)
C336 0.096(10) 0.066(10) 0.088(11) 0.010(8) 0.006(8) 0.022(7)
C341 0.063(9) 0.097(12) 0.122(14) -0.002(10) 0.024(9) 0.009(8)
C346 0.116(11) 0.087(9) 0.098(8) 0.028(7) -0.054(8) -0.019(7)
C349 0.105(11) 0.091(9) 0.082(9) -0.005(7) 0.001(8) 0.009(8)
C350 0.069(9) 0.075(10) 0.162(15) -0.028(10) 0.006(9) 0.020(7)
C357 0.059(9) 0.078(11) 0.167(18) -0.033(14) 0.026(12) -0.041(8)
C359 0.077(9) 0.092(11) 0.110(12) 0.011(10) 0.026(9) -0.011(8)
C360 0.104(11) 0.146(11) 0.136(11) 0.058(8) -0.056(9) -0.008(8)
C362 0.082(10) 0.082(10) 0.112(11) -0.013(10) 0.012(9) -0.037(9)
C364 0.062(9) 0.098(13) 0.191(19) 0.051(13) 0.008(12) -0.014(8)
C367 0.079(9) 0.076(9) 0.182(15) -0.031(10) 0.015(9) 0.032(7)
C376 0.321(12) 0.168(7) 0.116(6) 0.034(5) 0.038(6) 0.013(8)
C381 0.078(11) 0.095(14) 0.19(2) -0.085(13) 0.057(13) -0.062(10)
C388 0.437(17) 0.222(10) 0.193(8) 0.106(8) 0.007(10) 0.174(11)
C396 0.141(6) 0.103(5) 0.189(7) 0.039(6) -0.053(6) -0.024(4)
C397 0.073(10) 0.079(11) 0.163(17) 0.024(14) -0.014(12) -0.025(8)
C400 0.145(17) 0.129(15) 0.183(18) -0.050(14) 0.002(13) 0.085(14)
C405 0.108(12) 0.037(9) 0.21(2) 0.006(12) 0.033(14) 0.022(8)
C407 0.094(9) 0.078(7) 0.319(12) 0.018(7) 0.034(7) 0.012(6)
C417 0.198(17) 0.033(8) 0.184(17) 0.040(10) 0.039(13) 0.070(9)
C419 0.096(10) 0.071(10) 0.153(17) 0.018(10) 0.061(10) 0.027(8)
C420 0.29(2) 0.057(9) 0.053(9) 0.010(7) -0.059(11) -0.011(12)
C429 0.141(6) 0.103(5) 0.189(7) 0.039(6) -0.053(6) -0.024(4)
C435 0.272(15) 0.108(7) 0.137(7) -0.010(6) 0.056(8) 0.065(8)
C438 0.29(3) 0.068(11) 0.24(2) -0.014(14) -0.07(2) 0.094(15)
C442 0.25(3) 0.18(2) 0.159(19) -0.056(16) 0.010(18) -0.03(2)
C445 0.133(15) 0.084(14) 0.32(3) 0.008(17) -0.060(18) -0.017(11)
C455 0.278(17) 0.095(7) 0.151(12) -0.029(7) 0.029(12) 0.058(8)
C461 0.141(6) 0.103(5) 0.189(7) 0.039(6) -0.053(6) -0.024(4)
C464 0.24(2) 0.085(13) 0.24(2) 0.080(14) 0.005(18) 0.008(14)
C465 0.185(19) 0.049(10) 0.176(18) 0.052(11) 0.008(15) 0.003(11)
C466 0.321(18) 0.133(10) 0.184(16) 0.011(10) 0.120(14) 0.074(11)
C469 0.22(2) 0.088(12) 0.25(2) -0.001(14) -0.010(18) 0.035(13)
C54 0.437(17) 0.222(10) 0.193(8) 0.106(8) 0.007(10) 0.174(11)
O042 0.068(5) 0.038(5) 0.151(8) -0.022(5) 0.016(5) -0.002(4)
O102 0.099(7) 0.105(8) 0.080(6) -0.021(6) 0.004(6) -0.031(5)
O137 0.126(5) 0.126(5) 0.218(8) -0.080(6) 0.041(6) -0.009(4)
O169 0.096(7) 0.111(8) 0.151(10) 0.039(8) -0.024(8) -0.019(6)
O369 0.092(6) 0.073(5) 0.83(3) -0.125(9) 0.068(10) -0.019(4)
O441 0.158(12) 0.172(12) 0.261(17) -0.137(13) 0.070(11) -0.038(9)
N061 0.059(6) 0.042(7) 0.097(9) 0.003(6) -0.003(6) -0.004(4)
N130 0.039(6) 0.029(7) 0.164(12) -0.048(8) -0.025(7) -0.003(5)
N152 0.046(6) 0.060(8) 0.211(14) -0.024(9) -0.024(7) 0.004(5)
N233 0.048(7) 0.082(9) 0.225(16) -0.043(12) 0.013(10) -0.053(7)
N257 0.081(9) 0.130(12) 0.177(14) -0.088(11) 0.040(9) -0.073(9)
C1 0.088(16) 0.101(19) 0.34(4) -0.14(2) 0.05(2) -0.049(14)
C25 0.045(10) 0.091(16) 0.23(3) -0.038(17) -0.007(13) -0.020(10)
C41 0.045(9) 0.080(14) 0.32(3) 0.081(16) -0.032(14) -0.017(9)
C44 0.092(6) 0.073(5) 0.83(3) -0.125(9) 0.068(10) -0.019(4)
C044 0.055(7) 0.046(9) 0.105(11) -0.028(9) -0.002(7) -0.016(6)
C77 0.084(15) 0.17(2) 0.46(4) -0.24(3) 0.111(19) -0.095(15)
C092 0.058(8) 0.024(7) 0.132(13) -0.010(8) -0.016(8) -0.023(6)
C099 0.037(7) 0.077(11) 0.126(12) -0.032(10) -0.017(8) 0.002(6)
C158 0.047(7) 0.038(8) 0.129(13) -0.011(9) -0.019(8) -0.004(5)
C183 0.042(8) 0.021(8) 0.26(2) -0.002(10) 0.002(11) 0.005(5)
C238 0.095(10) 0.061(9) 0.104(11) -0.002(9) -0.043(8) -0.027(8)
C269 0.040(7) 0.076(11) 0.181(18) -0.038(12) 0.002(9) -0.021(7)
C272 0.066(8) 0.078(10) 0.119(11) -0.015(10) -0.010(8) 0.000(7)
C302 0.063(10) 0.050(11) 0.25(3) 0.019(15) -0.025(14) -0.018(8)
C324 0.082(10) 0.067(11) 0.153(15) 0.041(11) 0.038(10) -0.007(8)
C345 0.067(9) 0.063(11) 0.177(18) 0.011(13) -0.008(12) -0.016(7)
C366 0.092(6) 0.073(5) 0.83(3) -0.125(9) 0.068(10) -0.019(4)
C371 0.073(12) 0.076(14) 0.33(4) -0.14(2) 0.025(18) 0.006(10)
C374 0.126(5) 0.126(5) 0.218(8) -0.080(6) 0.041(6) -0.009(4)
C375 0.083(12) 0.097(15) 0.26(3) 0.039(15) 0.002(14) -0.033(10)
C427 0.051(11) 0.059(14) 0.38(4) -0.018(18) 0.027(17) -0.006(10)
C430 0.126(5) 0.126(5) 0.218(8) -0.080(6) 0.041(6) -0.009(4)
C440 0.126(5) 0.126(5) 0.218(8) -0.080(6) 0.041(6) -0.009(4)
C446 0.11(2) 0.064(16) 0.38(5) -0.01(2) 0.02(3) -0.037(14)
O443 0.199(10) 0.257(12) 0.180(8) 0.094(8) -0.047(7) -0.101(8)
C449 0.199(10) 0.257(12) 0.180(8) 0.094(8) -0.047(7) -0.101(8)
C53 0.437(17) 0.222(10) 0.193(8) 0.106(8) 0.007(10) 0.174(11)
C66 0.092(6) 0.073(5) 0.83(3) -0.125(9) 0.068(10) -0.019(4)
C7 0.092(6) 0.073(5) 0.83(3) -0.125(9) 0.068(10) -0.019(4)
C79 0.092(6) 0.073(5) 0.83(3) -0.125(9) 0.068(10) -0.019(4)
C8 0.126(5) 0.126(5) 0.218(8) -0.080(6) 0.041(6) -0.009(4)
C61 0.199(10) 0.257(12) 0.180(8) 0.094(8) -0.047(7) -0.101(8)
C10 0.141(6) 0.103(5) 0.189(7) 0.039(6) -0.053(6) -0.024(4)
C11 0.437(17) 0.222(10) 0.193(8) 0.106(8) 0.007(10) 0.174(11)
C14 0.437(17) 0.222(10) 0.193(8) 0.106(8) 0.007(10) 0.174(11)
C2 0.49(4) 0.37(2) 0.236(12) 0.063(12) -0.16(2) -0.162(15)
C4 0.44(4) 0.287(13) 0.29(2) 0.111(11) -0.01(2) -0.001(16)
C1_1 0.199(10) 0.257(12) 0.180(8) 0.094(8) -0.047(7) -0.101(8)
C2_1 0.120(11) 0.107(10) 0.182(11) 0.051(8) -0.076(9) -0.082(8)
C3_1 0.100(10) 0.057(8) 0.139(11) 0.005(7) -0.025(9) -0.054(6)
N4_1 0.082(8) 0.081(6) 0.112(7) -0.001(6) -0.007(6) -0.056(5)
C4A_1 0.088(12) 0.191(14) 0.092(9) -0.014(8) -0.009(8) -0.078(9)
C5_1 0.129(16) 0.196(16) 0.133(13) -0.065(11) 0.041(12) -0.088(10)
C6_1 0.099(12) 0.35(2) 0.153(15) -0.107(14) 0.046(12) -0.132(13)
C7_1 0.20(3) 0.45(4) 0.135(17) -0.043(16) 0.051(17) -0.180(19)
C8_1 0.16(2) 0.44(3) 0.091(11) 0.031(15) -0.020(11) -0.169(16)
C8A_1 0.161(15) 0.245(14) 0.092(9) 0.013(9) -0.048(9) -0.143(9)

loop_
_atom_type_symbol
_atom_type_description
_atom_type_scat_dispersion_real
_atom_type_scat_dispersion_imag
_atom_type_scat_source
C C 0.0036 0.0017 'International Tables Vol C Tables 4.2.6.8 and 6.1.1.4'
H H 0.0000 0.0000 'International Tables Vol C Tables 4.2.6.8 and 6.1.1.4'
Cl Cl 0.1526 0.1656 'International Tables Vol C Tables 4.2.6.8 and 6.1.1.4'
F F 0.0186 0.0107 'International Tables Vol C Tables 4.2.6.8 and 6.1.1.4'
N N 0.0068 0.0034 'International Tables Vol C Tables 4.2.6.8 and 6.1.1.4'
O O 0.0120 0.0063 'International Tables Vol C Tables 4.2.6.8 and 6.1.1.4'

loop_
_geom_angle_atom_site_label_1
_geom_angle_atom_site_label_2
_geom_angle_atom_site_label_3
_geom_angle
_geom_angle_site_symmetry_1
_geom_angle_site_symmetry_3
_geom_angle_publ_flag
Cl2 C415 Cl3 115.9(11) . . ?
Cl2 C415 Cl4 113.9(10) . . ?
Cl2 C415 H415 104.7 . . ?
Cl3 C415 Cl4 111.6(13) . . ?
Cl3 C415 H415 104.7 . . ?
Cl4 C415 H415 104.7 . . ?
Cl5 C373 H373 109.2 . . ?
Cl6 C373 Cl5 109.5(10) . . ?
Cl6 C373 H373 109.2 . . ?
Cl7 C373 Cl5 109.7(9) . . ?
Cl7 C373 Cl6 110.0(8) . . ?
Cl7 C373 H373 109.2 . . ?
C198 O012 H012 109.5 . . ?
F004 C039 F006 106.0(7) . . ?
F004 C039 C043 108.4(9) . . ?
F004 C039 C180 111.8(9) . . ?
F006 C039 C043 106.7(8) . . ?
F006 C039 C180 108.1(9) . . ?
C180 C039 C043 115.2(8) . . ?
F007 C043 F008 108.9(8) . . ?
F007 C043 C039 106.5(9) . . ?
F007 C043 C198 114.2(9) . . ?
F008 C043 C039 105.5(8) . . ?
F008 C043 C198 109.6(9) . . ?
C198 C043 C039 111.7(8) . . ?
O018 C180 C039 114.7(11) . . ?
O024 C180 O018 129.6(10) . . ?
O024 C180 C039 115.7(10) . . ?
O012 C198 C043 111.9(10) . . ?
O022 C198 O012 125.8(9) . . ?
O022 C198 C043 122.2(9) . . ?
F013 C175 C201 105.3(11) . . ?
F013 C175 C347 113.8(9) . . ?
F014 C175 F013 106.2(10) . . ?
F014 C175 C201 105.5(8) . . ?
F014 C175 C347 110.9(11) . . ?
C347 C175 C201 114.5(10) . . ?
F009 C201 F010 109.7(8) . . ?
F009 C201 C175 105.2(10) . . ?
F009 C201 C225 116.5(11) . . ?
F010 C201 C175 105.3(9) . . ?
F010 C201 C225 107.9(10) . . ?
C225 C201 C175 111.8(9) . . ?
O041 C225 C201 112.0(14) . . ?
O117 C225 O041 124.1(14) . . ?
O117 C225 C201 123.9(11) . . ?
O029 C347 C175 115.7(12) . . ?
O162 C347 O029 130.5(14) . . ?
O162 C347 C175 113.7(13) . . ?
C123 O078 C283 121.8(10) . . ?
C306 O178 C352 121.6(14) . . ?
C422 O260 C448 117.4(17) . . ?
C379 O276 C432 119.0(14) . . ?
C370 O305 C363 117.5(17) . . ?
C320 O312 C406 115.3(14) . . ?
C423 O391 C453 114.0(15) . . ?
C211 N035 C139 114.1(11) . . ?
C115 N036 C097 116.0(11) . . ?
C118 N037 H037 114.0 . . ?
C200 N037 H037 114.0 . . ?
C200 N037 C118 132.0(11) . . ?
C286 N052 C235 123.2(14) . . ?
C146 N063 C164 115.9(13) . . ?
C253 N064 H064 114.4 . . ?
C297 N064 H064 114.3 . . ?
C297 N064 C253 131.3(12) . . ?
C286 N072 H072 119.0 . . ?
C293 N072 H072 119.1 . . ?
C293 N072 C286 121.9(13) . . ?
C214 N084 H084 113.9 . . ?
C390 N084 H084 113.8 . . ?
C390 N084 C214 132.3(14) . . ?
C106 N086 C214 114.0(13) . . ?
C106 N091 H091 114.2 . . ?
C348 N091 H091 114.2 . . ?
C348 N091 C106 131.6(11) . . ?
C291 N103 H103 117.6 . . ?
C291 N103 C338 124.8(13) . . ?
C338 N103 H103 117.6 . . ?
C213 N111 C255 118.8(14) . . ?
C284 N129 H129 122.9 . . ?
C365 N129 H129 123.0 . . ?
C365 N129 C284 114.1(13) . . ?
C338 N141 C316 119.6(13) . . ?
C377 N143 C255 111.9(15) . . ?
C263 N145 C386 115.9(13) . . ?
C392 N149 C263 125.8(14) . . ?
C385 N156 C343 118.8(13) . . ?
C393 N157 C282 117.2(14) . . ?
C244 N159 H159 115.5 . . ?
C316 N159 H159 115.5 . . ?
C316 N159 C244 129.0(12) . . ?
C262 N163 H163 114.0 . . ?
C262 N163 C270 132.0(16) . . ?
C270 N163 H163 114.0 . . ?
C394 N176 C235 115.5(15) . . ?
C270 N177 C343 119.3(15) . . ?
O066 N182 C230 111.3(14) . . ?
O236 N182 O066 127.9(14) . . ?
O236 N182 C230 120.7(11) . . ?
N243 N186 C204 122.2(13) . . ?
C384 N219 H219 114.1 . . ?
C392 N219 H219 114.0 . . ?
C392 N219 C384 131.9(15) . . ?
N186 N243 C193 121.2(12) . . ?
C213 N303 H303 116.8 . . ?
C460 N303 H303 116.8 . . ?
C460 N303 C213 126.3(16) . . ?
H3A C3 H3B 109.5 . . ?
H3A C3 H3C 109.5 . . ?
H3B C3 H3C 109.5 . . ?
C19 C3 H3A 109.5 . . ?
C19 C3 H3B 109.4 . . ?
C19 C3 H3C 109.5 . . ?
H15A C15 H15B 109.5 . . ?
H15A C15 H15C 109.5 . . ?
H15B C15 H15C 109.5 . . ?
C17 C15 H15A 109.4 . . ?
C17 C15 H15B 109.5 . . ?
C17 C15 H15C 109.5 . . ?
C15 C17 H17 108.6 . . ?
C15 C17 C433 115.1(14) . . ?
C363 C17 C15 111.8(13) . . ?
C363 C17 H17 108.7 . . ?
C363 C17 C433 103.7(15) . . ?
C433 C17 H17 108.7 . . ?
C3 C19 H19 109.0 . . ?
C3 C19 C34 116(2) . . ?
C3 C19 C432 101.3(16) . . ?
C34 C19 H19 109.1 . . ?
C432 C19 H19 108.9 . . ?
C432 C19 C34 112(2) . . ?
C19 C34 H34A 110.3 . . ?
C19 C34 H34B 110.2 . . ?
C19 C34 H34C 110.2 . . ?
H34A C34 H34B 108.7 . . ?
H34A C34 H34C 108.6 . . ?
H34B C34 H34C 108.7 . . ?
H38A C38 H38B 109.5 . . ?
H38A C38 H38C 109.5 . . ?
H38B C38 H38C 109.5 . . ?
C456 C38 H38A 109.5 . . ?
C456 C38 H38B 109.4 . . ?
C456 C38 H38C 109.5 . . ?
C097 C083 C123 115.5(13) . . ?
C097 C083 C190 118.3(13) . . ?
C123 C083 C190 126.0(15) . . ?
H93A C93 H93B 109.4 . . ?
H93A C93 H93C 109.5 . . ?
H93B C93 H93C 109.5 . . ?
C434 C93 H93A 109.3 . . ?
C434 C93 H93B 109.7 . . ?
C434 C93 H93C 109.5 . . ?
N036 C097 C253 111.0(16) . . ?
C083 C097 N036 125.7(11) . . ?
C083 C097 C253 123.1(15) . . ?
N086 C106 N091 112.4(11) . . ?
N086 C106 C165 128.4(16) . . ?
N091 C106 C165 119.0(14) . . ?
N036 C115 C127 122.3(10) . . ?
N036 C115 C200 116.0(13) . . ?
C127 C115 C200 121.7(12) . . ?
C135 C118 N037 121.8(14) . . ?
C135 C118 C139 123.9(14) . . ?
C139 C118 N037 114.2(12) . . ?
O078 C123 C083 116.1(12) . . ?
O078 C123 C127 123.3(12) . . ?
C083 C123 C127 120.6(15) . . ?
C115 C127 H127 120.3 . . ?
C123 C127 C115 119.4(12) . . ?
C123 C127 H127 120.3 . . ?
C118 C135 H135 122.0 . . ?
C118 C135 C298 116.0(13) . . ?
C298 C135 H135 122.0 . . ?
N035 C139 C248 123.6(11) . . ?
C118 C139 N035 120.5(13) . . ?
C118 C139 C248 115.7(12) . . ?
N063 C146 C293 115.7(14) . . ?
C355 C146 N063 127.5(17) . . ?
C355 C146 C293 116.6(14) . . ?
N063 C164 C193 120.1(12) . . ?
C242 C164 N063 120.4(14) . . ?
C242 C164 C193 119.5(17) . . ?
C106 C165 H165 123.7 . . ?
C191 C165 C106 112.6(13) . . ?
C191 C165 H165 123.7 . . ?
C192 C171 H171 119.0 . . ?
C193 C171 H171 119.0 . . ?
C193 C171 C192 122.0(13) . . ?
C083 C190 H190 119.4 . . ?
C247 C190 C083 121.3(14) . . ?
C247 C190 H190 119.3 . . ?
C165 C191 H191 117.5 . . ?
C258 C191 C165 125.0(13) . . ?
C258 C191 H191 117.5 . . ?
C171 C192 H192 122.7 . . ?
C171 C192 C204 114.6(13) . . ?
C204 C192 H192 122.7 . . ?
N243 C193 C164 114.2(14) . . ?
C171 C193 N243 119.7(12) . . ?
C171 C193 C164 126.1(16) . . ?
O017 C200 N037 122.5(12) . . ?
O017 C200 C115 120.8(13) . . ?
N037 C200 C115 116.7(11) . . ?
N186 C204 C192 120.3(14) . . ?
N186 C204 C282 118.3(16) . . ?
C192 C204 C282 121.4(16) . . ?
N035 C211 C234 131.2(12) . . ?
N035 C211 C291 109.4(13) . . ?
C234 C211 C291 119.4(13) . . ?
N111 C213 N303 114.3(14) . . ?
N111 C213 C342 120.8(15) . . ?
N303 C213 C342 124.6(16) . . ?
N086 C214 N084 111.7(14) . . ?
N086 C214 C258 127.2(13) . . ?
C258 C214 N084 121.1(18) . . ?
C255 C228 C306 119.1(18) . . ?
C255 C228 C326 116.4(16) . . ?
C306 C228 C326 123.9(14) . . ?
C284 C230 N182 119.6(16) . . ?
C411 C230 N182 121.7(13) . . ?
C411 C230 C284 118.7(17) . . ?
C211 C234 H234 124.1 . . ?
C211 C234 C379 111.7(14) . . ?
C379 C234 H234 124.1 . . ?
N052 C235 C354 112.5(17) . . ?
N176 C235 N052 118.2(15) . . ?
N176 C235 C354 129.2(19) . . ?
C164 C242 H242 120.8 . . ?
C327 C242 C164 118.3(17) . . ?
C327 C242 H242 120.9 . . ?
O085 C244 N159 125.5(15) . . ?
O085 C244 C386 119.5(14) . . ?
N159 C244 C386 115.0(13) . . ?
C190 C247 H247 119.4 . . ?
C190 C247 C249 121.3(12) . . ?
C249 C247 H247 119.4 . . ?
C139 C248 C275 120.4(12) . . ?
C379 C248 C139 115.9(12) . . ?
C379 C248 C275 123.6(14) . . ?
C247 C249 H249 118.3 . . ?
C247 C249 C253 123.3(14) . . ?
C253 C249 H249 118.4 . . ?
N064 C253 C097 118.3(15) . . ?
N064 C253 C249 129.4(13) . . ?
C249 C253 C097 112.2(16) . . ?
N143 C255 N111 113.5(16) . . ?
C228 C255 N111 123.3(19) . . ?
C228 C255 N143 122.5(16) . . ?
C191 C258 C214 112.8(14) . . ?
C191 C258 H258 123.6 . . ?
C214 C258 H258 123.6 . . ?
C370 C261 C263 121.3(18) . . ?
C370 C261 C425 121.8(19) . . ?
C425 C261 C263 116.9(15) . . ?
O259 C262 N163 121(2) . . ?
O259 C262 C377 120.2(16) . . ?
N163 C262 C377 119.0(17) . . ?
N145 C263 N149 117.4(13) . . ?
N145 C263 C261 122.5(13) . . ?
N149 C263 C261 120.1(15) . . ?
N177 C270 N163 112.8(17) . . ?
N177 C270 C404 125.2(19) . . ?
C404 C270 N163 121.8(15) . . ?
C248 C275 H275 120.7 . . ?
C298 C275 C248 118.6(13) . . ?
C298 C275 H275 120.7 . . ?
N157 C282 C204 122.4(16) . . ?
N157 C282 C399 121.9(15) . . ?
C399 C282 C204 115.6(18) . . ?
O078 C283 H28A 109.0 . . ?
O078 C283 H28B 109.0 . . ?
O078 C283 C344 113.0(13) . . ?
H28A C283 H28B 107.8 . . ?
C344 C283 H28A 109.0 . . ?
C344 C283 H28B 109.0 . . ?
N129 C284 C230 116.6(16) . . ?
C337 C284 N129 119.8(15) . . ?
C337 C284 C230 124(2) . . ?
N052 C286 N072 114.2(14) . . ?
N052 C286 C311 115.9(18) . . ?
N072 C286 C311 129.9(15) . . ?
O094 C291 C211 111.8(16) . . ?
N103 C291 O094 129.4(14) . . ?
N103 C291 C211 118.7(12) . . ?
O216 C293 N072 122.6(17) . . ?
O216 C293 C146 120.8(15) . . ?
N072 C293 C146 116.6(12) . . ?
O069 C297 N064 123.2(16) . . ?
O069 C297 C365 119.9(14) . . ?
N064 C297 C365 116.5(13) . . ?
C135 C298 H298 117.3 . . ?
C275 C298 C135 125.3(12) . . ?
C275 C298 H298 117.4 . . ?
O178 C306 C228 116.7(19) . . ?
O178 C306 C323 122.9(16) . . ?
C228 C306 C323 120.4(15) . . ?
C286 C311 H311 117.5 . . ?
C372 C311 C286 125.1(17) . . ?
C372 C311 H311 117.5 . . ?
N159 C316 N141 113.3(14) . . ?
N159 C316 C317 128.3(13) . . ?
C317 C316 N141 118.3(16) . . ?
C316 C317 H317 119.9 . . ?
C368 C317 C316 120.3(14) . . ?
C368 C317 H317 119.8 . . ?
O312 C320 C337 114.0(18) . . ?
C353 C320 O312 129.4(17) . . ?
C353 C320 C337 116.5(15) . . ?
C306 C323 H323 123.4 . . ?
C377 C323 C306 113.2(19) . . ?
C377 C323 H323 123.5 . . ?
C228 C326 H326 120.8 . . ?
C342 C326 C228 118.5(13) . . ?
C342 C326 H326 120.8 . . ?
C242 C327 H327 119.6 . . ?
C242 C327 C355 120.7(15) . . ?
C355 C327 H327 119.7 . . ?
C338 C333 H333 121.8 . . ?
C338 C333 C368 116.3(14) . . ?
C368 C333 H333 121.8 . . ?
C284 C337 C320 122.1(17) . . ?
C284 C337 C431 113.3(16) . . ?
C320 C337 C431 124.2(17) . . ?
N141 C338 N103 107.9(13) . . ?
N141 C338 C333 123.4(14) . . ?
C333 C338 N103 128.7(15) . . ?
C370 C339 H339 118.4 . . ?
C386 C339 H339 118.4 . . ?
C386 C339 C370 123.2(16) . . ?
C213 C342 H342 119.1 . . ?
C326 C342 C213 121.8(17) . . ?
C326 C342 H342 119.1 . . ?
N177 C343 N156 115.8(14) . . ?
C380 C343 N156 122.6(16) . . ?
C380 C343 N177 121.5(17) . . ?
C283 C344 H344 109.6 . . ?
C283 C344 C409 108.1(13) . . ?
C283 C344 C414 107.3(14) . . ?
C409 C344 H344 109.6 . . ?
C409 C344 C414 112.6(14) . . ?
C414 C344 H344 109.5 . . ?
O107 C348 N091 124.0(14) . . ?
O107 C348 C3_1 117.7(13) . . ?
N091 C348 C3_1 118.4(14) . . ?
O178 C352 H35A 109.4 . . ?
O178 C352 H35B 109.4 . . ?
O178 C352 C421 111.2(15) . . ?
H35A C352 H35B 108.0 . . ?
C421 C352 H35A 109.4 . . ?
C421 C352 H35B 109.4 . . ?
C320 C353 H353 119.0 . . ?
C320 C353 C365 122.1(15) . . ?
C365 C353 H353 119.0 . . ?
C235 C354 C422 109(2) . . ?
C372 C354 C235 126.5(18) . . ?
C372 C354 C422 124.6(19) . . ?
C146 C355 C327 116.8(15) . . ?
C146 C355 H355 121.6 . . ?
C327 C355 H355 121.6 . . ?
O305 C363 C17 108.2(16) . . ?
O305 C363 H363 125.8 . . ?
C17 C363 H363 125.9 . . ?
N129 C365 C297 114.0(14) . . ?
C353 C365 N129 124.4(16) . . ?
C353 C365 C297 121.5(14) . . ?
C317 C368 C333 121.8(14) . . ?
C317 C368 H368 119.1 . . ?
C333 C368 H368 119.1 . . ?
O305 C370 C261 118(2) . . ?
O305 C370 C339 127(2) . . ?
C261 C370 C339 114.0(18) . . ?
C311 C372 C354 116.4(16) . . ?
C311 C372 H372 121.8 . . ?
C354 C372 H372 121.8 . . ?
N143 C377 C262 108.4(15) . . ?
N143 C377 C323 132(2) . . ?
C323 C377 C262 119.4(18) . . ?
O276 C379 C234 119.9(15) . . ?
C248 C379 O276 116.9(14) . . ?
C248 C379 C234 123.2(15) . . ?
C343 C380 C408 116.3(18) . . ?
C343 C380 C423 118.2(17) . . ?
C423 C380 C408 125.4(19) . . ?
C406 C382 H382 108.7 . . ?
C406 C382 C418 106.9(15) . . ?
C406 C382 C454 109.4(18) . . ?
C418 C382 H382 108.6 . . ?
C418 C382 C454 114.4(15) . . ?
C454 C382 H382 108.7 . . ?
C394 C383 H383 125.2 . . ?
C394 C383 C422 109.7(17) . . ?
C422 C383 H383 125.1 . . ?
O389 C384 N219 127.0(17) . . ?
O389 C384 C394 121.3(17) . . ?
N219 C384 C394 111.2(17) . . ?
N156 C385 C390 116.4(14) . . ?
N156 C385 C439 124.4(15) . . ?
C439 C385 C390 119.0(16) . . ?
N145 C386 C244 114.4(13) . . ?
N145 C386 C339 122.9(16) . . ?
C339 C386 C244 122.6(15) . . ?
O358 C390 N084 123.0(15) . . ?
O358 C390 C385 120.9(16) . . ?
N084 C390 C385 115.9(13) . . ?
N149 C392 C410 114.7(14) . . ?
N219 C392 N149 121.3(16) . . ?
N219 C392 C410 123.9(15) . . ?
N157 C393 C413 129.1(16) . . ?
N157 C393 C460 113.8(18) . . ?
C413 C393 C460 117.0(18) . . ?
N176 C394 C383 128.8(17) . . ?
N176 C394 C384 113.7(16) . . ?
C383 C394 C384 117.3(18) . . ?
C282 C399 H399 123.4 . . ?
C282 C399 C447 113.2(17) . . ?
C447 C399 H399 123.4 . . ?
C411 C403 H403 119.9 . . ?
C431 C403 H403 119.9 . . ?
C431 C403 C411 120.2(16) . . ?
C270 C404 H404 122.9 . . ?
C408 C404 C270 114.3(18) . . ?
C408 C404 H404 122.8 . . ?
O312 C406 H40A 109.4 . . ?
O312 C406 H40B 109.5 . . ?
C382 C406 O312 111.0(15) . . ?
C382 C406 H40A 109.4 . . ?
C382 C406 H40B 109.5 . . ?
H40A C406 H40B 108.0 . . ?
C380 C408 H408 118.4 . . ?
C404 C408 C380 123.1(18) . . ?
C404 C408 H408 118.4 . . ?
C344 C409 H40C 109.5 . . ?
C344 C409 H40D 109.5 . . ?
C344 C409 H40E 109.5 . . ?
H40C C409 H40D 109.5 . . ?
H40C C409 H40E 109.5 . . ?
H40D C409 H40E 109.5 . . ?
C392 C410 H410 119.7 . . ?
C425 C410 C392 120.6(17) . . ?
C425 C410 H410 119.7 . . ?
C230 C411 C403 120.0(14) . . ?
C230 C411 H411 120.0 . . ?
C403 C411 H411 120.0 . . ?
C393 C413 H413 123.3 . . ?
C447 C413 C393 113(2) . . ?
C447 C413 H413 123.3 . . ?
C344 C414 H41A 111.7 . . ?
C344 C414 H41B 111.6 . . ?
C344 C414 H41C 111.8 . . ?
H41A C414 H41B 107.2 . . ?
H41A C414 H41C 107.2 . . ?
H41B C414 H41C 107.1 . . ?
C382 C418 H41D 109.5 . . ?
C382 C418 H41E 109.5 . . ?
C382 C418 H41F 109.4 . . ?
H41D C418 H41E 109.5 . . ?
H41D C418 H41F 109.5 . . ?
H41E C418 H41F 109.5 . . ?
C352 C421 H421 106.9 . . ?
C352 C421 C468 109.1(16) . . ?
C457 C421 C352 115.3(14) . . ?
C457 C421 H421 106.8 . . ?
C457 C421 C468 111.5(13) . . ?
C468 C421 H421 106.8 . . ?
C354 C422 O260 113.6(19) . . ?
C354 C422 C383 128(2) . . ?
C383 C422 O260 119(2) . . ?
O391 C423 C380 114.2(18) . . ?
C439 C423 O391 123.4(19) . . ?
C439 C423 C380 121.9(17) . . ?
C261 C425 H425 119.1 . . ?
C410 C425 C261 121.8(18) . . ?
C410 C425 H425 119.1 . . ?
C337 C431 H431 118.2 . . ?
C403 C431 C337 123.6(15) . . ?
C403 C431 H431 118.2 . . ?
O276 C432 H43A 111.1 . . ?
O276 C432 H43B 110.9 . . ?
C19 C432 O276 104.0(15) . . ?
C19 C432 H43A 111.0 . . ?
C19 C432 H43B 110.9 . . ?
H43A C432 H43B 109.0 . . ?
C17 C433 H43C 109.4 . . ?
C17 C433 H43D 109.5 . . ?
C17 C433 H43E 109.4 . . ?
H43C C433 H43D 109.5 . . ?
H43C C433 H43E 109.5 . . ?
H43D C433 H43E 109.5 . . ?
C93 C434 H434 112.2 . . ?
C93 C434 C463 107(3) . . ?
C453 C434 C93 104(2) . . ?
C453 C434 H434 111.9 . . ?
C453 C434 C463 109(3) . . ?
C463 C434 H434 113.0 . . ?
C385 C439 H439 123.0 . . ?
C423 C439 C385 114.0(17) . . ?
C423 C439 H439 123.0 . . ?
H44A C444 H44B 109.5 . . ?
H44A C444 H44C 109.5 . . ?
H44B C444 H44C 109.5 . . ?
C456 C444 H44A 109.5 . . ?
C456 C444 H44B 109.5 . . ?
C456 C444 H44C 109.4 . . ?
C399 C447 H447 117.6 . . ?
C413 C447 C399 125(2) . . ?
C413 C447 H447 117.6 . . ?
O260 C448 H44D 110.6 . . ?
O260 C448 H44E 110.6 . . ?
H44D C448 H44E 108.8 . . ?
C456 C448 O260 105.6(17) . . ?
C456 C448 H44D 110.7 . . ?
C456 C448 H44E 110.6 . . ?
O391 C453 C434 105.7(19) . . ?
O391 C453 H45A 110.4 . . ?
O391 C453 H45B 110.8 . . ?
C434 C453 H45A 110.4 . . ?
C434 C453 H45B 110.8 . . ?
H45A C453 H45B 108.7 . . ?
C382 C454 H45C 109.5 . . ?
C382 C454 H45D 109.5 . . ?
C382 C454 H45E 109.5 . . ?
H45C C454 H45D 109.5 . . ?
H45C C454 H45E 109.5 . . ?
H45D C454 H45E 109.5 . . ?
C38 C456 C444 113(2) . . ?
C38 C456 C448 103(2) . . ?
C38 C456 H456 110.2 . . ?
C444 C456 C448 110(2) . . ?
C444 C456 H456 110.2 . . ?
C448 C456 H456 110.2 . . ?
C421 C457 H45F 109.5 . . ?
C421 C457 H45G 109.5 . . ?
C421 C457 H45H 109.5 . . ?
H45F C457 H45G 109.5 . . ?
H45F C457 H45H 109.5 . . ?
H45G C457 H45H 109.5 . . ?
O398 C460 C393 109(2) . . ?
N303 C460 O398 126(2) . . ?
N303 C460 C393 124.2(14) . . ?
C434 C463 H46A 128.7 . . ?
C434 C463 H46B 131.3 . . ?
C434 C463 H46C 128.5 . . ?
H46A C463 H46B 83.9 . . ?
H46A C463 H46C 84.9 . . ?
H46B C463 H46C 82.9 . . ?
C421 C468 H46D 109.5 . . ?
C421 C468 H46E 109.5 . . ?
C421 C468 H46F 109.5 . . ?
H46D C468 H46E 109.5 . . ?
H46D C468 H46F 109.5 . . ?
H46E C468 H46F 109.5 . . ?
C167 O027 C173 118.3(8) . . ?
C108 O071 C250 123.4(11) . . ?
C252 O073 C299 116.6(13) . . ?
C155 O074 C420 117.4(10) . . ?
C308 O112 C396 116.4(14) . . ?
C301 O120 C319 113.5(10) . . ?
C288 O187 C407 122.5(17) . . ?
C332 O210 C417 115.4(11) . . ?
C376 O240 C22 124.6(17) . . ?
C388 O356 C54 117(2) . . ?
O040 N5 C197 115.7(14) . . ?
O227 N5 O040 121.6(14) . . ?
O227 N5 C197 122.7(12) . . ?
C065 N016 H016 113.6 . . ?
C093 N016 H016 113.6 . . ?
C093 N016 C065 132.7(9) . . ?
C051 N019 C070 116.2(8) . . ?
C087 N026 H026 117.2 . . ?
C205 N026 H026 117.2 . . ?
C205 N026 C087 125.6(10) . . ?
C087 N030 C110 116.8(9) . . ?
C090 N031 C142 118.1(9) . . ?
C142 N038 H038 114.5 . . ?
C142 N038 C222 131.1(10) . . ?
C222 N038 H038 114.5 . . ?
C134 N046 H046 118.0 . . ?
C134 N046 C265 124.0(12) . . ?
C265 N046 H046 118.0 . . ?
C124 N047 C138 118.7(10) . . ?
C054 N048 C179 117.0(10) . . ?
C147 N050 H050 115.1 . . ?
C161 N050 H050 115.1 . . ?
C161 N050 C147 129.8(11) . . ?
C060 N053 N125 117.2(11) . . ?
C090 N055 H055 114.7 . . ?
C223 N055 H055 114.7 . . ?
C223 N055 C090 130.5(9) . . ?
C095 N056 C251 115.5(10) . . ?
C194 N057 C116 117.4(10) . . ?
C131 N059 C181 116.4(11) . . ?
C309 N062 C237 112.6(12) . . ?
C119 N067 C313 117.4(10) . . ?
C208 N075 C110 112.8(10) . . ?
C134 N077 H077 115.6 . . ?
C134 N077 C207 128.7(13) . . ?
C207 N077 H077 115.6 . . ?
C189 N081 H081 115.4 . . ?
C189 N081 C256 129.1(12) . . ?
C256 N081 H081 115.4 . . ?
C095 N082 H082 117.3 . . ?
C212 N082 H082 117.4 . . ?
C212 N082 C095 125.3(11) . . ?
C151 N088 C089 115.7(11) . . ?
O033 N096 C172 119.9(13) . . ?
O049 N096 O033 120.6(10) . . ?
O049 N096 C172 119.2(12) . . ?
C241 N098 H098 117.2 . . ?
C241 N098 C277 125.7(12) . . ?
C277 N098 H098 117.2 . . ?
C331 N104 H104 118.8 . . ?
C331 N104 C397 122.4(12) . . ?
C397 N104 H104 118.8 . . ?
C209 N121 C256 113.7(11) . . ?
N053 N125 C325 119.7(12) . . ?
C251 N133 H133 114.1 . . ?
C335 N133 H133 114.1 . . ?
C335 N133 C251 131.8(12) . . ?
C331 N150 C313 124.3(11) . . ?
C265 N154 C346 112.0(13) . . ?
C229 N160 C209 123.4(12) . . ?
C267 N168 C202 124.8(13) . . ?
C268 N221 H221 115.7 . . ?
C328 N221 H221 115.7 . . ?
C328 N221 C268 128.7(15) . . ?
H6A C6 H6B 109.5 . . ?
H6A C6 H6C 109.5 . . ?
H6B C6 H6C 109.5 . . ?
C465 C6 H6A 109.4 . . ?
C465 C6 H6B 109.5 . . ?
C465 C6 H6C 109.6 . . ?
H20A C20 H20B 109.5 . . ?
H20A C20 H20C 109.5 . . ?
H20B C20 H20C 109.5 . . ?
C445 C20 H20A 109.4 . . ?
C445 C20 H20B 109.5 . . ?
C445 C20 H20C 109.4 . . ?
O240 C22 H22A 108.5 . . ?
O240 C22 H22B 108.5 . . ?
O240 C22 C39 115.1(15) . . ?
H22A C22 H22B 107.5 . . ?
C39 C22 H22A 108.5 . . ?
C39 C22 H22B 108.5 . . ?
H24A C24 H24B 109.5 . . ?
H24A C24 H24C 109.5 . . ?
H24B C24 H24C 109.5 . . ?
C39 C24 H24A 109.5 . . ?
C39 C24 H24B 109.4 . . ?
C39 C24 H24C 109.5 . . ?
C22 C39 H39 114.9 . . ?
C22 C39 C55 91.0(11) . . ?
C24 C39 C22 100.9(16) . . ?
C24 C39 H39 114.8 . . ?
C24 C39 C55 116.9(17) . . ?
C55 C39 H39 114.9 . . ?
H43F C43 H43G 109.5 . . ?
H43F C43 H43H 109.5 . . ?
H43G C43 H43H 109.5 . . ?
C400 C43 H43F 109.5 . . ?
C400 C43 H43G 109.4 . . ?
C400 C43 H43H 109.6 . . ?
N019 C051 C122 126.4(9) . . ?
N019 C051 C223 118.8(10) . . ?
C122 C051 C223 114.8(11) . . ?
N048 C054 C093 115.5(11) . . ?
N048 C054 C215 125.5(9) . . ?
C215 C054 C093 118.9(11) . . ?
C39 C55 H55A 109.5 . . ?
C39 C55 H55B 109.5 . . ?
C39 C55 H55C 109.5 . . ?
H55A C55 H55B 109.5 . . ?
H55A C55 H55C 109.5 . . ?
H55B C55 H55C 109.5 . . ?
C079 C058 C070 119.6(11) . . ?
C167 C058 C070 116.6(9) . . ?
C167 C058 C079 123.8(11) . . ?
N053 C060 C100 126.3(13) . . ?
N053 C060 C237 111.6(13) . . ?
C100 C060 C237 121.8(15) . . ?
C85 C62 H62 112.5 . . ?
C99 C62 H62 112.2 . . ?
C99 C62 C85 109.2(17) . . ?
C99 C62 C407 105.5(19) . . ?
C407 C62 H62 112.2 . . ?
C407 C62 C85 104.7(14) . . ?
N016 C065 C070 115.2(10) . . ?
N016 C065 C080 124.6(10) . . ?
C070 C065 C080 119.9(11) . . ?
N019 C070 C058 123.9(10) . . ?
N019 C070 C065 117.6(10) . . ?
C065 C070 C058 118.3(11) . . ?
C108 C076 C304 122.2(13) . . ?
C110 C076 C108 118.7(13) . . ?
C110 C076 C304 119.1(11) . . ?
C058 C079 H079 121.1 . . ?
C170 C079 C058 117.9(10) . . ?
C170 C079 H079 121.1 . . ?
C065 C080 H080 120.7 . . ?
C170 C080 C065 118.5(11) . . ?
C170 C080 H080 120.7 . . ?
C62 C85 H85A 111.5 . . ?
C62 C85 H85B 111.0 . . ?
C62 C85 H85C 111.2 . . ?
H85A C85 H85B 107.6 . . ?
H85A C85 H85C 107.7 . . ?
H85B C85 H85C 107.7 . . ?
N026 C087 C266 120.4(12) . . ?
N030 C087 N026 116.1(10) . . ?
N030 C087 C266 123.3(10) . . ?
N088 C089 C153 115.6(14) . . ?
N088 C089 C172 125.1(12) . . ?
C172 C089 C153 119.3(13) . . ?
N031 C090 N055 114.8(9) . . ?
N031 C090 C140 124.6(10) . . ?
N055 C090 C140 120.6(11) . . ?
O020 C093 N016 123.0(10) . . ?
O020 C093 C054 122.5(12) . . ?
N016 C093 C054 114.6(10) . . ?
N056 C095 N082 108.0(12) . . ?
N056 C095 C184 128.5(12) . . ?
C184 C095 N082 123.4(13) . . ?
C62 C99 H99A 109.5 . . ?
C62 C99 H99B 109.5 . . ?
C62 C99 H99C 109.4 . . ?
H99A C99 H99B 109.5 . . ?
H99A C99 H99C 109.5 . . ?
H99B C99 H99C 109.5 . . ?
C060 C100 H100 122.3 . . ?
C199 C100 C060 115.5(12) . . ?
C199 C100 H100 122.2 . . ?
O071 C108 C076 120.0(14) . . ?
O071 C108 C128 121.1(12) . . ?
C076 C108 C128 119.0(12) . . ?
N075 C110 N030 110.6(10) . . ?
C076 C110 N030 122.5(12) . . ?
C076 C110 N075 126.9(11) . . ?
C237 C114 H114 121.6 . . ?
C296 C114 H114 121.6 . . ?
C296 C114 C237 116.8(14) . . ?
N057 C116 C287 118.5(12) . . ?
C197 C116 N057 121.0(14) . . ?
C197 C116 C287 120.5(15) . . ?
N067 C119 C222 121.3(10) . . ?
N067 C119 C224 124.7(12) . . ?
C224 C119 C222 113.8(12) . . ?
C051 C122 H122 122.1 . . ?
C167 C122 C051 115.9(10) . . ?
C167 C122 H122 122.0 . . ?
N047 C124 C232 123.2(11) . . ?
N047 C124 C325 117.3(12) . . ?
C232 C124 C325 119.4(12) . . ?
C108 C128 H128 120.9 . . ?
C108 C128 C208 118.2(11) . . ?
C208 C128 H128 120.9 . . ?
N059 C131 C212 122.0(12) . . ?
N059 C131 C217 125.6(15) . . ?
C217 C131 C212 112.0(14) . . ?
N046 C134 N077 118.0(12) . . ?
N046 C134 C307 121.0(15) . . ?
N077 C134 C307 120.8(15) . . ?
C313 C136 C301 120.2(12) . . ?
C313 C136 C330 110.4(13) . . ?
C330 C136 C301 128.9(13) . . ?
N047 C138 C205 123.0(13) . . ?
N047 C138 C336 121.2(10) . . ?
C336 C138 C205 115.8(12) . . ?
C090 C140 H140 122.8 . . ?
C206 C140 C090 114.3(11) . . ?
C206 C140 H140 122.8 . . ?
N031 C142 N038 113.6(10) . . ?
N031 C142 C174 123.8(11) . . ?
N038 C142 C174 122.5(11) . . ?
C172 C144 H144 119.1 . . ?
C172 C144 C300 121.7(14) . . ?
C300 C144 H144 119.1 . . ?
N050 C147 C179 111.9(12) . . ?
C218 C147 N050 125.2(12) . . ?
C218 C147 C179 122.6(14) . . ?
N088 C151 C226 129.1(12) . . ?
N088 C151 C328 108.4(15) . . ?
C226 C151 C328 122.5(17) . . ?
C308 C153 C089 121.8(14) . . ?
C308 C153 C322 127.9(15) . . ?
C322 C153 C089 110.4(16) . . ?
O074 C155 C185 116.0(12) . . ?
O074 C155 C215 119.1(11) . . ?
C185 C155 C215 124.7(12) . . ?
O032 C161 N050 125.2(14) . . ?
O032 C161 C194 117.5(11) . . ?
N050 C161 C194 117.4(11) . . ?
C173 C166 H166 108.0 . . ?
C173 C166 C273 107.0(10) . . ?
C173 C166 C349 112.8(12) . . ?
C273 C166 H166 108.0 . . ?
C349 C166 H166 108.0 . . ?
C349 C166 C273 112.9(11) . . ?
O027 C167 C058 115.4(9) . . ?
O027 C167 C122 123.5(11) . . ?
C122 C167 C058 121.1(10) . . ?
C079 C170 H170 117.3 . . ?
C080 C170 C079 125.4(10) . . ?
C080 C170 H170 117.3 . . ?
C089 C172 N096 119.6(12) . . ?
C144 C172 N096 117.5(14) . . ?
C144 C172 C089 122.5(12) . . ?
O027 C173 C166 107.2(9) . . ?
O027 C173 H17A 110.3 . . ?
O027 C173 H17B 110.3 . . ?
C166 C173 H17A 110.3 . . ?
C166 C173 H17B 110.3 . . ?
H17A C173 H17B 108.5 . . ?
C142 C174 H174 123.0 . . ?
C206 C174 C142 113.9(10) . . ?
C206 C174 H174 123.0 . . ?
N048 C179 C147 118.8(14) . . ?
N048 C179 C185 125.6(10) . . ?
C147 C179 C185 115.3(13) . . ?
N059 C181 C203 123.3(12) . . ?
N059 C181 C241 116.5(13) . . ?
C203 C181 C241 120.0(15) . . ?
C095 C184 H184 123.6 . . ?
C095 C184 C285 112.7(12) . . ?
C285 C184 H184 123.7 . . ?
C155 C185 C179 112.5(11) . . ?
C254 C185 C155 129.1(15) . . ?
C254 C185 C179 118.4(13) . . ?
C232 C188 H188 121.5 . . ?
C336 C188 H188 121.5 . . ?
C336 C188 C232 117.0(12) . . ?
O195 C189 N081 125.4(13) . . ?
O195 C189 C208 119.2(12) . . ?
N081 C189 C208 115.3(11) . . ?
N057 C194 C161 114.3(11) . . ?
C315 C194 N057 123.0(13) . . ?
C315 C194 C161 122.7(11) . . ?
C265 C196 C364 117.8(17) . . ?
C388 C196 C265 118.3(19) . . ?
C388 C196 C364 123.3(18) . . ?
C116 C197 N5 120.2(16) . . ?
C116 C197 C295 119.2(14) . . ?
C295 C197 N5 120.5(14) . . ?
C100 C199 H199 121.3 . . ?
C100 C199 C325 117.4(11) . . ?
C325 C199 H199 121.3 . . ?
N168 C202 C274 113.1(18) . . ?
C268 C202 N168 123.9(14) . . ?
C268 C202 C274 122.8(17) . . ?
C181 C203 C252 119.0(14) . . ?
C341 C203 C181 122.9(14) . . ?
C341 C203 C252 118.1(15) . . ?
O045 C205 N026 126.1(11) . . ?
O045 C205 C138 119.9(12) . . ?
N026 C205 C138 114.1(12) . . ?
C140 C206 H206 117.5 . . ?
C174 C206 C140 124.9(10) . . ?
C174 C206 H206 117.5 . . ?
O113 C207 N077 121.3(18) . . ?
O113 C207 C309 121.8(15) . . ?
N077 C207 C309 116.8(13) . . ?
N075 C208 C128 124.4(12) . . ?
N075 C208 C189 112.7(11) . . ?
C128 C208 C189 122.8(12) . . ?
N121 C209 N160 117.5(13) . . ?
N121 C209 C292 129.7(13) . . ?
N160 C209 C292 112.8(15) . . ?
O109 C212 N082 126.1(13) . . ?
O109 C212 C131 118.7(13) . . ?
N082 C212 C131 115.2(12) . . ?
C054 C215 H215 123.0 . . ?
C155 C215 C054 114.0(11) . . ?
C155 C215 H215 123.0 . . ?
C131 C217 H217 120.8 . . ?
C131 C217 C252 118.4(14) . . ?
C252 C217 H217 120.8 . . ?
C147 C218 H218 120.5 . . ?
C147 C218 C280 119.0(13) . . ?
C280 C218 H218 120.5 . . ?
O034 C222 N038 123.9(11) . . ?
O034 C222 C119 125.2(11) . . ?
N038 C222 C119 110.8(11) . . ?
O028 C223 N055 124.2(11) . . ?
O028 C223 C051 123.8(11) . . ?
N055 C223 C051 112.0(11) . . ?
C119 C224 H224 118.8 . . ?
C119 C224 C301 122.5(12) . . ?
C301 C224 H224 118.7 . . ?
C151 C226 H226 119.8 . . ?
C151 C226 C308 120.3(14) . . ?
C308 C226 H226 119.8 . . ?
N160 C229 C289 119.5(13) . . ?
N160 C229 C335 116.0(14) . . ?
C335 C229 C289 123.9(14) . . ?
C124 C232 C188 120.0(11) . . ?
C124 C232 H232 120.0 . . ?
C188 C232 H232 120.0 . . ?
N062 C237 C060 116.7(13) . . ?
N062 C237 C114 125.0(11) . . ?
C114 C237 C060 118.3(16) . . ?
N098 C241 C181 120.5(14) . . ?
N098 C241 C334 123.3(13) . . ?
C181 C241 C334 116.1(13) . . ?
C250 C246 H246 106.3 . . ?
C250 C246 C367 121.8(15) . . ?
C250 C246 C438 110.0(13) . . ?
C367 C246 H246 106.3 . . ?
C367 C246 C438 105.2(14) . . ?
C438 C246 H246 106.3 . . ?
O071 C250 H25A 108.8 . . ?
O071 C250 H25B 108.8 . . ?
C246 C250 O071 113.9(12) . . ?
C246 C250 H25A 108.7 . . ?
C246 C250 H25B 108.8 . . ?
H25A C250 H25B 107.7 . . ?
N056 C251 C278 122.8(12) . . ?
N133 C251 N056 115.4(12) . . ?
N133 C251 C278 121.8(15) . . ?
O073 C252 C203 118.3(17) . . ?
O073 C252 C217 124.7(14) . . ?
C203 C252 C217 117.0(14) . . ?
C185 C254 H254 119.0 . . ?
C280 C254 C185 121.9(14) . . ?
C280 C254 H254 119.1 . . ?
N121 C256 N081 109.7(12) . . ?
N121 C256 C271 128.5(13) . . ?
C271 C256 N081 121.3(15) . . ?
N154 C265 N046 115.0(11) . . ?
N154 C265 C196 128.2(16) . . ?
C196 C265 N046 116.8(14) . . ?
C087 C266 H266 121.5 . . ?
C304 C266 C087 116.9(11) . . ?
C304 C266 H266 121.5 . . ?
N168 C267 C277 120.8(14) . . ?
N168 C267 C294 121.2(15) . . ?
C294 C267 C277 117.8(16) . . ?
N221 C268 C350 123.3(16) . . ?
C202 C268 N221 112.6(17) . . ?
C202 C268 C350 124.1(15) . . ?
C256 C271 H271 121.5 . . ?
C256 C271 C281 117.0(13) . . ?
C281 C271 H271 121.5 . . ?
C166 C273 H27A 109.5 . . ?
C166 C273 H27B 109.5 . . ?
C166 C273 H27C 109.4 . . ?
H27A C273 H27B 109.5 . . ?
H27A C273 H27C 109.5 . . ?
H27B C273 H27C 109.5 . . ?
C288 C274 C202 117.6(17) . . ?
C357 C274 C202 115(2) . . ?
C357 C274 C288 127(2) . . ?
O245 C277 N098 124.0(14) . . ?
O245 C277 C267 123.9(15) . . ?
N098 C277 C267 111.9(15) . . ?
C251 C278 H278 121.6 . . ?
C285 C278 C251 116.8(13) . . ?
C285 C278 H278 121.5 . . ?
C218 C280 H280 118.6 . . ?
C254 C280 C218 122.8(12) . . ?
C254 C280 H280 118.6 . . ?
C271 C281 H281 120.5 . . ?
C271 C281 C292 119.0(13) . . ?
C292 C281 H281 120.5 . . ?
C184 C285 H285 118.1 . . ?
C278 C285 C184 123.7(11) . . ?
C278 C285 H285 118.2 . . ?
C116 C287 C419 118.0(13) . . ?
C332 C287 C116 120.6(13) . . ?
C332 C287 C419 121.4(14) . . ?
O187 C288 C274 114(2) . . ?
O187 C288 C294 119(2) . . ?
C274 C288 C294 127.0(15) . . ?
C229 C289 H289 120.1 . . ?
C376 C289 C229 119.9(16) . . ?
C376 C289 H289 120.0 . . ?
C209 C292 C281 112.0(14) . . ?
C376 C292 C209 124.7(18) . . ?
C376 C292 C281 123.1(18) . . ?
C267 C294 H294 121.9 . . ?
C288 C294 C267 116.1(15) . . ?
C288 C294 H294 122.0 . . ?
C197 C295 H295 120.8 . . ?
C359 C295 C197 118.3(14) . . ?
C359 C295 H295 120.9 . . ?
C114 C296 H296 118.9 . . ?
C114 C296 C405 122.1(15) . . ?
C405 C296 H296 119.0 . . ?
O073 C299 H29A 110.3 . . ?
O073 C299 H29B 110.4 . . ?
H29A C299 H29B 108.6 . . ?
C400 C299 O073 106.9(15) . . ?
C400 C299 H29A 110.3 . . ?
C400 C299 H29B 110.4 . . ?
C144 C300 H300 118.5 . . ?
C144 C300 C322 123.1(13) . . ?
C322 C300 H300 118.5 . . ?
O120 C301 C136 115.0(13) . . ?
O120 C301 C224 132.6(13) . . ?
C224 C301 C136 112.4(11) . . ?
C076 C304 H304 119.4 . . ?
C266 C304 C076 121.3(11) . . ?
C266 C304 H304 119.3 . . ?
C134 C307 H307 119.5 . . ?
C364 C307 C134 121.0(15) . . ?
C364 C307 H307 119.5 . . ?
O112 C308 C153 111.1(17) . . ?
O112 C308 C226 131.4(16) . . ?
C153 C308 C226 117.4(15) . . ?
N062 C309 C207 118.4(15) . . ?
N062 C309 C405 129.0(16) . . ?
C405 C309 C207 112.6(16) . . ?
C330 C310 H310 120.6 . . ?
C330 C310 C331 118.8(14) . . ?
C331 C310 H310 120.6 . . ?
N067 C313 N150 116.6(11) . . ?
N067 C313 C136 122.1(13) . . ?
N150 C313 C136 121.2(12) . . ?
C194 C315 H315 119.4 . . ?
C332 C315 C194 121.1(13) . . ?
C332 C315 H315 119.5 . . ?
O120 C319 H31A 111.0 . . ?
O120 C319 H31B 111.0 . . ?
O120 C319 C435 103.8(10) . . ?
H31A C319 H31B 109.0 . . ?
C435 C319 H31A 111.0 . . ?
C435 C319 H31B 111.0 . . ?
C153 C322 H322 118.7 . . ?
C300 C322 C153 122.6(13) . . ?
C300 C322 H322 118.7 . . ?
N125 C325 C124 113.2(14) . . ?
N125 C325 C199 123.2(12) . . ?
C199 C325 C124 123.2(11) . . ?
O148 C328 N221 124.4(17) . . ?
O148 C328 C151 118.7(18) . . ?
N221 C328 C151 116.9(16) . . ?
C136 C330 H330 116.9 . . ?
C310 C330 C136 126.2(14) . . ?
C310 C330 H330 116.9 . . ?
N104 C331 C310 126.5(13) . . ?
N150 C331 N104 114.1(12) . . ?
N150 C331 C310 118.8(13) . . ?
C287 C332 O210 115.0(13) . . ?
C315 C332 O210 126.2(12) . . ?
C315 C332 C287 118.8(13) . . ?
C241 C334 H334 118.8 . . ?
C362 C334 C241 122.4(13) . . ?
C362 C334 H334 118.8 . . ?
O321 C335 N133 124.4(14) . . ?
O321 C335 C229 117.9(16) . . ?
N133 C335 C229 117.6(15) . . ?
C138 C336 H336 120.2 . . ?
C188 C336 C138 119.7(12) . . ?
C188 C336 H336 120.1 . . ?
C203 C341 H341 121.5 . . ?
C203 C341 C362 117.1(13) . . ?
C362 C341 H341 121.5 . . ?
N154 C346 C360 123.5(16) . . ?
N154 C346 C397 112.8(14) . . ?
C360 C346 C397 123.6(15) . . ?
C166 C349 H34D 109.5 . . ?
C166 C349 H34E 109.5 . . ?
C166 C349 H34F 109.5 . . ?
H34D C349 H34E 109.5 . . ?
H34D C349 H34F 109.5 . . ?
H34E C349 H34F 109.5 . . ?
C268 C350 H350 124.8 . . ?
C268 C350 C381 110.3(15) . . ?
C381 C350 H350 124.8 . . ?
C274 C357 H357 117.2 . . ?
C274 C357 C381 126(2) . . ?
C381 C357 H357 117.2 . . ?
C295 C359 H359 117.2 . . ?
C419 C359 C295 125.6(15) . . ?
C419 C359 H359 117.2 . . ?
C346 C360 H360 119.5 . . ?
C388 C360 C346 121.1(19) . . ?
C388 C360 H360 119.4 . . ?
C334 C362 C341 121.5(14) . . ?
C334 C362 H362 119.3 . . ?
C341 C362 H362 119.2 . . ?
C196 C364 H364 120.4 . . ?
C307 C364 C196 119.2(15) . . ?
C307 C364 H364 120.4 . . ?
C246 C367 H36A 109.4 . . ?
C246 C367 H36B 109.5 . . ?
C246 C367 H36C 109.5 . . ?
H36A C367 H36B 109.5 . . ?
H36A C367 H36C 109.5 . . ?
H36B C367 H36C 109.5 . . ?
C289 C376 O240 122(2) . . ?
C289 C376 C292 119(2) . . ?
C292 C376 O240 118(2) . . ?
C350 C381 H381 119.2 . . ?
C357 C381 C350 121.6(16) . . ?
C357 C381 H381 119.2 . . ?
C196 C388 O356 115(3) . . ?
C196 C388 C360 116.5(19) . . ?
C360 C388 O356 126(3) . . ?
O112 C396 H39A 110.8 . . ?
O112 C396 H39B 110.8 . . ?
O112 C396 C461 104.6(15) . . ?
H39A C396 H39B 108.9 . . ?
C461 C396 H39A 110.9 . . ?
C461 C396 H39B 110.8 . . ?
O279 C397 N104 129.6(15) . . ?
O279 C397 C346 120.5(16) . . ?
N104 C397 C346 109.3(16) . . ?
C43 C400 H400 111.6 . . ?
C299 C400 C43 104.4(15) . . ?
C299 C400 H400 111.7 . . ?
C442 C400 C43 110.6(18) . . ?
C442 C400 C299 106.6(17) . . ?
C442 C400 H400 111.7 . . ?
C296 C405 C309 114.4(15) . . ?
C296 C405 H405 122.8 . . ?
C309 C405 H405 122.9 . . ?
O187 C407 C62 104.4(18) . . ?
O187 C407 H40F 110.9 . . ?
O187 C407 H40G 110.9 . . ?
C62 C407 H40F 110.9 . . ?
C62 C407 H40G 110.8 . . ?
H40F C407 H40G 108.9 . . ?
O210 C417 H41G 110.2 . . ?
O210 C417 H41H 110.3 . . ?
H41G C417 H41H 108.5 . . ?
C465 C417 O210 107.3(14) . . ?
C465 C417 H41G 110.3 . . ?
C465 C417 H41H 110.2 . . ?
C287 C419 H419 121.1 . . ?
C359 C419 C287 117.8(15) . . ?
C359 C419 H419 121.1 . . ?
O074 C420 H420 122.8 . . ?
C445 C420 O074 114.4(13) . . ?
C445 C420 H420 122.8 . . ?
H42A C429 H42B 109.5 . . ?
H42A C429 H42C 109.5 . . ?
H42B C429 H42C 109.5 . . ?
C461 C429 H42A 109.5 . . ?
C461 C429 H42B 109.5 . . ?
C461 C429 H42C 109.4 . . ?
C319 C435 H435 109.3 . . ?
C319 C435 C455 96.3(11) . . ?
C319 C435 C466 115.1(13) . . ?
C455 C435 H435 109.3 . . ?
C455 C435 C466 116.8(14) . . ?
C466 C435 H435 109.3 . . ?
C246 C438 H43I 109.5 . . ?
C246 C438 H43J 109.5 . . ?
C246 C438 H43K 109.5 . . ?
H43I C438 H43J 109.5 . . ?
H43I C438 H43K 109.5 . . ?
H43J C438 H43K 109.5 . . ?
C400 C442 H44M 109.5 . . ?
C400 C442 H44N 109.5 . . ?
C400 C442 H44O 109.4 . . ?
H44M C442 H44N 109.5 . . ?
H44M C442 H44O 109.5 . . ?
H44N C442 H44O 109.5 . . ?
C20 C445 H445 103.4 . . ?
C420 C445 C20 113.7(18) . . ?
C420 C445 H445 103.4 . . ?
C420 C445 C469 114.6(17) . . ?
C469 C445 C20 116.1(15) . . ?
C469 C445 H445 103.4 . . ?
C435 C455 H45I 109.5 . . ?
C435 C455 H45J 109.5 . . ?
C435 C455 H45K 109.4 . . ?
H45I C455 H45J 109.5 . . ?
H45I C455 H45K 109.5 . . ?
H45J C455 H45K 109.5 . . ?
C396 C461 H461 109.3 . . ?
C429 C461 C396 104.0(12) . . ?
C429 C461 H461 109.3 . . ?
C10 C461 C396 100.6(13) . . ?
C10 C461 C429 123.1(14) . . ?
C10 C461 H461 109.3 . . ?
H46G C464 H46H 109.5 . . ?
H46G C464 H46I 109.5 . . ?
H46H C464 H46I 109.5 . . ?
C465 C464 H46G 109.4 . . ?
C465 C464 H46H 109.5 . . ?
C465 C464 H46I 109.5 . . ?
C6 C465 H465 104.4 . . ?
C417 C465 C6 109.8(17) . . ?
C417 C465 C464 111.8(17) . . ?
C417 C465 H465 104.4 . . ?
C464 C465 C6 120.4(17) . . ?
C464 C465 H465 104.3 . . ?
C435 C466 H46J 109.5 . . ?
C435 C466 H46K 109.5 . . ?
C435 C466 H46L 109.5 . . ?
H46J C466 H46K 109.5 . . ?
H46J C466 H46L 109.5 . . ?
H46K C466 H46L 109.5 . . ?
C445 C469 H46M 109.4 . . ?
C445 C469 H46N 109.5 . . ?
C445 C469 H46O 109.5 . . ?
H46M C469 H46N 109.5 . . ?
H46M C469 H46O 109.5 . . ?
H46N C469 H46O 109.5 . . ?
O356 C54 H54A 108.1 . . ?
O356 C54 H54B 108.3 . . ?
O356 C54 C53 116.2(19) . . ?
H54A C54 H54B 107.4 . . ?
C53 C54 H54A 108.2 . . ?
C53 C54 H54B 108.3 . . ?
C269 O137 C374 114.5(15) . . ?
C366 O369 C44 116(2) . . ?
C158 N061 C044 113.5(11) . . ?
O042 N130 C092 109.2(13) . . ?
O102 N130 O042 128.1(11) . . ?
O102 N130 C092 122.6(11) . . ?
C302 N152 H152 116.8 . . ?
C345 N152 H152 116.7 . . ?
C345 N152 C302 126.6(18) . . ?
C371 N233 C25 121(2) . . ?
C1 N257 H257 115.3 . . ?
C1 N257 C5_1 129(2) . . ?
C5_1 N257 H257 115.4 . . ?
O441 C1 N257 121(3) . . ?
O441 C1 C371 117(3) . . ?
N257 C1 C371 122(2) . . ?
N233 C25 C427 121(2) . . ?
C302 C25 N233 120.9(18) . . ?
C302 C25 C427 118(2) . . ?
C375 C41 H41 119.1 . . ?
C446 C41 H41 119.1 . . ?
C446 C41 C375 122(3) . . ?
O369 C44 H44F 111.7 . . ?
O369 C44 H44G 111.7 . . ?
O369 C44 C79 101(3) . . ?
H44F C44 H44G 109.4 . . ?
C79 C44 H44F 111.6 . . ?
C79 C44 H44G 111.7 . . ?
N061 C044 C092 119.5(11) . . ?
N061 C044 C099 127.7(14) . . ?
C092 C044 C099 112.2(14) . . ?
C366 C77 H77 119.4 . . ?
C366 C77 C371 121(2) . . ?
C371 C77 H77 119.4 . . ?
C044 C092 N130 128.4(11) . . ?
C044 C092 C272 124.3(13) . . ?
C272 C092 N130 106.7(14) . . ?
C044 C099 C183 123.0(15) . . ?
C044 C099 C269 111.4(13) . . ?
C183 C099 C269 125.5(14) . . ?
N061 C158 C238 130.3(11) . . ?
N061 C158 C345 119.6(14) . . ?
C238 C158 C345 110.0(15) . . ?
C099 C183 H183 119.7 . . ?
C324 C183 C099 120.6(14) . . ?
C324 C183 H183 119.7 . . ?
C158 C238 H238 124.1 . . ?
C269 C238 C158 111.9(13) . . ?
C269 C238 H238 124.0 . . ?
O137 C269 C099 110.1(15) . . ?
C238 C269 O137 125.4(19) . . ?
C238 C269 C099 124.4(14) . . ?
C092 C272 H272 120.1 . . ?
C324 C272 C092 119.8(13) . . ?
C324 C272 H272 120.1 . . ?
C25 C302 N152 114(2) . . ?
C375 C302 N152 121(2) . . ?
C375 C302 C25 124.8(18) . . ?
C183 C324 C272 120.0(14) . . ?
C183 C324 H324 120.0 . . ?
C272 C324 H324 120.0 . . ?
O169 C345 N152 125.1(15) . . ?
O169 C345 C158 127.2(18) . . ?
N152 C345 C158 107.7(16) . . ?
C77 C366 O369 122(3) . . ?
C77 C366 C427 121(2) . . ?
C427 C366 O369 116(2) . . ?
N233 C371 C1 116.7(19) . . ?
N233 C371 C77 117(2) . . ?
C77 C371 C1 126(2) . . ?
O137 C374 H37A 110.3 . . ?
O137 C374 H37B 110.3 . . ?
O137 C374 C430 107.1(16) . . ?
H37A C374 H37B 108.5 . . ?
C430 C374 H37A 110.4 . . ?
C430 C374 H37B 110.3 . . ?
C41 C375 H375 124.6 . . ?
C302 C375 C41 111(2) . . ?
C302 C375 H375 124.5 . . ?
C366 C427 C25 118(3) . . ?
C446 C427 C25 125(3) . . ?
C446 C427 C366 117(2) . . ?
C374 C430 H430 106.4 . . ?
C440 C430 C374 115.6(14) . . ?
C440 C430 H430 106.5 . . ?
C8 C430 C374 106.7(14) . . ?
C8 C430 H430 106.4 . . ?
C8 C430 C440 114.7(18) . . ?
C430 C440 H44H 109.5 . . ?
C430 C440 H44I 109.5 . . ?
C430 C440 H44J 109.5 . . ?
H44H C440 H44I 109.5 . . ?
H44H C440 H44J 109.5 . . ?
H44I C440 H44J 109.5 . . ?
C41 C446 H446 120.3 . . ?
C427 C446 C41 119(3) . . ?
C427 C446 H446 120.3 . . ?
C1_1 O443 C449 117.1(18) . . ?
O443 C449 H44K 108.0 . . ?
O443 C449 H44L 108.0 . . ?
O443 C449 C61 117(2) . . ?
H44K C449 H44L 107.2 . . ?
C61 C449 H44K 108.0 . . ?
C61 C449 H44L 108.0 . . ?
C54 C53 H53 109.9 . . ?
C54 C53 C14 106.0(17) . . ?
C11 C53 C54 90.9(15) . . ?
C11 C53 H53 110.0 . . ?
C11 C53 C14 127.2(18) . . ?
C14 C53 H53 110.1 . . ?
H66A C66 H66B 107.7 . . ?
H66A C66 H66C 107.8 . . ?
H66B C66 H66C 107.7 . . ?
C79 C66 H66A 111.1 . . ?
C79 C66 H66B 111.2 . . ?
C79 C66 H66C 111.1 . . ?
H7A C7 H7B 105.1 . . ?
H7A C7 H7C 105.1 . . ?
H7B C7 H7C 105.1 . . ?
C79 C7 H7A 113.5 . . ?
C79 C7 H7B 113.6 . . ?
C79 C7 H7C 113.5 . . ?
C44 C79 H79 107.4 . . ?
C66 C79 C44 110.4(16) . . ?
C66 C79 C7 120.8(13) . . ?
C66 C79 H79 107.5 . . ?
C7 C79 C44 102.6(19) . . ?
C7 C79 H79 107.4 . . ?
C430 C8 H8A 109.5 . . ?
C430 C8 H8B 109.5 . . ?
C430 C8 H8C 109.4 . . ?
H8A C8 H8B 109.5 . . ?
H8A C8 H8C 109.5 . . ?
H8B C8 H8C 109.5 . . ?
C449 C61 H61 101.8 . . ?
C2 C61 C449 102.0(19) . . ?
C2 C61 H61 102.0 . . ?
C2 C61 C4 132(2) . . ?
C4 C61 C449 113(2) . . ?
C4 C61 H61 101.8 . . ?
C461 C10 H10A 109.4 . . ?
C461 C10 H10B 109.5 . . ?
C461 C10 H10C 109.5 . . ?
H10A C10 H10B 109.5 . . ?
H10A C10 H10C 109.5 . . ?
H10B C10 H10C 109.5 . . ?
C53 C11 H11A 109.6 . . ?
C53 C11 H11B 109.4 . . ?
C53 C11 H11C 109.5 . . ?
H11A C11 H11B 109.5 . . ?
H11A C11 H11C 109.5 . . ?
H11B C11 H11C 109.5 . . ?
C53 C14 H14A 112.8 . . ?
C53 C14 H14B 112.7 . . ?
C53 C14 H14C 113.0 . . ?
H14A C14 H14B 106.0 . . ?
H14A C14 H14C 106.0 . . ?
H14B C14 H14C 105.9 . . ?
C61 C2 H2A 113.7 . . ?
C61 C2 H2B 113.9 . . ?
C61 C2 H2C 114.0 . . ?
H2A C2 H2B 104.8 . . ?
H2A C2 H2C 104.8 . . ?
H2B C2 H2C 104.7 . . ?
C61 C4 H4A 113.8 . . ?
C61 C4 H4B 113.9 . . ?
C61 C4 H4C 113.9 . . ?
H4A C4 H4B 104.7 . . ?
H4A C4 H4C 104.7 . . ?
H4B C4 H4C 104.7 . . ?
O443 C1_1 C2_1 126.0(16) . . ?
O443 C1_1 C8A_1 116.7(16) . . ?
C2_1 C1_1 C8A_1 117.3(13) . . ?
C1_1 C2_1 H2_1 118.6 . . ?
C1_1 C2_1 C3_1 122.7(13) . . ?
C3_1 C2_1 H2_1 118.6 . . ?
C2_1 C3_1 C348 122.0(13) . . ?
N4_1 C3_1 C348 118.0(12) . . ?
N4_1 C3_1 C2_1 119.9(11) . . ?
C3_1 N4_1 C4A_1 119.1(10) . . ?
N4_1 C4A_1 C5_1 121.2(11) . . ?
N4_1 C4A_1 C8A_1 120.7(10) . . ?
C5_1 C4A_1 C8A_1 118.1(11) . . ?
C4A_1 C5_1 N257 116.8(12) . . ?
C6_1 C5_1 N257 119.7(14) . . ?
C6_1 C5_1 C4A_1 122.8(14) . . ?
C5_1 C6_1 H6_1 120.4 . . ?
C5_1 C6_1 C7_1 119.2(13) . . ?
C7_1 C6_1 H6_1 120.4 . . ?
C6_1 C7_1 H7_1 120.6 . . ?
C8_1 C7_1 C6_1 118.7(13) . . ?
C8_1 C7_1 H7_1 120.6 . . ?
C7_1 C8_1 H8_1 119.6 . . ?
C7_1 C8_1 C8A_1 120.9(13) . . ?
C8A_1 C8_1 H8_1 119.6 . . ?
C1_1 C8A_1 C8_1 119.7(12) . . ?
C4A_1 C8A_1 C1_1 120.2(11) . . ?
C4A_1 C8A_1 C8_1 120.1(11) . . ?

loop_
_geom_bond_atom_site_label_1
_geom_bond_atom_site_label_2
_geom_bond_distance
_geom_bond_site_symmetry_2
_geom_bond_publ_flag
Cl2 C415 1.616(19) . ?
Cl3 C415 1.710(19) . ?
Cl4 C415 1.740(18) . ?
C415 H415 0.9800 . ?
Cl5 C373 1.789(17) . ?
Cl6 C373 1.732(15) . ?
Cl7 C373 1.732(16) . ?
C373 H373 0.9800 . ?
F004 C039 1.351(11) . ?
F006 C039 1.378(10) . ?
F007 C043 1.335(12) . ?
F008 C043 1.338(10) . ?
O012 H012 0.8200 . ?
O012 C198 1.296(10) . ?
O018 C180 1.272(12) . ?
O022 C198 1.206(11) . ?
O024 C180 1.255(12) . ?
C039 C043 1.578(14) . ?
C039 C180 1.555(15) . ?
C043 C198 1.514(14) . ?
F009 C201 1.325(12) . ?
F010 C201 1.387(12) . ?
F013 C175 1.351(13) . ?
F014 C175 1.315(11) . ?
O029 C347 1.315(13) . ?
O041 C225 1.292(12) . ?
O117 C225 1.217(15) . ?
O162 C347 1.267(11) . ?
C175 C201 1.621(15) . ?
C175 C347 1.487(17) . ?
C201 C225 1.496(18) . ?
O017 C200 1.274(12) . ?
O066 N182 1.251(12) . ?
O069 C297 1.279(14) . ?
O078 C123 1.368(15) . ?
O078 C283 1.385(14) . ?
O085 C244 1.245(14) . ?
O094 C291 1.263(14) . ?
O107 C348 1.253(15) . ?
O178 C306 1.364(17) . ?
O178 C352 1.402(17) . ?
O216 C293 1.205(13) . ?
O236 N182 1.195(14) . ?
O259 C262 1.316(19) . ?
O260 C422 1.439(19) . ?
O260 C448 1.55(2) . ?
O276 C379 1.374(18) . ?
O276 C432 1.53(2) . ?
O305 C363 1.48(2) . ?
O305 C370 1.30(2) . ?
O312 C320 1.378(17) . ?
O312 C406 1.467(17) . ?
O358 C390 1.246(14) . ?
O389 C384 1.216(18) . ?
O391 C423 1.41(2) . ?
O391 C453 1.54(2) . ?
O398 C460 1.271(16) . ?
N035 C139 1.415(15) . ?
N035 C211 1.310(14) . ?
N036 C097 1.405(16) . ?
N036 C115 1.306(13) . ?
N037 H037 0.8600 . ?
N037 C118 1.489(15) . ?
N037 C200 1.307(14) . ?
N052 C235 1.400(17) . ?
N052 C286 1.377(17) . ?
N063 C146 1.320(14) . ?
N063 C164 1.413(16) . ?
N064 H064 0.8600 . ?
N064 C253 1.358(17) . ?
N064 C297 1.337(16) . ?
N072 H072 0.8600 . ?
N072 C286 1.393(18) . ?
N072 C293 1.388(17) . ?
N084 H084 0.8600 . ?
N084 C214 1.440(16) . ?
N084 C390 1.301(16) . ?
N086 C106 1.245(14) . ?
N086 C214 1.377(18) . ?
N091 H091 0.8600 . ?
N091 C106 1.431(16) . ?
N091 C348 1.339(15) . ?
N103 H103 0.8600 . ?
N103 C291 1.260(17) . ?
N103 C338 1.368(15) . ?
N111 C213 1.303(16) . ?
N111 C255 1.461(18) . ?
N129 H129 0.8600 . ?
N129 C284 1.459(19) . ?
N129 C365 1.333(14) . ?
N141 C316 1.415(16) . ?
N141 C338 1.312(14) . ?
N143 C255 1.449(19) . ?
N143 C377 1.288(17) . ?
N145 C263 1.340(16) . ?
N145 C386 1.354(16) . ?
N149 C263 1.378(16) . ?
N149 C392 1.314(17) . ?
N156 C343 1.347(17) . ?
N156 C385 1.337(16) . ?
N157 C282 1.292(17) . ?
N157 C393 1.278(18) . ?
N159 H159 0.8600 . ?
N159 C244 1.376(16) . ?
N159 C316 1.373(16) . ?
N163 H163 0.8600 . ?
N163 C262 1.354(18) . ?
N163 C270 1.468(18) . ?
N176 C235 1.327(16) . ?
N176 C394 1.303(17) . ?
N177 C270 1.294(16) . ?
N177 C343 1.342(15) . ?
N182 C230 1.527(19) . ?
N186 N243 1.287(14) . ?
N186 C204 1.333(16) . ?
N219 H219 0.8600 . ?
N219 C384 1.372(19) . ?
N219 C392 1.269(17) . ?
N243 C193 1.369(16) . ?
N303 H303 0.8600 . ?
N303 C213 1.371(17) . ?
N303 C460 1.20(2) . ?
C3 H3A 0.9600 . ?
C3 H3B 0.9600 . ?
C3 H3C 0.9600 . ?
C3 C19 1.49(2) . ?
C15 H15A 0.9600 . ?
C15 H15B 0.9600 . ?
C15 H15C 0.9600 . ?
C15 C17 1.65(2) . ?
C17 H17 0.9800 . ?
C17 C363 1.55(2) . ?
C17 C433 1.67(2) . ?
C19 H19 0.9800 . ?
C19 C34 1.564(19) . ?
C19 C432 1.51(2) . ?
C34 H34A 0.9684 . ?
C34 H34B 0.9683 . ?
C34 H34C 0.9684 . ?
C38 H38A 0.9601 . ?
C38 H38B 0.9601 . ?
C38 H38C 0.9601 . ?
C38 C456 1.34(2) . ?
C083 C097 1.378(17) . ?
C083 C123 1.379(16) . ?
C083 C190 1.397(16) . ?
C93 H93A 0.9602 . ?
C93 H93B 0.9602 . ?
C93 H93C 0.9602 . ?
C93 C434 1.58(3) . ?
C097 C253 1.504(18) . ?
C106 C165 1.457(15) . ?
C115 C127 1.410(15) . ?
C115 C200 1.466(16) . ?
C118 C135 1.376(15) . ?
C118 C139 1.400(16) . ?
C123 C127 1.389(16) . ?
C127 H127 0.9300 . ?
C135 H135 0.9300 . ?
C135 C298 1.413(16) . ?
C139 C248 1.417(16) . ?
C146 C293 1.467(18) . ?
C146 C355 1.309(17) . ?
C164 C193 1.436(18) . ?
C164 C242 1.396(18) . ?
C165 H165 0.9300 . ?
C165 C191 1.401(17) . ?
C171 H171 0.9300 . ?
C171 C192 1.393(16) . ?
C171 C193 1.335(16) . ?
C190 H190 0.9300 . ?
C190 C247 1.352(17) . ?
C191 H191 0.9300 . ?
C191 C258 1.351(17) . ?
C192 H192 0.9300 . ?
C192 C204 1.443(17) . ?
C204 C282 1.472(19) . ?
C211 C234 1.367(17) . ?
C211 C291 1.587(19) . ?
C213 C342 1.445(19) . ?
C214 C258 1.428(19) . ?
C228 C255 1.36(2) . ?
C228 C306 1.37(2) . ?
C228 C326 1.49(2) . ?
C230 C284 1.509(19) . ?
C230 C411 1.315(17) . ?
C234 H234 0.9300 . ?
C234 C379 1.476(19) . ?
C235 C354 1.42(2) . ?
C242 H242 0.9300 . ?
C242 C327 1.37(2) . ?
C244 C386 1.505(18) . ?
C247 H247 0.9300 . ?
C247 C249 1.389(18) . ?
C248 C275 1.450(15) . ?
C248 C379 1.369(17) . ?
C249 H249 0.9300 . ?
C249 C253 1.411(19) . ?
C258 H258 0.9300 . ?
C261 C263 1.454(19) . ?
C261 C370 1.34(2) . ?
C261 C425 1.43(2) . ?
C262 C377 1.44(2) . ?
C270 C404 1.41(2) . ?
C275 H275 0.9300 . ?
C275 C298 1.271(15) . ?
C282 C399 1.38(2) . ?
C283 H28A 0.9700 . ?
C283 H28B 0.9700 . ?
C283 C344 1.480(17) . ?
C284 C337 1.261(18) . ?
C286 C311 1.46(2) . ?
C297 C365 1.465(18) . ?
C298 H298 0.9300 . ?
C306 C323 1.44(2) . ?
C311 H311 0.9300 . ?
C311 C372 1.254(17) . ?
C316 C317 1.382(18) . ?
C317 H317 0.9300 . ?
C317 C368 1.285(17) . ?
C320 C337 1.42(2) . ?
C320 C353 1.300(19) . ?
C323 H323 0.9300 . ?
C323 C377 1.35(2) . ?
C326 H326 0.9300 . ?
C326 C342 1.359(19) . ?
C327 H327 0.9300 . ?
C327 C355 1.41(2) . ?
C333 H333 0.9300 . ?
C333 C338 1.330(16) . ?
C333 C368 1.453(19) . ?
C337 C431 1.49(2) . ?
C339 H339 0.9300 . ?
C339 C370 1.42(2) . ?
C339 C386 1.358(17) . ?
C342 H342 0.9300 . ?
C343 C380 1.330(18) . ?
C344 H344 0.9800 . ?
C344 C409 1.54(2) . ?
C344 C414 1.56(2) . ?
C348 C3_1 1.428(17) . ?
C352 H35A 0.9700 . ?
C352 H35B 0.9700 . ?
C352 C421 1.47(2) . ?
C353 H353 0.9300 . ?
C353 C365 1.309(18) . ?
C354 C372 1.38(2) . ?
C354 C422 1.43(3) . ?
C355 H355 0.9300 . ?
C363 H363 0.9300 . ?
C368 H368 0.9300 . ?
C372 H372 0.9300 . ?
C380 C408 1.47(2) . ?
C380 C423 1.46(2) . ?
C382 H382 0.9800 . ?
C382 C406 1.46(2) . ?
C382 C418 1.51(2) . ?
C382 C454 1.57(2) . ?
C383 H383 0.9300 . ?
C383 C394 1.42(2) . ?
C383 C422 1.43(2) . ?
C384 C394 1.58(2) . ?
C385 C390 1.443(19) . ?
C385 C439 1.44(2) . ?
C392 C410 1.57(2) . ?
C393 C413 1.37(2) . ?
C393 C460 1.61(3) . ?
C399 H399 0.9300 . ?
C399 C447 1.48(2) . ?
C403 H403 0.9300 . ?
C403 C411 1.358(18) . ?
C403 C431 1.34(2) . ?
C404 H404 0.9300 . ?
C404 C408 1.286(19) . ?
C406 H40A 0.9700 . ?
C406 H40B 0.9700 . ?
C408 H408 0.9300 . ?
C409 H40C 0.9600 . ?
C409 H40D 0.9600 . ?
C409 H40E 0.9600 . ?
C410 H410 0.9300 . ?
C410 C425 1.33(2) . ?
C411 H411 0.9300 . ?
C413 H413 0.9300 . ?
C413 C447 1.21(2) . ?
C414 H41A 0.9831 . ?
C414 H41B 0.9830 . ?
C414 H41C 0.9834 . ?
C418 H41D 0.9600 . ?
C418 H41E 0.9600 . ?
C418 H41F 0.9600 . ?
C421 H421 0.9800 . ?
C421 C457 1.43(2) . ?
C421 C468 1.54(2) . ?
C423 C439 1.35(2) . ?
C425 H425 0.9300 . ?
C431 H431 0.9300 . ?
C432 H43A 0.9700 . ?
C432 H43B 0.9700 . ?
C433 H43C 0.9600 . ?
C433 H43D 0.9600 . ?
C433 H43E 0.9600 . ?
C434 H434 0.9800 . ?
C434 C453 1.56(3) . ?
C434 C463 1.72(5) . ?
C439 H439 0.9300 . ?
C444 H44A 0.9600 . ?
C444 H44B 0.9600 . ?
C444 H44C 0.9600 . ?
C444 C456 1.48(3) . ?
C447 H447 0.9300 . ?
C448 H44D 0.9700 . ?
C448 H44E 0.9700 . ?
C448 C456 1.52(3) . ?
C453 H45A 0.9700 . ?
C453 H45B 0.9700 . ?
C454 H45C 0.9600 . ?
C454 H45D 0.9600 . ?
C454 H45E 0.9600 . ?
C456 H456 0.9800 . ?
C457 H45F 0.9600 . ?
C457 H45G 0.9600 . ?
C457 H45H 0.9600 . ?
C463 H46A 1.1826 . ?
C463 H46B 1.2195 . ?
C463 H46C 1.1795 . ?
C468 H46D 0.9600 . ?
C468 H46E 0.9600 . ?
C468 H46F 0.9600 . ?
O020 C093 1.307(11) . ?
O027 C167 1.329(11) . ?
O027 C173 1.434(12) . ?
O028 C223 1.191(12) . ?
O032 C161 1.267(12) . ?
O033 N096 1.241(11) . ?
O034 C222 1.232(13) . ?
O040 N5 1.258(12) . ?
O045 C205 1.189(13) . ?
O049 N096 1.234(12) . ?
O071 C108 1.365(14) . ?
O071 C250 1.444(12) . ?
O073 C252 1.379(16) . ?
O073 C299 1.524(16) . ?
O074 C155 1.355(13) . ?
O074 C420 1.493(14) . ?
O109 C212 1.204(13) . ?
O112 C308 1.328(18) . ?
O112 C396 1.431(19) . ?
O113 C207 1.162(14) . ?
O120 C301 1.267(14) . ?
O120 C319 1.520(13) . ?
O148 C328 1.304(16) . ?
O187 C288 1.382(17) . ?
O187 C407 1.44(2) . ?
O195 C189 1.229(12) . ?
O210 C332 1.419(14) . ?
O210 C417 1.526(14) . ?
O227 N5 1.174(13) . ?
O240 C22 1.482(15) . ?
O240 C376 1.37(2) . ?
O245 C277 1.216(17) . ?
O279 C397 1.224(19) . ?
O321 C335 1.294(16) . ?
O356 C388 1.37(3) . ?
O356 C54 1.561(14) . ?
N5 C197 1.429(17) . ?
N016 H016 0.8600 . ?
N016 C065 1.391(13) . ?
N016 C093 1.319(13) . ?
N019 C051 1.321(12) . ?
N019 C070 1.358(13) . ?
N026 H026 0.8600 . ?
N026 C087 1.426(13) . ?
N026 C205 1.369(14) . ?
N030 C087 1.303(13) . ?
N030 C110 1.423(13) . ?
N031 C090 1.298(12) . ?
N031 C142 1.315(12) . ?
N038 H038 0.8600 . ?
N038 C142 1.358(13) . ?
N038 C222 1.440(14) . ?
N046 H046 0.8600 . ?
N046 C134 1.307(15) . ?
N046 C265 1.445(16) . ?
N047 C124 1.303(13) . ?
N047 C138 1.346(13) . ?
N048 C054 1.301(13) . ?
N048 C179 1.324(15) . ?
N050 H050 0.8600 . ?
N050 C147 1.430(15) . ?
N050 C161 1.318(13) . ?
N053 N125 1.319(13) . ?
N053 C060 1.313(15) . ?
N055 H055 0.8600 . ?
N055 C090 1.412(12) . ?
N055 C223 1.377(13) . ?
N056 C095 1.323(13) . ?
N056 C251 1.364(16) . ?
N057 C116 1.411(15) . ?
N057 C194 1.380(13) . ?
N059 C131 1.310(15) . ?
N059 C181 1.385(15) . ?
N062 C237 1.352(15) . ?
N062 C309 1.297(16) . ?
N067 C119 1.324(13) . ?
N067 C313 1.343(14) . ?
N075 C110 1.384(13) . ?
N075 C208 1.352(13) . ?
N077 H077 0.8600 . ?
N077 C134 1.358(15) . ?
N077 C207 1.455(17) . ?
N081 H081 0.8600 . ?
N081 C189 1.359(14) . ?
N081 C256 1.389(14) . ?
N082 H082 0.8600 . ?
N082 C095 1.401(14) . ?
N082 C212 1.369(15) . ?
N088 C089 1.402(16) . ?
N088 C151 1.342(15) . ?
N096 C172 1.447(15) . ?
N098 H098 0.8600 . ?
N098 C241 1.362(15) . ?
N098 C277 1.432(18) . ?
N104 H104 0.8600 . ?
N104 C331 1.351(15) . ?
N104 C397 1.383(19) . ?
N121 C209 1.254(16) . ?
N121 C256 1.344(16) . ?
N125 C325 1.345(13) . ?
N133 H133 0.8600 . ?
N133 C251 1.357(14) . ?
N133 C335 1.320(16) . ?
N150 C313 1.378(15) . ?
N150 C331 1.319(14) . ?
N154 C265 1.310(16) . ?
N154 C346 1.321(16) . ?
N160 C209 1.433(16) . ?
N160 C229 1.344(15) . ?
N168 C202 1.458(18) . ?
N168 C267 1.381(17) . ?
N221 H221 0.8600 . ?
N221 C268 1.410(17) . ?
N221 C328 1.336(19) . ?
C6 H6A 0.9601 . ?
C6 H6B 0.9601 . ?
C6 H6C 0.9601 . ?
C6 C465 1.48(3) . ?
C20 H20A 0.9600 . ?
C20 H20B 0.9600 . ?
C20 H20C 0.9600 . ?
C20 C445 1.58(3) . ?
C22 H22A 0.9700 . ?
C22 H22B 0.9700 . ?
C22 C39 1.521(17) . ?
C24 H24A 0.9600 . ?
C24 H24B 0.9600 . ?
C24 H24C 0.9600 . ?
C24 C39 1.518(16) . ?
C39 H39 0.9800 . ?
C39 C55 1.523(16) . ?
C43 H43F 0.9601 . ?
C43 H43G 0.9601 . ?
C43 H43H 0.9601 . ?
C43 C400 1.69(3) . ?
C051 C122 1.447(15) . ?
C051 C223 1.517(15) . ?
C054 C093 1.500(14) . ?
C054 C215 1.462(15) . ?
C55 H55A 0.9600 . ?
C55 H55B 0.9600 . ?
C55 H55C 0.9600 . ?
C058 C070 1.449(14) . ?
C058 C079 1.438(14) . ?
C058 C167 1.414(14) . ?
C060 C100 1.385(16) . ?
C060 C237 1.564(18) . ?
C62 H62 0.9800 . ?
C62 C85 1.64(3) . ?
C62 C99 1.55(3) . ?
C62 C407 1.56(2) . ?
C065 C070 1.414(14) . ?
C065 C080 1.439(14) . ?
C076 C108 1.370(15) . ?
C076 C110 1.321(14) . ?
C076 C304 1.399(15) . ?
C079 H079 0.9300 . ?
C079 C170 1.358(14) . ?
C080 H080 0.9300 . ?
C080 C170 1.349(14) . ?
C85 H85A 0.9802 . ?
C85 H85B 0.9791 . ?
C85 H85C 0.9794 . ?
C087 C266 1.443(15) . ?
C089 C153 1.559(19) . ?
C089 C172 1.437(17) . ?
C090 C140 1.422(14) . ?
C095 C184 1.359(15) . ?
C99 H99A 0.9600 . ?
C99 H99B 0.9600 . ?
C99 H99C 0.9600 . ?
C100 H100 0.9300 . ?
C100 C199 1.356(14) . ?
C108 C128 1.387(16) . ?
C114 H114 0.9300 . ?
C114 C237 1.408(17) . ?
C114 C296 1.333(19) . ?
C116 C197 1.398(17) . ?
C116 C287 1.429(17) . ?
C119 C222 1.485(16) . ?
C119 C224 1.390(15) . ?
C122 H122 0.9300 . ?
C122 C167 1.387(14) . ?
C124 C232 1.354(15) . ?
C124 C325 1.545(17) . ?
C128 H128 0.9300 . ?
C128 C208 1.389(15) . ?
C131 C212 1.552(17) . ?
C131 C217 1.406(17) . ?
C134 C307 1.393(17) . ?
C136 C301 1.474(17) . ?
C136 C313 1.442(16) . ?
C136 C330 1.473(18) . ?
C138 C205 1.509(16) . ?
C138 C336 1.410(16) . ?
C140 H140 0.9300 . ?
C140 C206 1.370(14) . ?
C142 C174 1.450(14) . ?
C144 H144 0.9300 . ?
C144 C172 1.324(15) . ?
C144 C300 1.352(17) . ?
C147 C179 1.469(16) . ?
C147 C218 1.275(15) . ?
C151 C226 1.344(18) . ?
C151 C328 1.48(2) . ?
C153 C308 1.356(19) . ?
C153 C322 1.513(19) . ?
C155 C185 1.381(16) . ?
C155 C215 1.389(15) . ?
C161 C194 1.445(15) . ?
C166 H166 0.9800 . ?
C166 C173 1.479(15) . ?
C166 C273 1.622(17) . ?
C166 C349 1.543(18) . ?
C170 H170 0.9300 . ?
C173 H17A 0.9700 . ?
C173 H17B 0.9700 . ?
C174 H174 0.9300 . ?
C174 C206 1.341(14) . ?
C179 C185 1.476(17) . ?
C181 C203 1.410(17) . ?
C181 C241 1.439(17) . ?
C184 H184 0.9300 . ?
C184 C285 1.443(19) . ?
C185 C254 1.370(16) . ?
C188 H188 0.9300 . ?
C188 C232 1.407(16) . ?
C188 C336 1.353(15) . ?
C189 C208 1.509(16) . ?
C194 C315 1.373(16) . ?
C196 C265 1.438(17) . ?
C196 C364 1.48(2) . ?
C196 C388 1.31(3) . ?
C197 C295 1.403(18) . ?
C199 H199 0.9300 . ?
C199 C325 1.374(15) . ?
C202 C268 1.268(18) . ?
C202 C274 1.55(2) . ?
C203 C252 1.412(18) . ?
C203 C341 1.380(17) . ?
C206 H206 0.9300 . ?
C207 C309 1.53(2) . ?
C209 C292 1.455(18) . ?
C215 H215 0.9300 . ?
C217 H217 0.9300 . ?
C217 C252 1.433(19) . ?
C218 H218 0.9300 . ?
C218 C280 1.438(18) . ?
C224 H224 0.9300 . ?
C224 C301 1.406(17) . ?
C226 H226 0.9300 . ?
C226 C308 1.361(19) . ?
C229 C289 1.462(19) . ?
C229 C335 1.438(18) . ?
C232 H232 0.9300 . ?
C241 C334 1.457(17) . ?
C246 H246 0.9800 . ?
C246 C250 1.343(18) . ?
C246 C367 1.478(16) . ?
C246 C438 1.56(2) . ?
C250 H25A 0.9700 . ?
C250 H25B 0.9700 . ?
C251 C278 1.420(17) . ?
C254 H254 0.9300 . ?
C254 C280 1.296(17) . ?
C256 C271 1.373(16) . ?
C266 H266 0.9300 . ?
C266 C304 1.338(15) . ?
C267 C277 1.447(19) . ?
C267 C294 1.437(16) . ?
C268 C350 1.44(2) . ?
C271 H271 0.9300 . ?
C271 C281 1.382(18) . ?
C273 H27A 0.9600 . ?
C273 H27B 0.9600 . ?
C273 H27C 0.9600 . ?
C274 C288 1.39(2) . ?
C274 C357 1.29(2) . ?
C278 H278 0.9300 . ?
C278 C285 1.320(18) . ?
C280 H280 0.9300 . ?
C281 H281 0.9300 . ?
C281 C292 1.49(2) . ?
C285 H285 0.9300 . ?
C287 C332 1.398(16) . ?
C287 C419 1.463(18) . ?
C288 C294 1.40(2) . ?
C289 H289 0.9300 . ?
C289 C376 1.34(3) . ?
C292 C376 1.37(2) . ?
C294 H294 0.9300 . ?
C295 H295 0.9300 . ?
C295 C359 1.398(18) . ?
C296 H296 0.9300 . ?
C296 C405 1.37(2) . ?
C299 H29A 0.9700 . ?
C299 H29B 0.9700 . ?
C299 C400 1.49(2) . ?
C300 H300 0.9300 . ?
C300 C322 1.365(18) . ?
C304 H304 0.9300 . ?
C307 H307 0.9300 . ?
C307 C364 1.387(19) . ?
C309 C405 1.396(19) . ?
C310 H310 0.9300 . ?
C310 C330 1.328(19) . ?
C310 C331 1.400(18) . ?
C315 H315 0.9300 . ?
C315 C332 1.350(16) . ?
C319 H31A 0.9700 . ?
C319 H31B 0.9700 . ?
C319 C435 1.566(14) . ?
C322 H322 0.9300 . ?
C330 H330 0.9300 . ?
C334 H334 0.9300 . ?
C334 C362 1.340(16) . ?
C336 H336 0.9300 . ?
C341 H341 0.9300 . ?
C341 C362 1.457(18) . ?
C346 C360 1.435(19) . ?
C346 C397 1.52(2) . ?
C349 H34D 0.9600 . ?
C349 H34E 0.9600 . ?
C349 H34F 0.9600 . ?
C350 H350 0.9300 . ?
C350 C381 1.59(2) . ?
C357 H357 0.9300 . ?
C357 C381 1.32(2) . ?
C359 H359 0.9300 . ?
C359 C419 1.310(16) . ?
C360 H360 0.9300 . ?
C360 C388 1.37(3) . ?
C362 H362 0.9300 . ?
C364 H364 0.9300 . ?
C367 H36A 0.9600 . ?
C367 H36B 0.9600 . ?
C367 H36C 0.9600 . ?
C381 H381 0.9300 . ?
C396 H39A 0.9700 . ?
C396 H39B 0.9700 . ?
C396 C461 1.62(2) . ?
C400 H400 0.9800 . ?
C400 C442 1.48(3) . ?
C405 H405 0.9300 . ?
C407 H40F 0.9700 . ?
C407 H40G 0.9700 . ?
C417 H41G 0.9700 . ?
C417 H41H 0.9700 . ?
C417 C465 1.35(2) . ?
C419 H419 0.9300 . ?
C420 H420 0.9300 . ?
C420 C445 1.350(16) . ?
C429 H42A 0.9600 . ?
C429 H42B 0.9600 . ?
C429 H42C 0.9600 . ?
C429 C461 1.61(2) . ?
C435 H435 0.9800 . ?
C435 C455 1.603(15) . ?
C435 C466 1.619(16) . ?
C438 H43I 0.9600 . ?
C438 H43J 0.9600 . ?
C438 H43K 0.9600 . ?
C442 H44M 0.9600 . ?
C442 H44N 0.9600 . ?
C442 H44O 0.9600 . ?
C445 H445 0.9800 . ?
C445 C469 1.544(16) . ?
C455 H45I 0.9600 . ?
C455 H45J 0.9600 . ?
C455 H45K 0.9600 . ?
C461 H461 0.9800 . ?
C461 C10 1.60(2) . ?
C464 H46G 0.9600 . ?
C464 H46H 0.9600 . ?
C464 H46I 0.9600 . ?
C464 C465 1.46(2) . ?
C465 H465 0.9800 . ?
C466 H46J 0.9600 . ?
C466 H46K 0.9600 . ?
C466 H46L 0.9600 . ?
C469 H46M 0.9600 . ?
C469 H46N 0.9600 . ?
C469 H46O 0.9600 . ?
C54 H54A 0.9700 . ?
C54 H54B 0.9700 . ?
C54 C53 1.562(12) . ?
O042 N130 1.256(12) . ?
O102 N130 1.203(13) . ?
O137 C269 1.386(15) . ?
O137 C374 1.46(2) . ?
O169 C345 1.201(18) . ?
O369 C44 1.49(4) . ?
O369 C366 1.432(18) . ?
O441 C1 1.25(3) . ?
N061 C044 1.320(15) . ?
N061 C158 1.283(15) . ?
N130 C092 1.541(17) . ?
N152 H152 0.8600 . ?
N152 C302 1.423(18) . ?
N152 C345 1.411(19) . ?
N233 C25 1.390(15) . ?
N233 C371 1.373(17) . ?
N257 H257 0.8600 . ?
N257 C1 1.38(3) . ?
N257 C5_1 1.49(2) . ?
C1 C371 1.45(3) . ?
C25 C302 1.39(3) . ?
C25 C427 1.394(17) . ?
C41 H41 0.9300 . ?
C41 C375 1.61(3) . ?
C41 C446 1.31(3) . ?
C44 H44F 0.9700 . ?
C44 H44G 0.9700 . ?
C44 C79 1.65(3) . ?
C044 C092 1.399(16) . ?
C044 C099 1.445(16) . ?
C77 H77 0.9300 . ?
C77 C366 1.357(19) . ?
C77 C371 1.409(18) . ?
C092 C272 1.440(16) . ?
C099 C183 1.454(19) . ?
C099 C269 1.485(19) . ?
C158 C238 1.486(18) . ?
C158 C345 1.56(2) . ?
C183 H183 0.9300 . ?
C183 C324 1.33(2) . ?
C238 H238 0.9300 . ?
C238 C269 1.323(18) . ?
C272 H272 0.9300 . ?
C272 C324 1.385(18) . ?
C302 C375 1.35(2) . ?
C324 H324 0.9300 . ?
C366 C427 1.369(19) . ?
C374 H37A 0.9700 . ?
C374 H37B 0.9700 . ?
C374 C430 1.56(2) . ?
C375 H375 0.9300 . ?
C427 C446 1.30(4) . ?
C430 H430 0.9800 . ?
C430 C440 1.49(2) . ?
C430 C8 1.43(2) . ?
C440 H44H 0.9600 . ?
C440 H44I 0.9600 . ?
C440 H44J 0.9600 . ?
C446 H446 0.9300 . ?
O443 C449 1.54(3) . ?
O443 C1_1 1.333(19) . ?
C449 H44K 0.9700 . ?
C449 H44L 0.9700 . ?
C449 C61 1.565(17) . ?
C53 H53 0.9800 . ?
C53 C11 1.525(13) . ?
C53 C14 1.582(14) . ?
C66 H66A 0.9777 . ?
C66 H66B 0.9779 . ?
C66 H66C 0.9776 . ?
C66 C79 1.570(18) . ?
C7 H7A 1.0041 . ?
C7 H7B 1.0044 . ?
C7 H7C 1.0038 . ?
C7 C79 1.603(17) . ?
C79 H79 0.9800 . ?
C8 H8A 0.9600 . ?
C8 H8B 0.9600 . ?
C8 H8C 0.9600 . ?
C61 H61 0.9800 . ?
C61 C2 1.538(17) . ?
C61 C4 1.538(18) . ?
C10 H10A 0.9601 . ?
C10 H10B 0.9601 . ?
C10 H10C 0.9601 . ?
C11 H11A 0.9601 . ?
C11 H11B 0.9601 . ?
C11 H11C 0.9601 . ?
C14 H14A 0.9954 . ?
C14 H14B 0.9951 . ?
C14 H14C 0.9962 . ?
C2 H2A 1.0043 . ?
C2 H2B 1.0052 . ?
C2 H2C 1.0057 . ?
C4 H4A 1.0053 . ?
C4 H4B 1.0055 . ?
C4 H4C 1.0055 . ?
C1_1 C2_1 1.374(11) . ?
C1_1 C8A_1 1.397(11) . ?
C2_1 H2_1 0.9300 . ?
C2_1 C3_1 1.386(10) . ?
C3_1 N4_1 1.360(10) . ?
N4_1 C4A_1 1.391(9) . ?
C4A_1 C5_1 1.393(11) . ?
C4A_1 C8A_1 1.395(11) . ?
C5_1 C6_1 1.376(11) . ?
C6_1 H6_1 0.9300 . ?
C6_1 C7_1 1.414(11) . ?
C7_1 H7_1 0.9300 . ?
C7_1 C8_1 1.395(11) . ?
C8_1 H8_1 0.9300 . ?
C8_1 C8A_1 1.405(10) . ?

loop_
_geom_torsion_atom_site_label_1
_geom_torsion_atom_site_label_2
_geom_torsion_atom_site_label_3
_geom_torsion_atom_site_label_4
_geom_torsion
_geom_torsion_site_symmetry_1
_geom_torsion_site_symmetry_2
_geom_torsion_site_symmetry_3
_geom_torsion_site_symmetry_4
_geom_torsion_publ_flag
F004 C039 C043 F007 -172.7(7) . . . . ?
F004 C039 C043 F008 -57.0(10) . . . . ?
F004 C039 C043 C198 62.0(10) . . . . ?
F004 C039 C180 O018 36.9(12) . . . . ?
F004 C039 C180 O024 -144.5(9) . . . . ?
F006 C039 C043 F007 73.5(9) . . . . ?
F006 C039 C043 F008 -170.8(8) . . . . ?
F006 C039 C043 C198 -51.8(12) . . . . ?
F006 C039 C180 O018 153.2(9) . . . . ?
F006 C039 C180 O024 -28.2(13) . . . . ?
F007 C043 C198 O012 -25.8(11) . . . . ?
F007 C043 C198 O022 156.7(9) . . . . ?
F008 C043 C198 O012 -148.2(8) . . . . ?
F008 C043 C198 O022 34.3(13) . . . . ?
C039 C043 C198 O012 95.2(10) . . . . ?
C039 C043 C198 O022 -82.3(12) . . . . ?
C043 C039 C180 O018 -87.5(12) . . . . ?
C043 C039 C180 O024 91.1(11) . . . . ?
C180 C039 C043 F007 -46.5(11) . . . . ?
C180 C039 C043 F008 69.1(12) . . . . ?
C180 C039 C043 C198 -171.9(10) . . . . ?
F009 C201 C225 O041 24.3(13) . . . . ?
F009 C201 C225 O117 -157.9(12) . . . . ?
F010 C201 C225 O041 148.1(9) . . . . ?
F010 C201 C225 O117 -34.1(16) . . . . ?
F013 C175 C201 F009 172.0(8) . . . . ?
F013 C175 C201 F010 56.1(11) . . . . ?
F013 C175 C201 C225 -60.8(12) . . . . ?
F013 C175 C347 O029 -34.5(13) . . . . ?
F013 C175 C347 O162 149.1(10) . . . . ?
F014 C175 C201 F009 -76.0(12) . . . . ?
F014 C175 C201 F010 168.1(10) . . . . ?
F014 C175 C201 C225 51.3(15) . . . . ?
F014 C175 C347 O029 -154.1(10) . . . . ?
F014 C175 C347 O162 29.5(14) . . . . ?
C175 C201 C225 O041 -96.6(12) . . . . ?
C175 C201 C225 O117 81.2(15) . . . . ?
C201 C175 C347 O029 86.7(13) . . . . ?
C201 C175 C347 O162 -89.7(13) . . . . ?
C347 C175 C201 F009 46.2(13) . . . . ?
C347 C175 C201 F010 -69.7(14) . . . . ?
C347 C175 C201 C225 173.5(12) . . . . ?
O066 N182 C230 C284 153.0(11) . . . . ?
O066 N182 C230 C411 -25.2(17) . . . . ?
O069 C297 C365 N129 173.2(10) . . . . ?
O069 C297 C365 C353 -5.4(19) . . . . ?
O078 C123 C127 C115 179.3(10) . . . . ?
O078 C283 C344 C409 179.3(13) . . . . ?
O078 C283 C344 C414 -59.1(17) . . . . ?
O085 C244 C386 N145 175.4(9) . . . . ?
O085 C244 C386 C339 -3.1(16) . . . . ?
O107 C348 C3_1 C2_1 -12.7(17) . . . . ?
O107 C348 C3_1 N4_1 169.3(10) . . . . ?
O178 C306 C323 C377 175.5(11) . . . . ?
O178 C352 C421 C457 69(2) . . . . ?
O178 C352 C421 C468 -164.3(13) . . . . ?
O236 N182 C230 C284 -30.9(17) . . . . ?
O236 N182 C230 C411 150.9(14) . . . . ?
O259 C262 C377 N143 172.6(10) . . . . ?
O259 C262 C377 C323 -5(2) . . . . ?
O260 C448 C456 C38 -174(2) . . . . ?
O260 C448 C456 C444 65(3) . . . . ?
O312 C320 C337 C284 173.5(15) . . . . ?
O312 C320 C337 C431 1(2) . . . . ?
O312 C320 C353 C365 177.2(14) . . . . ?
O389 C384 C394 N176 179.0(15) . . . . ?
O389 C384 C394 C383 4(2) . . . . ?
O391 C423 C439 C385 174.3(15) . . . . ?
N035 C139 C248 C275 -176.2(10) . . . . ?
N035 C139 C248 C379 4.9(16) . . . . ?
N035 C211 C234 C379 -1(2) . . . . ?
N035 C211 C291 O094 169.6(10) . . . . ?
N035 C211 C291 N103 -12.1(16) . . . . ?
N036 C097 C253 N064 -6.5(14) . . . . ?
N036 C097 C253 C249 176.2(9) . . . . ?
N036 C115 C127 C123 5.3(16) . . . . ?
N036 C115 C200 O017 176.3(9) . . . . ?
N036 C115 C200 N037 -4.4(15) . . . . ?
N037 C118 C135 C298 -176.8(10) . . . . ?
N037 C118 C139 N035 -8.0(13) . . . . ?
N037 C118 C139 C248 177.0(9) . . . . ?
N052 C235 C354 C372 -1(2) . . . . ?
N052 C235 C354 C422 -179.4(12) . . . . ?
N052 C286 C311 C372 3(2) . . . . ?
N063 C146 C293 O216 176.3(10) . . . . ?
N063 C146 C293 N072 -5.1(15) . . . . ?
N063 C146 C355 C327 -7(2) . . . . ?
N063 C164 C193 N243 177.2(11) . . . . ?
N063 C164 C193 C171 -3.8(18) . . . . ?
N063 C164 C242 C327 2(2) . . . . ?
N064 C297 C365 N129 -13.2(16) . . . . ?
N064 C297 C365 C353 168.2(12) . . . . ?
N072 C286 C311 C372 -178.7(14) . . . . ?
N084 C214 C258 C191 179.5(10) . . . . ?
N086 C106 C165 C191 -3.5(16) . . . . ?
N086 C214 C258 C191 -1.1(17) . . . . ?
N091 C106 C165 C191 -178.4(9) . . . . ?
N091 C348 C3_1 C2_1 167.4(10) . . . . ?
N091 C348 C3_1 N4_1 -10.6(17) . . . . ?
N111 C213 C342 C326 5(2) . . . . ?
N129 C284 C337 C320 12(2) . . . . ?
N129 C284 C337 C431 -175.5(13) . . . . ?
N141 C316 C317 C368 3.2(18) . . . . ?
N149 C392 C410 C425 -4.0(19) . . . . ?
N156 C343 C380 C408 -178.1(12) . . . . ?
N156 C343 C380 C423 -2(2) . . . . ?
N156 C385 C390 O358 176.3(13) . . . . ?
N156 C385 C390 N084 -7(2) . . . . ?
N156 C385 C439 C423 -4(2) . . . . ?
N157 C282 C399 C447 -1(2) . . . . ?
N157 C393 C413 C447 -7(3) . . . . ?
N157 C393 C460 O398 163.6(14) . . . . ?
N157 C393 C460 N303 -20(3) . . . . ?
N159 C244 C386 N145 -5.0(14) . . . . ?
N159 C244 C386 C339 176.5(9) . . . . ?
N159 C316 C317 C368 -178.1(13) . . . . ?
N163 C262 C377 N143 -6.2(18) . . . . ?
N163 C262 C377 C323 176.4(11) . . . . ?
N163 C270 C404 C408 179.5(13) . . . . ?
N176 C235 C354 C372 -179.8(14) . . . . ?
N176 C235 C354 C422 2(2) . . . . ?
N177 C270 C404 C408 4(2) . . . . ?
N177 C343 C380 C408 4.7(19) . . . . ?
N177 C343 C380 C423 -178.9(13) . . . . ?
N182 C230 C284 N129 -7.5(17) . . . . ?
N182 C230 C284 C337 172.0(14) . . . . ?
N182 C230 C411 C403 -175.9(12) . . . . ?
N186 N243 C193 C164 178.1(11) . . . . ?
N186 N243 C193 C171 -1.0(18) . . . . ?
N186 C204 C282 N157 -179.0(12) . . . . ?
N186 C204 C282 C399 3.9(19) . . . . ?
N219 C384 C394 N176 -8.7(17) . . . . ?
N219 C384 C394 C383 176.1(12) . . . . ?
N219 C392 C410 C425 179.6(14) . . . . ?
N243 N186 C204 C192 -1.2(19) . . . . ?
N243 N186 C204 C282 178.7(12) . . . . ?
N303 C213 C342 C326 177.8(12) . . . . ?
C3 C19 C432 O276 -179(2) . . . . ?
C15 C17 C363 O305 -62.0(18) . . . . ?
C34 C19 C432 O276 -55(3) . . . . ?
C083 C097 C253 N064 169.2(11) . . . . ?
C083 C097 C253 C249 -8.1(16) . . . . ?
C083 C123 C127 C115 1.3(16) . . . . ?
C083 C190 C247 C249 -3(2) . . . . ?
C93 C434 C453 O391 -178(2) . . . . ?
C097 N036 C115 C127 -6.9(14) . . . . ?
C097 N036 C115 C200 172.9(9) . . . . ?
C097 C083 C123 O078 176.7(10) . . . . ?
C097 C083 C123 C127 -5.2(16) . . . . ?
C097 C083 C190 C247 1.5(17) . . . . ?
C106 N086 C214 N084 179.2(9) . . . . ?
C106 N086 C214 C258 -0.2(17) . . . . ?
C106 N091 C348 O107 -7(2) . . . . ?
C106 N091 C348 C3_1 173.3(10) . . . . ?
C106 C165 C191 C258 1.8(17) . . . . ?
C115 N036 C097 C083 2.6(15) . . . . ?
C115 N036 C097 C253 178.2(9) . . . . ?
C118 N037 C200 O017 -9.9(18) . . . . ?
C118 N037 C200 C115 170.9(9) . . . . ?
C118 C135 C298 C275 1.8(19) . . . . ?
C118 C139 C248 C275 -1.4(15) . . . . ?
C118 C139 C248 C379 179.7(10) . . . . ?
C123 O078 C283 C344 173.0(11) . . . . ?
C123 C083 C097 N036 3.5(17) . . . . ?
C123 C083 C097 C253 -171.6(10) . . . . ?
C123 C083 C190 C247 177.0(12) . . . . ?
C127 C115 C200 O017 -3.9(16) . . . . ?
C127 C115 C200 N037 175.4(10) . . . . ?
C135 C118 C139 N035 176.7(9) . . . . ?
C135 C118 C139 C248 1.7(15) . . . . ?
C139 N035 C211 C234 1.0(18) . . . . ?
C139 N035 C211 C291 179.0(8) . . . . ?
C139 C118 C135 C298 -1.9(16) . . . . ?
C139 C248 C275 C298 1.4(18) . . . . ?
C139 C248 C379 O276 175.7(14) . . . . ?
C139 C248 C379 C234 -5.1(18) . . . . ?
C146 N063 C164 C193 179.4(10) . . . . ?
C146 N063 C164 C242 -3.3(17) . . . . ?
C164 N063 C146 C293 -178.6(10) . . . . ?
C164 N063 C146 C355 6.2(18) . . . . ?
C164 C242 C327 C355 -2(2) . . . . ?
C165 C191 C258 C214 0.1(17) . . . . ?
C171 C192 C204 N186 1.0(16) . . . . ?
C171 C192 C204 C282 -178.9(10) . . . . ?
C190 C083 C097 N036 179.5(9) . . . . ?
C190 C083 C097 C253 4.4(17) . . . . ?
C190 C083 C123 O078 1.0(17) . . . . ?
C190 C083 C123 C127 179.2(11) . . . . ?
C190 C247 C249 C253 -2(2) . . . . ?
C192 C171 C193 N243 0.8(16) . . . . ?
C192 C171 C193 C164 -178.1(10) . . . . ?
C192 C204 C282 N157 0.8(18) . . . . ?
C192 C204 C282 C399 -176.2(13) . . . . ?
C193 C164 C242 C327 179.0(12) . . . . ?
C193 C171 C192 C204 -0.8(15) . . . . ?
C200 N037 C118 C135 -9.6(17) . . . . ?
C200 N037 C118 C139 175.0(11) . . . . ?
C200 C115 C127 C123 -174.5(10) . . . . ?
C204 N186 N243 C193 1(2) . . . . ?
C204 C282 C399 C447 176.4(13) . . . . ?
C211 N035 C139 C118 -177.4(10) . . . . ?
C211 N035 C139 C248 -2.9(14) . . . . ?
C211 C234 C379 O276 -177.5(15) . . . . ?
C211 C234 C379 C248 3.3(18) . . . . ?
C213 N111 C255 N143 -175.9(12) . . . . ?
C213 N111 C255 C228 -5.0(19) . . . . ?
C213 N303 C460 O398 -1(3) . . . . ?
C213 N303 C460 C393 -176.9(14) . . . . ?
C214 N084 C390 O358 2(2) . . . . ?
C214 N084 C390 C385 -174.8(11) . . . . ?
C214 N086 C106 N091 177.9(9) . . . . ?
C214 N086 C106 C165 2.7(16) . . . . ?
C228 C306 C323 C377 -4.7(19) . . . . ?
C228 C326 C342 C213 -1.4(19) . . . . ?
C230 C284 C337 C320 -168.0(13) . . . . ?
C230 C284 C337 C431 5(2) . . . . ?
C234 C211 C291 O094 -12.1(16) . . . . ?
C234 C211 C291 N103 166.2(12) . . . . ?
C235 N052 C286 N072 175.1(10) . . . . ?
C235 N052 C286 C311 -6.6(17) . . . . ?
C235 N176 C394 C383 -4(2) . . . . ?
C235 N176 C394 C384 -178.7(10) . . . . ?
C235 C354 C372 C311 -2(2) . . . . ?
C235 C354 C422 O260 177.8(11) . . . . ?
C235 C354 C422 C383 -2(2) . . . . ?
C242 C164 C193 N243 -0.2(17) . . . . ?
C242 C164 C193 C171 178.8(12) . . . . ?
C242 C327 C355 C146 4(2) . . . . ?
C244 N159 C316 N141 -178.4(9) . . . . ?
C244 N159 C316 C317 3(2) . . . . ?
C247 C249 C253 N064 -170.4(13) . . . . ?
C247 C249 C253 C097 6.6(17) . . . . ?
C248 C275 C298 C135 -2(2) . . . . ?
C253 N064 C297 O069 -12(2) . . . . ?
C253 N064 C297 C365 174.3(12) . . . . ?
C255 N111 C213 N303 -175.4(10) . . . . ?
C255 N111 C213 C342 -1.7(19) . . . . ?
C255 N143 C377 C262 178.2(11) . . . . ?
C255 N143 C377 C323 -5(2) . . . . ?
C255 C228 C306 O178 -172.1(11) . . . . ?
C255 C228 C306 C323 8(2) . . . . ?
C255 C228 C326 C342 -4.7(18) . . . . ?
C262 N163 C270 N177 -175.5(11) . . . . ?
C262 N163 C270 C404 9(2) . . . . ?
C263 N145 C386 C244 -176.8(10) . . . . ?
C263 N145 C386 C339 1.7(16) . . . . ?
C263 N149 C392 N219 -178.4(11) . . . . ?
C263 N149 C392 C410 5.1(18) . . . . ?
C263 C261 C370 O305 170.3(14) . . . . ?
C263 C261 C370 C339 1(2) . . . . ?
C263 C261 C425 C410 -2(2) . . . . ?
C270 N163 C262 O259 5(2) . . . . ?
C270 N163 C262 C377 -176.5(12) . . . . ?
C270 N177 C343 N156 179.6(10) . . . . ?
C270 N177 C343 C380 -3.0(18) . . . . ?
C270 C404 C408 C380 -2(2) . . . . ?
C275 C248 C379 O276 -3(2) . . . . ?
C275 C248 C379 C234 176.0(12) . . . . ?
C282 N157 C393 C413 8(3) . . . . ?
C282 N157 C393 C460 -176.6(12) . . . . ?
C282 C399 C447 C413 1(3) . . . . ?
C283 O078 C123 C083 -158.6(11) . . . . ?
C283 O078 C123 C127 23.3(17) . . . . ?
C284 N129 C365 C297 177.7(11) . . . . ?
C284 N129 C365 C353 -3.8(19) . . . . ?
C284 C230 C411 C403 6(2) . . . . ?
C284 C337 C431 C403 3(2) . . . . ?
C286 N052 C235 N176 -175.8(11) . . . . ?
C286 N052 C235 C354 5.5(16) . . . . ?
C286 N072 C293 O216 -5.3(17) . . . . ?
C286 N072 C293 C146 176.1(11) . . . . ?
C286 C311 C372 C354 1(2) . . . . ?
C291 N103 C338 N141 -179.8(12) . . . . ?
C291 N103 C338 C333 0(2) . . . . ?
C291 C211 C234 C379 -179.0(10) . . . . ?
C293 N072 C286 N052 -177.0(9) . . . . ?
C293 N072 C286 C311 5(2) . . . . ?
C293 C146 C355 C327 178.0(12) . . . . ?
C297 N064 C253 C097 -178.6(11) . . . . ?
C297 N064 C253 C249 -2(2) . . . . ?
C306 O178 C352 C421 -177.4(12) . . . . ?
C306 C228 C255 N111 -179.9(12) . . . . ?
C306 C228 C255 N143 -9.8(19) . . . . ?
C306 C228 C326 C342 -176.3(11) . . . . ?
C306 C323 C377 N143 4(2) . . . . ?
C306 C323 C377 C262 -179.8(13) . . . . ?
C316 N141 C338 N103 177.1(9) . . . . ?
C316 N141 C338 C333 -2.5(18) . . . . ?
C316 N159 C244 O085 1.4(18) . . . . ?
C316 N159 C244 C386 -178.1(11) . . . . ?
C316 C317 C368 C333 -1(2) . . . . ?
C320 O312 C406 C382 176.6(17) . . . . ?
C320 C337 C431 C403 175.7(15) . . . . ?
C320 C353 C365 N129 6(2) . . . . ?
C320 C353 C365 C297 -176.1(15) . . . . ?
C326 C228 C255 N111 8.0(19) . . . . ?
C326 C228 C255 N143 178.1(12) . . . . ?
C326 C228 C306 O178 -0.7(19) . . . . ?
C326 C228 C306 C323 179.5(12) . . . . ?
C337 C320 C353 C365 1(3) . . . . ?
C338 N103 C291 O094 -5(2) . . . . ?
C338 N103 C291 C211 177.2(10) . . . . ?
C338 N141 C316 N159 179.7(11) . . . . ?
C338 N141 C316 C317 -1.4(16) . . . . ?
C338 C333 C368 C317 -2.4(19) . . . . ?
C343 N156 C385 C390 177.5(12) . . . . ?
C343 N156 C385 C439 2(2) . . . . ?
C343 N177 C270 N163 -177.5(10) . . . . ?
C343 N177 C270 C404 -1.7(19) . . . . ?
C343 C380 C408 C404 -2(2) . . . . ?
C343 C380 C423 O391 -172.3(14) . . . . ?
C343 C380 C423 C439 -1(2) . . . . ?
C348 N091 C106 N086 -171.3(11) . . . . ?
C348 N091 C106 C165 4.5(17) . . . . ?
C348 C3_1 N4_1 C4A_1 176.7(11) . . . . ?
C352 O178 C306 C228 179.1(12) . . . . ?
C352 O178 C306 C323 -1.1(19) . . . . ?
C353 C320 C337 C284 -10(3) . . . . ?
C353 C320 C337 C431 178.0(16) . . . . ?
C355 C146 C293 O216 -7.9(17) . . . . ?
C355 C146 C293 N072 170.7(11) . . . . ?
C363 O305 C370 C261 -167.6(15) . . . . ?
C363 O305 C370 C339 0(3) . . . . ?
C365 N129 C284 C230 174.8(10) . . . . ?
C365 N129 C284 C337 -4.8(19) . . . . ?
C368 C333 C338 N103 -175.2(12) . . . . ?
C368 C333 C338 N141 4.3(18) . . . . ?
C370 O305 C363 C17 -177.5(15) . . . . ?
C370 C261 C263 N145 3(2) . . . . ?
C370 C261 C263 N149 -178.3(14) . . . . ?
C370 C261 C425 C410 179.1(16) . . . . ?
C370 C339 C386 N145 2.3(19) . . . . ?
C370 C339 C386 C244 -179.3(13) . . . . ?
C372 C354 C422 O260 0(2) . . . . ?
C372 C354 C422 C383 -179.7(14) . . . . ?
C377 N143 C255 N111 178.8(10) . . . . ?
C377 N143 C255 C228 7.8(18) . . . . ?
C379 O276 C432 C19 175(2) . . . . ?
C379 C248 C275 C298 -179.8(13) . . . . ?
C380 C423 C439 C385 3(3) . . . . ?
C384 N219 C392 N149 -179.4(13) . . . . ?
C384 N219 C392 C410 -3(2) . . . . ?
C385 N156 C343 N177 178.3(11) . . . . ?
C385 N156 C343 C380 1.0(18) . . . . ?
C386 N145 C263 N149 177.1(9) . . . . ?
C386 N145 C263 C261 -4.3(18) . . . . ?
C386 C339 C370 O305 -171.9(15) . . . . ?
C386 C339 C370 C261 -3(2) . . . . ?
C390 N084 C214 N086 170.9(13) . . . . ?
C390 N084 C214 C258 -9.7(19) . . . . ?
C390 C385 C439 C423 -179.5(15) . . . . ?
C392 N149 C263 N145 174.0(12) . . . . ?
C392 N149 C263 C261 -4.6(18) . . . . ?
C392 N219 C384 O389 -3(3) . . . . ?
C392 N219 C384 C394 -175.2(13) . . . . ?
C392 C410 C425 C261 2(2) . . . . ?
C393 N157 C282 C204 179.6(13) . . . . ?
C393 N157 C282 C399 -3(2) . . . . ?
C393 C413 C447 C399 2(3) . . . . ?
C394 N176 C235 N052 -178.0(11) . . . . ?
C394 N176 C235 C354 0(2) . . . . ?
C394 C383 C422 O260 179.6(12) . . . . ?
C394 C383 C422 C354 -1(2) . . . . ?
C406 O312 C320 C337 178.1(16) . . . . ?
C406 O312 C320 C353 2(3) . . . . ?
C408 C380 C423 O391 4(2) . . . . ?
C408 C380 C423 C439 175.2(16) . . . . ?
C411 C230 C284 N129 170.7(12) . . . . ?
C411 C230 C284 C337 -10(2) . . . . ?
C411 C403 C431 C337 -7(2) . . . . ?
C413 C393 C460 O398 -20(2) . . . . ?
C413 C393 C460 N303 156.3(18) . . . . ?
C418 C382 C406 O312 174.9(17) . . . . ?
C422 O260 C448 C456 178.6(17) . . . . ?
C422 C354 C372 C311 176.2(15) . . . . ?
C422 C383 C394 N176 4(2) . . . . ?
C422 C383 C394 C384 178.7(12) . . . . ?
C423 O391 C453 C434 -179.4(19) . . . . ?
C423 C380 C408 C404 -178.1(16) . . . . ?
C425 C261 C263 N145 -176.2(13) . . . . ?
C425 C261 C263 N149 2.3(18) . . . . ?
C425 C261 C370 O305 -10(3) . . . . ?
C425 C261 C370 C339 -179.9(14) . . . . ?
C431 C403 C411 C230 2(2) . . . . ?
C432 O276 C379 C234 -6(3) . . . . ?
C432 O276 C379 C248 173.3(18) . . . . ?
C433 C17 C363 O305 173.4(13) . . . . ?
C439 C385 C390 O358 -8(2) . . . . ?
C439 C385 C390 N084 168.3(14) . . . . ?
C448 O260 C422 C354 -177.7(16) . . . . ?
C448 O260 C422 C383 2(2) . . . . ?
C453 O391 C423 C380 171.7(19) . . . . ?
C453 O391 C423 C439 0(3) . . . . ?
C454 C382 C406 O312 -61(2) . . . . ?
C460 N303 C213 N111 -178.2(16) . . . . ?
C460 N303 C213 C342 8(2) . . . . ?
C460 C393 C413 C447 177.7(18) . . . . ?
C463 C434 C453 O391 -65(3) . . . . ?
O032 C161 C194 N057 -171.2(9) . . . . ?
O032 C161 C194 C315 12.5(16) . . . . ?
O033 N096 C172 C089 -12.1(15) . . . . ?
O033 N096 C172 C144 174.5(10) . . . . ?
O040 N5 C197 C116 -157.9(10) . . . . ?
O040 N5 C197 C295 24.9(16) . . . . ?
O049 N096 C172 C089 174.7(10) . . . . ?
O049 N096 C172 C144 1.3(15) . . . . ?
O071 C108 C128 C208 -178.7(9) . . . . ?
O073 C299 C400 C43 70.7(18) . . . . ?
O073 C299 C400 C442 -172.2(15) . . . . ?
O074 C155 C185 C179 -177.7(9) . . . . ?
O074 C155 C185 C254 -0.5(18) . . . . ?
O074 C155 C215 C054 -178.1(9) . . . . ?
O074 C420 C445 C20 52(3) . . . . ?
O074 C420 C445 C469 -170.9(15) . . . . ?
O112 C396 C461 C429 75.9(17) . . . . ?
O112 C396 C461 C10 -155.8(13) . . . . ?
O113 C207 C309 N062 -166.5(10) . . . . ?
O113 C207 C309 C405 12.5(17) . . . . ?
O120 C319 C435 C455 -174.2(13) . . . . ?
O120 C319 C435 C466 62.3(17) . . . . ?
O187 C288 C294 C267 177.4(9) . . . . ?
O195 C189 C208 N075 -171.0(10) . . . . ?
O195 C189 C208 C128 12.2(16) . . . . ?
O210 C417 C465 C6 62.9(19) . . . . ?
O210 C417 C465 C464 -160.8(15) . . . . ?
O227 N5 C197 C116 23.6(18) . . . . ?
O227 N5 C197 C295 -153.5(14) . . . . ?
O240 C22 C39 C24 -179.2(17) . . . . ?
O240 C22 C39 C55 63.1(19) . . . . ?
O356 C54 C53 C11 137(2) . . . . ?
O356 C54 C53 C14 -93(2) . . . . ?
N5 C197 C295 C359 175.2(11) . . . . ?
N016 C065 C070 N019 8.7(14) . . . . ?
N016 C065 C070 C058 -175.4(9) . . . . ?
N016 C065 C080 C170 171.3(10) . . . . ?
N019 C051 C122 C167 -1.6(15) . . . . ?
N019 C051 C223 O028 -166.6(10) . . . . ?
N019 C051 C223 N055 14.9(13) . . . . ?
N026 C087 C266 C304 -175.7(10) . . . . ?
N030 C087 C266 C304 -0.6(17) . . . . ?
N031 C090 C140 C206 -4.4(15) . . . . ?
N031 C142 C174 C206 3.8(16) . . . . ?
N038 C142 C174 C206 -177.9(10) . . . . ?
N046 C134 C307 C364 1.0(18) . . . . ?
N047 C124 C232 C188 4.6(17) . . . . ?
N047 C124 C325 N125 169.9(9) . . . . ?
N047 C124 C325 C199 -16.9(14) . . . . ?
N047 C138 C205 O045 -156.2(11) . . . . ?
N047 C138 C205 N026 25.7(15) . . . . ?
N047 C138 C336 C188 0.1(17) . . . . ?
N048 C054 C093 O020 -179.2(9) . . . . ?
N048 C054 C093 N016 0.0(13) . . . . ?
N048 C054 C215 C155 0.5(15) . . . . ?
N048 C179 C185 C155 -9.8(15) . . . . ?
N048 C179 C185 C254 172.7(10) . . . . ?
N050 C147 C179 N048 14.3(13) . . . . ?
N050 C147 C179 C185 -171.2(8) . . . . ?
N050 C147 C218 C280 171.9(10) . . . . ?
N050 C161 C194 N057 7.4(14) . . . . ?
N050 C161 C194 C315 -168.9(10) . . . . ?
N053 N125 C325 C124 179.2(9) . . . . ?
N053 N125 C325 C199 6.0(16) . . . . ?
N053 C060 C100 C199 -7.1(16) . . . . ?
N053 C060 C237 N062 175.0(10) . . . . ?
N053 C060 C237 C114 -4.3(14) . . . . ?
N055 C090 C140 C206 176.3(9) . . . . ?
N056 C095 C184 C285 -1.1(16) . . . . ?
N056 C251 C278 C285 -0.1(17) . . . . ?
N057 C116 C197 N5 13.1(16) . . . . ?
N057 C116 C197 C295 -169.6(11) . . . . ?
N057 C116 C287 C332 -10.0(17) . . . . ?
N057 C116 C287 C419 170.0(11) . . . . ?
N057 C194 C315 C332 -0.6(17) . . . . ?
N059 C131 C212 O109 -173.7(9) . . . . ?
N059 C131 C212 N082 8.2(14) . . . . ?
N059 C131 C217 C252 -2.9(17) . . . . ?
N059 C181 C203 C252 4.6(17) . . . . ?
N059 C181 C203 C341 -178.2(11) . . . . ?
N059 C181 C241 N098 2.9(15) . . . . ?
N059 C181 C241 C334 178.4(10) . . . . ?
N062 C309 C405 C296 -2(2) . . . . ?
N067 C119 C222 O034 -174.8(10) . . . . ?
N067 C119 C222 N038 2.1(14) . . . . ?
N067 C119 C224 C301 -3.9(17) . . . . ?
N077 C134 C307 C364 176.4(12) . . . . ?
N077 C207 C309 N062 11.3(15) . . . . ?
N077 C207 C309 C405 -169.6(10) . . . . ?
N081 C189 C208 N075 5.3(13) . . . . ?
N081 C189 C208 C128 -171.4(9) . . . . ?
N081 C256 C271 C281 -173.0(11) . . . . ?
N082 C095 C184 C285 175.4(10) . . . . ?
N088 C089 C153 C308 -2.6(16) . . . . ?
N088 C089 C153 C322 177.2(10) . . . . ?
N088 C089 C172 N096 9.3(17) . . . . ?
N088 C089 C172 C144 -177.6(10) . . . . ?
N088 C151 C226 C308 -4(2) . . . . ?
N088 C151 C328 O148 -169.3(12) . . . . ?
N088 C151 C328 N221 11.6(16) . . . . ?
N098 C241 C334 C362 175.1(10) . . . . ?
N121 C209 C292 C281 -5.3(19) . . . . ?
N121 C209 C292 C376 180.0(19) . . . . ?
N121 C256 C271 C281 -1.9(19) . . . . ?
N125 N053 C060 C100 7.2(17) . . . . ?
N125 N053 C060 C237 -179.5(9) . . . . ?
N133 C251 C278 C285 -179.8(10) . . . . ?
N154 C346 C360 C388 4(3) . . . . ?
N154 C346 C397 O279 -177.2(13) . . . . ?
N154 C346 C397 N104 -5.2(16) . . . . ?
N160 C209 C292 C281 178.3(10) . . . . ?
N160 C209 C292 C376 4(2) . . . . ?
N160 C229 C289 C376 9(2) . . . . ?
N160 C229 C335 O321 -168.1(12) . . . . ?
N160 C229 C335 N133 9.1(18) . . . . ?
N168 C202 C268 N221 3.0(18) . . . . ?
N168 C202 C268 C350 -178.3(10) . . . . ?
N168 C202 C274 C288 -3.5(16) . . . . ?
N168 C202 C274 C357 -178.2(11) . . . . ?
N168 C267 C277 O245 -164.9(12) . . . . ?
N168 C267 C277 N098 10.4(15) . . . . ?
N168 C267 C294 C288 -1.7(16) . . . . ?
N221 C268 C350 C381 174.3(10) . . . . ?
C22 O240 C376 C289 -2(4) . . . . ?
C22 O240 C376 C292 -171(2) . . . . ?
C051 N019 C070 C058 1.5(14) . . . . ?
C051 N019 C070 C065 177.2(9) . . . . ?
C051 C122 C167 O027 178.7(9) . . . . ?
C051 C122 C167 C058 1.3(15) . . . . ?
C054 N048 C179 C147 -179.1(9) . . . . ?
C054 N048 C179 C185 6.9(15) . . . . ?
C058 C079 C170 C080 -7.8(16) . . . . ?
C060 N053 N125 C325 -6.2(16) . . . . ?
C060 C100 C199 C325 5.8(14) . . . . ?
C065 N016 C093 O020 2.6(17) . . . . ?
C065 N016 C093 C054 -176.5(10) . . . . ?
C065 C080 C170 C079 7.1(17) . . . . ?
C070 N019 C051 C122 0.3(14) . . . . ?
C070 N019 C051 C223 177.4(8) . . . . ?
C070 C058 C079 C170 3.7(14) . . . . ?
C070 C058 C167 O027 -177.4(9) . . . . ?
C070 C058 C167 C122 0.2(15) . . . . ?
C070 C065 C080 C170 -2.3(15) . . . . ?
C076 C108 C128 C208 1.5(16) . . . . ?
C079 C058 C070 N019 176.2(9) . . . . ?
C079 C058 C070 C065 0.5(14) . . . . ?
C079 C058 C167 O027 4.8(15) . . . . ?
C079 C058 C167 C122 -177.6(10) . . . . ?
C080 C065 C070 N019 -177.1(9) . . . . ?
C080 C065 C070 C058 -1.2(15) . . . . ?
C85 C62 C407 O187 66(2) . . . . ?
C087 N026 C205 O045 -6.2(19) . . . . ?
C087 N026 C205 C138 171.8(9) . . . . ?
C087 N030 C110 N075 179.0(9) . . . . ?
C087 N030 C110 C076 0.0(15) . . . . ?
C087 C266 C304 C076 2.1(17) . . . . ?
C089 N088 C151 C226 1.6(19) . . . . ?
C089 N088 C151 C328 -178.5(9) . . . . ?
C089 C153 C308 O112 178.3(10) . . . . ?
C089 C153 C308 C226 0.6(18) . . . . ?
C089 C153 C322 C300 0.4(17) . . . . ?
C090 N031 C142 N038 178.7(9) . . . . ?
C090 N031 C142 C174 -2.9(15) . . . . ?
C090 N055 C223 O028 4.7(17) . . . . ?
C090 N055 C223 C051 -176.9(9) . . . . ?
C090 C140 C206 C174 5.6(16) . . . . ?
C093 N016 C065 C070 -164.7(10) . . . . ?
C093 N016 C065 C080 21.4(18) . . . . ?
C093 C054 C215 C155 177.2(9) . . . . ?
C095 N056 C251 N133 -179.7(9) . . . . ?
C095 N056 C251 C278 0.5(16) . . . . ?
C095 N082 C212 O109 8.4(17) . . . . ?
C095 N082 C212 C131 -173.7(9) . . . . ?
C095 C184 C285 C278 1.6(17) . . . . ?
C99 C62 C407 O187 -178.6(13) . . . . ?
C100 C060 C237 N062 -11.4(15) . . . . ?
C100 C060 C237 C114 169.4(9) . . . . ?
C100 C199 C325 N125 -5.8(15) . . . . ?
C100 C199 C325 C124 -178.4(9) . . . . ?
C108 O071 C250 C246 178.3(12) . . . . ?
C108 C076 C110 N030 -177.0(9) . . . . ?
C108 C076 C110 N075 4.2(16) . . . . ?
C108 C076 C304 C266 175.8(11) . . . . ?
C108 C128 C208 N075 0.6(16) . . . . ?
C108 C128 C208 C189 176.9(10) . . . . ?
C110 N030 C087 N026 174.8(8) . . . . ?
C110 N030 C087 C266 -0.4(16) . . . . ?
C110 N075 C208 C128 -0.4(14) . . . . ?
C110 N075 C208 C189 -177.0(9) . . . . ?
C110 C076 C108 O071 176.5(10) . . . . ?
C110 C076 C108 C128 -3.7(16) . . . . ?
C110 C076 C304 C266 -2.6(17) . . . . ?
C114 C296 C405 C309 4(2) . . . . ?
C116 N057 C194 C161 -179.5(9) . . . . ?
C116 N057 C194 C315 -3.1(15) . . . . ?
C116 C197 C295 C359 -2.0(19) . . . . ?
C116 C287 C332 O210 -174.0(10) . . . . ?
C116 C287 C332 C315 6.4(18) . . . . ?
C116 C287 C419 C359 1.3(18) . . . . ?
C119 N067 C313 N150 179.4(9) . . . . ?
C119 N067 C313 C136 -4.3(15) . . . . ?
C119 C224 C301 O120 178.7(12) . . . . ?
C119 C224 C301 C136 -3.7(16) . . . . ?
C122 C051 C223 O028 10.8(15) . . . . ?
C122 C051 C223 N055 -167.7(9) . . . . ?
C124 N047 C138 C205 179.5(9) . . . . ?
C124 N047 C138 C336 -1.0(15) . . . . ?
C131 N059 C181 C203 -5.0(15) . . . . ?
C131 N059 C181 C241 178.9(9) . . . . ?
C131 C217 C252 O073 -178.2(9) . . . . ?
C131 C217 C252 C203 2.1(16) . . . . ?
C134 N046 C265 N154 176.8(10) . . . . ?
C134 N046 C265 C196 -3.0(16) . . . . ?
C134 N077 C207 O113 -0.5(18) . . . . ?
C134 N077 C207 C309 -178.4(11) . . . . ?
C134 C307 C364 C196 -1.9(19) . . . . ?
C138 N047 C124 C232 -1.4(15) . . . . ?
C138 N047 C124 C325 -177.0(8) . . . . ?
C142 N031 C090 N055 -177.4(8) . . . . ?
C142 N031 C090 C140 3.2(15) . . . . ?
C142 N038 C222 O034 -0.9(17) . . . . ?
C142 N038 C222 C119 -177.9(10) . . . . ?
C142 C174 C206 C140 -5.4(16) . . . . ?
C144 C300 C322 C153 5(2) . . . . ?
C147 N050 C161 O032 1.3(17) . . . . ?
C147 N050 C161 C194 -177.2(9) . . . . ?
C147 C179 C185 C155 176.0(9) . . . . ?
C147 C179 C185 C254 -1.5(15) . . . . ?
C147 C218 C280 C254 -1.8(19) . . . . ?
C151 N088 C089 C153 1.5(14) . . . . ?
C151 N088 C089 C172 -176.3(11) . . . . ?
C151 C226 C308 O112 -174.8(13) . . . . ?
C151 C226 C308 C153 2.4(18) . . . . ?
C153 C089 C172 N096 -168.4(9) . . . . ?
C153 C089 C172 C144 4.7(17) . . . . ?
C155 O074 C420 C445 -156.8(16) . . . . ?
C155 C185 C254 C280 -178.8(13) . . . . ?
C161 N050 C147 C179 -178.9(10) . . . . ?
C161 N050 C147 C218 6.9(18) . . . . ?
C161 C194 C315 C332 175.5(11) . . . . ?
C167 O027 C173 C166 -172.2(10) . . . . ?
C167 C058 C070 N019 -1.7(15) . . . . ?
C167 C058 C070 C065 -177.4(9) . . . . ?
C167 C058 C079 C170 -178.6(10) . . . . ?
C172 C089 C153 C308 175.3(11) . . . . ?
C172 C089 C153 C322 -4.9(14) . . . . ?
C172 C144 C300 C322 -5.7(18) . . . . ?
C173 O027 C167 C058 -179.0(9) . . . . ?
C173 O027 C167 C122 3.5(15) . . . . ?
C179 N048 C054 C093 -178.8(8) . . . . ?
C179 N048 C054 C215 -1.9(14) . . . . ?
C179 C147 C218 C280 -1.7(17) . . . . ?
C179 C185 C254 C280 -1.8(18) . . . . ?
C181 N059 C131 C212 176.1(9) . . . . ?
C181 N059 C131 C217 4.2(15) . . . . ?
C181 C203 C252 O073 177.4(10) . . . . ?
C181 C203 C252 C217 -2.9(16) . . . . ?
C181 C203 C341 C362 0.5(17) . . . . ?
C181 C241 C334 C362 -0.3(17) . . . . ?
C185 C155 C215 C054 -4.2(16) . . . . ?
C185 C254 C280 C218 4(2) . . . . ?
C189 N081 C256 N121 169.0(10) . . . . ?
C189 N081 C256 C271 -18.5(17) . . . . ?
C194 N057 C116 C197 -174.4(9) . . . . ?
C194 N057 C116 C287 8.2(15) . . . . ?
C194 C315 C332 O210 179.4(10) . . . . ?
C194 C315 C332 C287 -1.0(19) . . . . ?
C197 C116 C287 C332 172.5(11) . . . . ?
C197 C116 C287 C419 -7.5(17) . . . . ?
C197 C295 C359 C419 -5(2) . . . . ?
C202 N168 C267 C277 176.6(10) . . . . ?
C202 N168 C267 C294 1.6(17) . . . . ?
C202 C268 C350 C381 -4.3(18) . . . . ?
C202 C274 C288 O187 -174.8(9) . . . . ?
C202 C274 C288 C294 4(2) . . . . ?
C202 C274 C357 C381 -4(2) . . . . ?
C203 C181 C241 N098 -173.3(10) . . . . ?
C203 C181 C241 C334 2.2(15) . . . . ?
C203 C341 C362 C334 1.5(17) . . . . ?
C205 N026 C087 N030 -172.1(10) . . . . ?
C205 N026 C087 C266 3.3(16) . . . . ?
C205 C138 C336 C188 179.6(11) . . . . ?
C207 N077 C134 N046 174.8(10) . . . . ?
C207 N077 C134 C307 -0.8(18) . . . . ?
C207 C309 C405 C296 178.8(12) . . . . ?
C208 N075 C110 N030 179.0(8) . . . . ?
C208 N075 C110 C076 -2.1(15) . . . . ?
C209 N121 C256 N081 172.8(10) . . . . ?
C209 N121 C256 C271 1.0(18) . . . . ?
C209 N160 C229 C289 -5.3(18) . . . . ?
C209 N160 C229 C335 -177.3(11) . . . . ?
C209 C292 C376 O240 168.5(17) . . . . ?
C209 C292 C376 C289 0(4) . . . . ?
C212 N082 C095 N056 176.7(9) . . . . ?
C212 N082 C095 C184 -0.4(16) . . . . ?
C212 C131 C217 C252 -175.5(10) . . . . ?
C215 C054 C093 O020 3.7(14) . . . . ?
C215 C054 C093 N016 -177.1(9) . . . . ?
C215 C155 C185 C179 8.1(16) . . . . ?
C215 C155 C185 C254 -174.7(11) . . . . ?
C217 C131 C212 O109 -0.9(14) . . . . ?
C217 C131 C212 N082 -178.9(9) . . . . ?
C218 C147 C179 N048 -171.3(10) . . . . ?
C218 C147 C179 C185 3.2(15) . . . . ?
C222 N038 C142 N031 177.1(9) . . . . ?
C222 N038 C142 C174 -1.4(17) . . . . ?
C222 C119 C224 C301 -179.8(10) . . . . ?
C223 N055 C090 N031 -174.8(10) . . . . ?
C223 N055 C090 C140 4.7(15) . . . . ?
C223 C051 C122 C167 -178.8(9) . . . . ?
C224 C119 C222 O034 1.2(15) . . . . ?
C224 C119 C222 N038 178.2(9) . . . . ?
C226 C151 C328 O148 10.6(19) . . . . ?
C226 C151 C328 N221 -168.4(12) . . . . ?
C229 N160 C209 N121 -177.5(11) . . . . ?
C229 N160 C209 C292 -0.6(16) . . . . ?
C229 C289 C376 O240 -174.3(19) . . . . ?
C229 C289 C376 C292 -6(3) . . . . ?
C232 C124 C325 N125 -5.9(14) . . . . ?
C232 C124 C325 C199 167.3(11) . . . . ?
C232 C188 C336 C138 2.9(18) . . . . ?
C237 N062 C309 C207 178.5(10) . . . . ?
C237 N062 C309 C405 -0.4(18) . . . . ?
C237 C060 C100 C199 -179.8(9) . . . . ?
C237 C114 C296 C405 -3(2) . . . . ?
C241 N098 C277 O245 4.4(19) . . . . ?
C241 N098 C277 C267 -170.9(10) . . . . ?
C241 C181 C203 C252 -179.5(10) . . . . ?
C241 C181 C203 C341 -2.3(17) . . . . ?
C241 C334 C362 C341 -1.5(18) . . . . ?
C250 O071 C108 C076 -174.0(10) . . . . ?
C250 O071 C108 C128 6.2(16) . . . . ?
C251 N056 C095 N082 -176.8(9) . . . . ?
C251 N056 C095 C184 0.1(16) . . . . ?
C251 N133 C335 O321 -11(2) . . . . ?
C251 N133 C335 C229 171.6(12) . . . . ?
C251 C278 C285 C184 -1.0(18) . . . . ?
C252 O073 C299 C400 175.7(12) . . . . ?
C252 C203 C341 C362 177.7(10) . . . . ?
C256 N081 C189 O195 -2.9(18) . . . . ?
C256 N081 C189 C208 -179.0(10) . . . . ?
C256 N121 C209 N160 179.3(10) . . . . ?
C256 N121 C209 C292 3.0(19) . . . . ?
C256 C271 C281 C292 -0.8(18) . . . . ?
C265 N046 C134 N077 -174.0(10) . . . . ?
C265 N046 C134 C307 1.6(17) . . . . ?
C265 N154 C346 C360 -2.1(19) . . . . ?
C265 N154 C346 C397 -177.8(10) . . . . ?
C265 C196 C364 C307 0.4(18) . . . . ?
C265 C196 C388 O356 171(2) . . . . ?
C265 C196 C388 C360 7(4) . . . . ?
C267 N168 C202 C268 -174.2(12) . . . . ?
C267 N168 C202 C274 1.0(15) . . . . ?
C268 N221 C328 O148 8(2) . . . . ?
C268 N221 C328 C151 -172.7(11) . . . . ?
C268 C202 C274 C288 171.7(13) . . . . ?
C268 C202 C274 C357 -2.9(19) . . . . ?
C268 C350 C381 C357 -2.2(19) . . . . ?
C271 C281 C292 C209 3.7(17) . . . . ?
C271 C281 C292 C376 178.5(18) . . . . ?
C273 C166 C173 O027 -177.4(10) . . . . ?
C274 C202 C268 N221 -171.7(9) . . . . ?
C274 C202 C268 C350 7(2) . . . . ?
C274 C288 C294 C267 -1.2(19) . . . . ?
C274 C357 C381 C350 6(2) . . . . ?
C277 N098 C241 C181 -173.8(10) . . . . ?
C277 N098 C241 C334 11.0(16) . . . . ?
C277 C267 C294 C288 -176.8(11) . . . . ?
C281 C292 C376 O240 -6(3) . . . . ?
C281 C292 C376 C289 -174.4(18) . . . . ?
C287 C116 C197 N5 -169.5(10) . . . . ?
C287 C116 C197 C295 7.8(17) . . . . ?
C288 O187 C407 C62 175.3(11) . . . . ?
C288 C274 C357 C381 -178.0(15) . . . . ?
C289 C229 C335 O321 20(2) . . . . ?
C289 C229 C335 N133 -162.5(12) . . . . ?
C294 C267 C277 O245 10.3(18) . . . . ?
C294 C267 C277 N098 -174.4(9) . . . . ?
C295 C359 C419 C287 5(2) . . . . ?
C296 C114 C237 N062 -0.2(17) . . . . ?
C296 C114 C237 C060 179.0(10) . . . . ?
C299 O073 C252 C203 177.4(11) . . . . ?
C299 O073 C252 C217 -2.3(17) . . . . ?
C300 C144 C172 N096 174.0(10) . . . . ?
C300 C144 C172 C089 0.7(17) . . . . ?
C301 O120 C319 C435 -173.8(12) . . . . ?
C301 C136 C313 N067 -3.2(16) . . . . ?
C301 C136 C313 N150 172.9(10) . . . . ?
C301 C136 C330 C310 -176.4(13) . . . . ?
C304 C076 C108 O071 -1.9(17) . . . . ?
C304 C076 C108 C128 178.0(11) . . . . ?
C304 C076 C110 N030 1.4(16) . . . . ?
C304 C076 C110 N075 -177.3(10) . . . . ?
C308 O112 C396 C461 175.1(11) . . . . ?
C308 C153 C322 C300 -179.8(13) . . . . ?
C309 N062 C237 C060 -177.5(9) . . . . ?
C309 N062 C237 C114 1.7(16) . . . . ?
C313 N067 C119 C222 -176.3(9) . . . . ?
C313 N067 C119 C224 8.0(16) . . . . ?
C313 N150 C331 N104 -178.4(10) . . . . ?
C313 N150 C331 C310 -6.3(17) . . . . ?
C313 C136 C301 O120 -175.1(10) . . . . ?
C313 C136 C301 C224 6.9(15) . . . . ?
C313 C136 C330 C310 -5.0(18) . . . . ?
C319 O120 C301 C136 178.1(10) . . . . ?
C319 O120 C301 C224 -4.4(19) . . . . ?
C322 C153 C308 O112 -1.4(19) . . . . ?
C322 C153 C308 C226 -179.1(11) . . . . ?
C325 C124 C232 C188 -179.9(10) . . . . ?
C328 N221 C268 C202 -175.9(13) . . . . ?
C328 N221 C268 C350 5.3(19) . . . . ?
C328 C151 C226 C308 176.3(12) . . . . ?
C330 C136 C301 O120 -4.5(18) . . . . ?
C330 C136 C301 C224 177.5(11) . . . . ?
C330 C136 C313 N067 -175.4(10) . . . . ?
C330 C136 C313 N150 0.7(14) . . . . ?
C330 C310 C331 N104 172.9(12) . . . . ?
C330 C310 C331 N150 2(2) . . . . ?
C331 N104 C397 O279 -15(2) . . . . ?
C331 N104 C397 C346 173.7(11) . . . . ?
C331 N150 C313 N067 -178.8(10) . . . . ?
C331 N150 C313 C136 4.9(16) . . . . ?
C331 C310 C330 C136 4(2) . . . . ?
C332 O210 C417 C465 -175.2(14) . . . . ?
C332 C287 C419 C359 -178.7(12) . . . . ?
C335 N133 C251 N056 -166.2(12) . . . . ?
C335 N133 C251 C278 13(2) . . . . ?
C335 C229 C289 C376 -179.9(19) . . . . ?
C336 C138 C205 O045 24.2(16) . . . . ?
C336 C138 C205 N026 -153.9(10) . . . . ?
C336 C188 C232 C124 -5.2(18) . . . . ?
C341 C203 C252 O073 0.0(16) . . . . ?
C341 C203 C252 C217 179.7(11) . . . . ?
C346 N154 C265 N046 -176.6(10) . . . . ?
C346 N154 C265 C196 3.1(18) . . . . ?
C346 C360 C388 O356 -168(3) . . . . ?
C346 C360 C388 C196 -6(4) . . . . ?
C349 C166 C173 O027 57.8(12) . . . . ?
C357 C274 C288 O187 -1(2) . . . . ?
C357 C274 C288 C294 177.8(13) . . . . ?
C360 C346 C397 O279 7(2) . . . . ?
C360 C346 C397 N104 179.1(12) . . . . ?
C364 C196 C265 N046 1.9(16) . . . . ?
C364 C196 C265 N154 -177.8(12) . . . . ?
C364 C196 C388 O356 -18(4) . . . . ?
C364 C196 C388 C360 178(2) . . . . ?
C367 C246 C250 O071 172.5(13) . . . . ?
C376 O240 C22 C39 148(2) . . . . ?
C388 O356 C54 C53 147(3) . . . . ?
C388 C196 C265 N046 174(2) . . . . ?
C388 C196 C265 N154 -6(3) . . . . ?
C388 C196 C364 C307 -171(2) . . . . ?
C396 O112 C308 C153 171.5(12) . . . . ?
C396 O112 C308 C226 -11(2) . . . . ?
C397 N104 C331 N150 -170.1(10) . . . . ?
C397 N104 C331 C310 18.5(19) . . . . ?
C397 C346 C360 C388 179(2) . . . . ?
C407 O187 C288 C274 171.7(12) . . . . ?
C407 O187 C288 C294 -7.1(18) . . . . ?
C417 O210 C332 C287 166.2(11) . . . . ?
C417 O210 C332 C315 -14.2(18) . . . . ?
C419 C287 C332 O210 6.0(17) . . . . ?
C419 C287 C332 C315 -173.6(12) . . . . ?
C420 O074 C155 C185 159.6(12) . . . . ?
C420 O074 C155 C215 -25.9(16) . . . . ?
C438 C246 C250 O071 -63.8(18) . . . . ?
C54 O356 C388 C196 -164(3) . . . . ?
C54 O356 C388 C360 -1(5) . . . . ?
O042 N130 C092 C044 4.5(13) . . . . ?
O042 N130 C092 C272 175.7(8) . . . . ?
O102 N130 C092 C044 -178.7(11) . . . . ?
O102 N130 C092 C272 -7.5(13) . . . . ?
O137 C374 C430 C440 -61(2) . . . . ?
O137 C374 C430 C8 68.2(19) . . . . ?
O369 C44 C79 C66 -55.2(17) . . . . ?
O369 C44 C79 C7 174.8(12) . . . . ?
O369 C366 C427 C25 -175.5(16) . . . . ?
O369 C366 C427 C446 6(4) . . . . ?
O441 C1 C371 N233 170.8(12) . . . . ?
O441 C1 C371 C77 -13(3) . . . . ?
N061 C044 C092 N130 -15.4(16) . . . . ?
N061 C044 C092 C272 174.8(10) . . . . ?
N061 C044 C099 C183 -175.2(11) . . . . ?
N061 C044 C099 C269 9.2(16) . . . . ?
N061 C158 C238 C269 1.7(18) . . . . ?
N061 C158 C345 O169 168.9(15) . . . . ?
N061 C158 C345 N152 -8.9(15) . . . . ?
N130 C092 C272 C324 -173.1(11) . . . . ?
N152 C302 C375 C41 -170.8(11) . . . . ?
N233 C25 C302 N152 -2(2) . . . . ?
N233 C25 C302 C375 178.7(15) . . . . ?
N233 C25 C427 C366 0(3) . . . . ?
N233 C25 C427 C446 178(2) . . . . ?
N257 C1 C371 N233 -1(3) . . . . ?
N257 C1 C371 C77 175.6(13) . . . . ?
N257 C5_1 C6_1 C7_1 -170(2) . . . . ?
C1 N257 C5_1 C4A_1 176.9(14) . . . . ?
C1 N257 C5_1 C6_1 -13(2) . . . . ?
C25 N233 C371 C1 177.7(17) . . . . ?
C25 N233 C371 C77 1(2) . . . . ?
C25 C302 C375 C41 8(2) . . . . ?
C25 C427 C446 C41 -2(4) . . . . ?
C44 O369 C366 C77 21(3) . . . . ?
C44 O369 C366 C427 -170.5(19) . . . . ?
C044 N061 C158 C238 3.0(17) . . . . ?
C044 N061 C158 C345 -177.3(10) . . . . ?
C044 C092 C272 C324 -1.5(17) . . . . ?
C044 C099 C183 C324 4.0(19) . . . . ?
C044 C099 C269 O137 177.6(9) . . . . ?
C044 C099 C269 C238 -3.3(16) . . . . ?
C77 C366 C427 C25 -7(4) . . . . ?
C77 C366 C427 C446 174(3) . . . . ?
C092 C044 C099 C183 -3.8(15) . . . . ?
C092 C044 C099 C269 -179.4(9) . . . . ?
C092 C272 C324 C183 1(2) . . . . ?
C099 C044 C092 N130 172.4(9) . . . . ?
C099 C044 C092 C272 2.6(15) . . . . ?
C099 C183 C324 C272 -2(2) . . . . ?
C158 N061 C044 C092 -179.8(10) . . . . ?
C158 N061 C044 C099 -9.0(16) . . . . ?
C158 C238 C269 O137 177.8(10) . . . . ?
C158 C238 C269 C099 -1.2(16) . . . . ?
C183 C099 C269 O137 2.1(16) . . . . ?
C183 C099 C269 C238 -178.8(11) . . . . ?
C238 C158 C345 O169 -11(2) . . . . ?
C238 C158 C345 N152 170.9(9) . . . . ?
C269 O137 C374 C430 -178.7(11) . . . . ?
C269 C099 C183 C324 179.0(13) . . . . ?
C302 N152 C345 O169 -9(2) . . . . ?
C302 N152 C345 C158 168.6(10) . . . . ?
C302 C25 C427 C366 -170(2) . . . . ?
C302 C25 C427 C446 8(3) . . . . ?
C345 N152 C302 C25 178.0(12) . . . . ?
C345 N152 C302 C375 -3(2) . . . . ?
C345 C158 C238 C269 -178.0(10) . . . . ?
C366 O369 C44 C79 176.5(16) . . . . ?
C366 C77 C371 N233 -9(3) . . . . ?
C366 C77 C371 C1 175(3) . . . . ?
C366 C427 C446 C41 176(2) . . . . ?
C371 N233 C25 C302 172.7(14) . . . . ?
C371 N233 C25 C427 3(2) . . . . ?
C371 C77 C366 O369 179.6(16) . . . . ?
C371 C77 C366 C427 12(4) . . . . ?
C374 O137 C269 C099 -175.3(12) . . . . ?
C374 O137 C269 C238 5.6(18) . . . . ?
C375 C41 C446 C427 -1(4) . . . . ?
C427 C25 C302 N152 167.6(13) . . . . ?
C427 C25 C302 C375 -12(2) . . . . ?
C446 C41 C375 C302 -2(3) . . . . ?
O443 C449 C61 C2 48(3) . . . . ?
O443 C449 C61 C4 -165(2) . . . . ?
O443 C1_1 C2_1 C3_1 -177.6(15) . . . . ?
O443 C1_1 C8A_1 C4A_1 177.9(13) . . . . ?
O443 C1_1 C8A_1 C8_1 -3(2) . . . . ?
C449 O443 C1_1 C2_1 0(2) . . . . ?
C449 O443 C1_1 C8A_1 -178.1(15) . . . . ?
C1_1 O443 C449 C61 -171.1(15) . . . . ?
C1_1 C2_1 C3_1 C348 -177.3(11) . . . . ?
C1_1 C2_1 C3_1 N4_1 0.6(9) . . . . ?
C2_1 C1_1 C8A_1 C4A_1 0.0(19) . . . . ?
C2_1 C1_1 C8A_1 C8_1 179.5(14) . . . . ?
C2_1 C3_1 N4_1 C4A_1 -1.3(15) . . . . ?
C3_1 N4_1 C4A_1 C5_1 -178.2(13) . . . . ?
C3_1 N4_1 C4A_1 C8A_1 1.4(18) . . . . ?
N4_1 C4A_1 C5_1 N257 -8(2) . . . . ?
N4_1 C4A_1 C5_1 C6_1 -178.1(13) . . . . ?
N4_1 C4A_1 C8A_1 C1_1 -1(2) . . . . ?
N4_1 C4A_1 C8A_1 C8_1 179.7(15) . . . . ?
C4A_1 C5_1 C6_1 C7_1 -1(3) . . . . ?
C5_1 N257 C1 O441 2(3) . . . . ?
C5_1 N257 C1 C371 173.2(18) . . . . ?
C5_1 C4A_1 C8A_1 C1_1 178.9(15) . . . . ?
C5_1 C4A_1 C8A_1 C8_1 -1(2) . . . . ?
C5_1 C6_1 C7_1 C8_1 -3(4) . . . . ?
C6_1 C7_1 C8_1 C8A_1 4(5) . . . . ?
C7_1 C8_1 C8A_1 C1_1 178(3) . . . . ?
C7_1 C8_1 C8A_1 C4A_1 -3(4) . . . . ?
C8A_1 C1_1 C2_1 C3_1 0.1(11) . . . . ?
C8A_1 C4A_1 C5_1 N257 172.1(12) . . . . ?
C8A_1 C4A_1 C5_1 C6_1 2(2) . . . . ?
